data_4115093
loop_
_publ_author_name
'Dirk Volkmer'
'Bj\"orn Bredenk\"otter'
'J\"org Tellenbr\"oker'
'Paul K\"ogerler'
'Dirk G. Kurth'
'Pit Lehmann'
'Heimo Schnablegger'
'Dietmar Schwahn'
'Markus Piepenbrink'
'Bernt Krebs'

_publ_section_title
;
 Structure and Properties of the Dendron-Encapsulated Polyoxometalate
 (C52H60NO12)12[(Mn(H2O))3(SbW9O33)2], a First Generation Dendrizyme
;
_journal_name_full 'Journal of the American Chemical Society'
_journal_page_first 10489
_journal_page_last 10496
_journal_paper_doi 10.1021/ja017613b
_journal_volume 124
_journal_year 2002
_chemical_formula_sum 'K6 Na6 O92 Sb2 W18 Zn3'
_chemical_formula_weight 5593.45
_chemical_name_systematic
; 
 ? 
;
_space_group_IT_number 194
_symmetry_cell_setting hexagonal
_symmetry_space_group_name_Hall '-P 6c 2c'
_symmetry_space_group_name_H-M 'P 63/m m c'
_atom_sites_solution_hydrogens geom
_atom_sites_solution_primary direct
_atom_sites_solution_secondary difmap
_audit_creation_method SHELXL-97
_cell_angle_alpha 90.00
_cell_angle_beta 90.00
_cell_angle_gamma 120.00
_cell_formula_units_Z 2
_cell_length_a 15.265(2)
_cell_length_b 15.265(2)
_cell_length_c 24.461(5)
_cell_measurement_temperature 293(2)
_cell_volume 4936.3(14)
_computing_structure_refinement 'SHELXL-97 (Sheldrick, 1997)'
_computing_structure_solution 'SHELXS-97 (Sheldrick, 1990)'
_diffrn_ambient_temperature 293(2)
_diffrn_measured_fraction_theta_full 0.984
_diffrn_measured_fraction_theta_max 0.984
_diffrn_radiation_monochromator graphite
_diffrn_radiation_source 'fine-focus sealed tube'
_diffrn_radiation_type MoK\a
_diffrn_radiation_wavelength 0.71073
_diffrn_reflns_av_R_equivalents 0.1538
_diffrn_reflns_av_sigmaI/netI 0.0381
_diffrn_reflns_limit_h_max 18
_diffrn_reflns_limit_h_min -18
_diffrn_reflns_limit_k_max 18
_diffrn_reflns_limit_k_min -18
_diffrn_reflns_limit_l_max 29
_diffrn_reflns_limit_l_min -29
_diffrn_reflns_number 36960
_diffrn_reflns_theta_full 25.99
_diffrn_reflns_theta_max 25.99
_diffrn_reflns_theta_min 4.27
_exptl_absorpt_coefficient_mu 22.511
_exptl_crystal_density_diffrn 3.763
_exptl_crystal_F_000 4880
_refine_diff_density_max 2.859
_refine_diff_density_min -4.663
_refine_diff_density_rms 0.529
_refine_ls_extinction_method none
_refine_ls_goodness_of_fit_ref 1.227
_refine_ls_hydrogen_treatment mixed
_refine_ls_matrix_type full
_refine_ls_number_parameters 89
_refine_ls_number_reflns 1832
_refine_ls_number_restraints 0
_refine_ls_restrained_S_all 1.227
_refine_ls_R_factor_all 0.0512
_refine_ls_R_factor_gt 0.0488
_refine_ls_shift/su_max 0.007
_refine_ls_shift/su_mean 0.001
_refine_ls_structure_factor_coef Fsqd
_refine_ls_weighting_details 'calc w=1/[\s^2^(Fo^2^)+(0.0620P)^2^+160.8570P] where P=(Fo^2^+2Fc^2^)/3'
_refine_ls_weighting_scheme calc
_refine_ls_wR_factor_gt 0.1278
_refine_ls_wR_factor_ref 0.1294
_reflns_number_gt 1735
_reflns_number_total 1832
_reflns_threshold_expression >2sigma(I)
_cod_data_source_file ja017613b_s1.cif
_cod_data_source_block wsbzn
_cod_database_code 4115093

loop_
_symmetry_equiv_pos_as_xyz
'x, y, z'
'-y, x-y, z'
'-x+y, -x, z'
'-x, -y, z+1/2'
'y, -x+y, z+1/2'
'x-y, x, z+1/2'
'y, x, -z'
'x-y, -y, -z'
'-x, -x+y, -z'
'-y, -x, -z+1/2'
'-x+y, y, -z+1/2'
'x, x-y, -z+1/2'
'-x, -y, -z'
'y, -x+y, -z'
'x-y, x, -z'
'x, y, -z-1/2'
'-y, x-y, -z-1/2'
'-x+y, -x, -z-1/2'
'-y, -x, z'
'-x+y, y, z'
'x, x-y, z'
'y, x, z-1/2'
'x-y, -y, z-1/2'
'-x, -x+y, z-1/2'

loop_
_atom_site_label
_atom_site_type_symbol
_atom_site_fract_x
_atom_site_fract_y
_atom_site_fract_z
_atom_site_U_iso_or_equiv
_atom_site_adp_type
_atom_site_occupancy
_atom_site_symmetry_multiplicity
_atom_site_calc_flag
_atom_site_refinement_flags
_atom_site_disorder_group
K1 K 0.8751(3) 0.1249(3) 0.5894(5) 0.030(2) Uani 0.50 2 d SP 1
Na1 Na 0.9261(8) 0.0739(8) 0.5602(9) 0.046(5) Uani 0.50 2 d SP 2
W1 W 0.50406(5) 0.25203(2) 0.49092(3) 0.0116(2) Uani 1 2 d S .
W2 W 0.43314(4) 0.10753(4) 0.37673(2) 0.0121(2) Uani 1 1 d . .
Sb1 Sb 0.6667 0.3333 0.35075(8) 0.0068(4) Uani 1 6 d S .
Zn1 Zn 0.55164(10) 0.1033(2) 0.2500 0.0127(6) Uani 1 4 d S .
O1 O 0.4545(11) 0.2272(5) 0.5558(6) 0.025(3) Uiso 1 2 d S .
O2 O 0.3905(5) 0.6095(5) 0.5015(5) 0.014(2) Uiso 1 2 d S .
O3 O 0.4229(7) 0.1235(7) 0.4584(4) 0.0167(18) Uiso 1 1 d . .
O4 O 0.5437(8) 0.2719(4) 0.3971(4) 0.007(2) Uiso 1 2 d S .
O5 O 0.6668(8) 0.0146(8) 0.6267(4) 0.030(2) Uiso 1 1 d . .
O6 O 0.5405(5) 0.0809(10) 0.3960(5) 0.018(3) Uiso 1 2 d S .
O7 O -0.1778(5) 0.1778(5) -0.6302(5) 0.021(3) Uiso 1 2 d S .
O8 O 0.4789(7) 0.1377(7) 0.3080(4) 0.0167(18) Uiso 1 1 d . .
OW1 O 0.4755(10) -0.049(2) 0.2500 0.048(6) Uiso 1 4 d S .
K2 K 0.5000 0.5000 0.5000 0.0274(14) Uani 1 4 d S .
Na2 Na 0.3627(12) 0.1813(6) 0.2500 0.039(3) Uani 1 4 d S .
OW2 O 1.0000 0.2241(11) 0.5000 0.030(3) Uiso 1 2 d S .
OW3 O -0.0732(7) 0.0732(7) -0.6135(7) 0.040(4) Uiso 1 2 d S .
OW4 O 1.0000 0.0000 0.5000 0.10(2) Uiso 1 12 d S .
OW5 O 1.0000 0.0000 0.7500 0.002(5) Uiso 1 12 d S .
OW6 O 0.252(3) 0.012(3) 0.2500 0.046(9) Uiso 0.50 2 d SP .
OW7 O 0.420(3) -0.160(5) 0.360(3) 0.11(2) Uiso 0.50 2 d SP .
OW8 O 0.8679(16) 0.1321(16) 0.6312(17) 0.053(10) Uiso 0.50 2 d SP .

loop_
_atom_site_aniso_label
_atom_site_aniso_U_11
_atom_site_aniso_U_22
_atom_site_aniso_U_33
_atom_site_aniso_U_23
_atom_site_aniso_U_13
_atom_site_aniso_U_12
K1 0.015(3) 0.015(3) 0.054(6) 0.003(2) -0.003(2) 0.003(3)
Na1 0.032(7) 0.032(7) 0.061(13) 0.006(5) -0.006(5) 0.007(8)
W1 0.0078(3) 0.0107(3) 0.0152(4) 0.00157(12) 0.0031(2) 0.00391(17)
W2 0.0076(3) 0.0080(3) 0.0171(3) 0.00104(18) 0.00192(17) 0.0012(2)
Sb1 0.0044(5) 0.0044(5) 0.0115(9) 0.000 0.000 0.0022(3)
Zn1 0.0119(10) 0.0112(13) 0.0148(13) 0.000 0.000 0.0056(7)
K2 0.025(2) 0.025(2) 0.036(3) -0.0087(13) 0.0087(13) 0.014(3)
Na2 0.081(11) 0.037(5) 0.015(5) 0.000 0.000 0.041(5)

loop_
_atom_type_symbol
_atom_type_description
_atom_type_scat_dispersion_real
_atom_type_scat_dispersion_imag
_atom_type_scat_source
O O 0.0106 0.0060 'International Tables Vol C Tables 4.2.6.8 and 6.1.1.4'
Na Na 0.0362 0.0249 'International Tables Vol C Tables 4.2.6.8 and 6.1.1.4'
K K 0.2009 0.2494 'International Tables Vol C Tables 4.2.6.8 and 6.1.1.4'
Zn Zn 0.2839 1.4301 'International Tables Vol C Tables 4.2.6.8 and 6.1.1.4'
Sb Sb -0.5866 1.5461 'International Tables Vol C Tables 4.2.6.8 and 6.1.1.4'
W W -0.8490 6.8722 'International Tables Vol C Tables 4.2.6.8 and 6.1.1.4'

loop_
_geom_angle_atom_site_label_1
_geom_angle_atom_site_label_2
_geom_angle_atom_site_label_3
_geom_angle
_geom_angle_site_symmetry_1
_geom_angle_site_symmetry_3
OW8 K1 OW2 142.3(2) . .
OW8 K1 OW2 142.3(2) . 15_546
OW2 K1 OW2 75.4(4) . 15_546
OW8 K1 O1 96(2) . 2_655
OW2 K1 O1 83.6(4) . 2_655
OW2 K1 O1 83.6(4) 15_546 2_655
OW8 K1 O5 67.0(10) . 19_665
OW2 K1 O5 77.7(3) . 19_665
OW2 K1 O5 144.3(4) 15_546 19_665
O1 K1 O5 70.4(3) 2_655 19_665
OW8 K1 O5 67.0(10) . .
OW2 K1 O5 144.3(4) . .
OW2 K1 O5 77.7(3) 15_546 .
O1 K1 O5 70.4(3) 2_655 .
O5 K1 O5 113.8(5) 19_665 .
OW8 K1 OW3 87(2) . 14_655
OW2 K1 OW3 73.2(4) . 14_655
OW2 K1 OW3 114.2(6) 15_546 14_655
O1 K1 OW3 145.1(4) 2_655 14_655
O5 K1 OW3 79.2(4) 19_665 14_655
O5 K1 OW3 140.4(5) . 14_655
OW8 K1 OW3 87(2) . 15_655
OW2 K1 OW3 114.2(6) . 15_655
OW2 K1 OW3 73.2(4) 15_546 15_655
O1 K1 OW3 145.1(4) 2_655 15_655
O5 K1 OW3 140.4(5) 19_665 15_655
O5 K1 OW3 79.2(4) . 15_655
OW3 K1 OW3 69.7(7) 14_655 15_655
OW8 K1 OW4 134(2) . .
OW2 K1 OW4 57.8(4) . .
OW2 K1 OW4 57.8(4) 15_546 .
O1 K1 OW4 129.6(4) 2_655 .
O5 K1 OW4 123.1(3) 19_665 .
O5 K1 OW4 123.1(3) . .
OW3 K1 OW4 56.5(4) 14_655 .
OW3 K1 OW4 56.5(4) 15_655 .
OW8 K1 W1 115(2) . 2_655
OW2 K1 W1 69.1(3) . 2_655
OW2 K1 W1 69.1(3) 15_546 2_655
O1 K1 W1 18.7(3) 2_655 2_655
O5 K1 W1 79.7(3) 19_665 2_655
O5 K1 W1 79.7(3) . 2_655
OW3 K1 W1 139.8(4) 14_655 2_655
OW3 K1 W1 139.8(4) 15_655 2_655
OW4 K1 W1 110.9(3) . 2_655
OW8 K1 O3 131(2) . 20_655
OW2 K1 O3 70.2(3) . 20_655
OW2 K1 O3 42.9(3) 15_546 20_655
O1 K1 O3 41.4(3) 2_655 20_655
O5 K1 O3 105.5(3) 19_665 20_655
O5 K1 O3 74.1(3) . 20_655
OW3 K1 O3 141.0(5) 14_655 20_655
OW3 K1 O3 114.1(4) 15_655 20_655
OW4 K1 O3 91.9(3) . 20_655
W1 K1 O3 26.39(13) 2_655 20_655
OW8 K1 O3 131(2) . 2_655
OW2 K1 O3 42.9(3) . 2_655
OW2 K1 O3 70.2(3) 15_546 2_655
O1 K1 O3 41.4(3) 2_655 2_655
O5 K1 O3 74.1(3) 19_665 2_655
O5 K1 O3 105.5(3) . 2_655
OW3 K1 O3 114.1(4) 14_655 2_655
OW3 K1 O3 141.0(5) 15_655 2_655
OW4 K1 O3 91.9(3) . 2_655
W1 K1 O3 26.39(13) 2_655 2_655
O3 K1 O3 37.6(3) 20_655 2_655
OW8 K1 O7 79.2(7) . 15_655
OW2 K1 O7 137.2(4) . 15_655
OW2 K1 O7 64.9(2) 15_546 15_655
O1 K1 O7 106.22(19) 2_655 15_655
O5 K1 O7 145.0(4) 19_665 15_655
O5 K1 O7 39.8(3) . 15_655
OW3 K1 O7 108.6(4) 14_655 15_655
OW3 K1 O7 40.2(4) 15_655 15_655
OW4 K1 O7 86.76(19) . 15_655
W1 K1 O7 108.36(19) 2_655 15_655
O3 K1 O7 89.7(2) 20_655 15_655
O3 K1 O7 127.3(3) 2_655 15_655
OW8 K1 O7 79.2(7) . 14_655
OW2 K1 O7 64.9(2) . 14_655
OW2 K1 O7 137.2(4) 15_546 14_655
O1 K1 O7 106.21(19) 2_655 14_655
O5 K1 O7 39.8(3) 19_665 14_655
O5 K1 O7 145.0(4) . 14_655
OW3 K1 O7 40.2(4) 14_655 14_655
OW3 K1 O7 108.6(4) 15_655 14_655
OW4 K1 O7 86.77(19) . 14_655
W1 K1 O7 108.36(19) 2_655 14_655
O3 K1 O7 127.3(3) 20_655 14_655
O3 K1 O7 89.7(2) 2_655 14_655
O7 K1 O7 142.6(4) 15_655 14_655
OW8 K1 W2 76.7(5) . 7_656
OW2 K1 W2 66.1(2) . 7_656
OW2 K1 W2 139.6(3) 15_546 7_656
O1 K1 W2 80.45(14) 2_655 7_656
O5 K1 W2 15.7(2) 19_665 7_656
O5 K1 W2 129.5(4) . 7_656
OW3 K1 W2 66.5(3) 14_655 7_656
OW3 K1 W2 133.7(4) 15_655 7_656
OW4 K1 W2 107.39(13) . 7_656
W1 K1 W2 85.60(12) 2_655 7_656
O3 K1 W2 109.1(2) 20_655 7_656
O3 K1 W2 73.29(15) 2_655 7_656
O7 K1 W2 155.5(3) 15_655 7_656
O7 K1 W2 26.29(12) 14_655 7_656
OW8 K1 W2 76.7(5) . 13_656
OW2 K1 W2 139.6(3) . 13_656
OW2 K1 W2 66.1(2) 15_546 13_656
O1 K1 W2 80.45(14) 2_655 13_656
O5 K1 W2 129.5(4) 19_665 13_656
O5 K1 W2 15.7(2) . 13_656
OW3 K1 W2 133.7(4) 14_655 13_656
OW3 K1 W2 66.5(3) 15_655 13_656
OW4 K1 W2 107.39(13) . 13_656
W1 K1 W2 85.60(12) 2_655 13_656
O3 K1 W2 73.29(15) 20_655 13_656
O3 K1 W2 109.1(2) 2_655 13_656
O7 K1 W2 26.29(12) 15_655 13_656
O7 K1 W2 155.5(3) 14_655 13_656
W2 K1 W2 145.0(3) 7_656 13_656
OW8 K1 O3 103.6(5) . 7_656
OW2 K1 O3 39.4(3) . 7_656
OW2 K1 O3 113.1(3) 15_546 7_656
O1 K1 O3 77.25(18) 2_655 7_656
O5 K1 O3 38.7(2) 19_665 7_656
O5 K1 O3 144.6(4) . 7_656
OW3 K1 O3 68.2(4) 14_655 7_656
OW3 K1 O3 135.8(4) 15_655 7_656
OW4 K1 O3 88.71(19) . 7_656
W1 K1 O3 73.92(17) 2_655 7_656
O3 K1 O3 91.11(19) 20_655 7_656
O3 K1 O3 53.5(2) 2_655 7_656
O7 K1 O3 175.4(3) 15_655 7_656
O7 K1 O3 36.2(2) 14_655 7_656
W2 K1 O3 26.92(12) 7_656 7_656
W2 K1 O3 157.6(3) 13_656 7_656
OW8 K1 O3 103.6(5) . 13_656
OW2 K1 O3 113.1(3) . 13_656
OW2 K1 O3 39.4(3) 15_546 13_656
O1 K1 O3 77.25(18) 2_655 13_656
O5 K1 O3 144.6(4) 19_665 13_656
O5 K1 O3 38.7(2) . 13_656
OW3 K1 O3 135.8(4) 14_655 13_656
OW3 K1 O3 68.2(4) 15_655 13_656
OW4 K1 O3 88.71(19) . 13_656
W1 K1 O3 73.92(17) 2_655 13_656
O3 K1 O3 53.5(2) 20_655 13_656
O3 K1 O3 91.11(19) 2_655 13_656
O7 K1 O3 36.2(2) 15_655 13_656
O7 K1 O3 175.4(3) 14_655 13_656
W2 K1 O3 157.6(3) 7_656 13_656
W2 K1 O3 26.92(12) 13_656 13_656
O3 K1 O3 144.4(3) 7_656 13_656
OW8 Na1 OW3 82.1(10) . 14_655
OW8 Na1 OW3 82.1(10) . 15_655
OW3 Na1 OW3 91.4(12) 14_655 15_655
OW8 Na1 OW4 168.5(14) . .
OW3 Na1 OW4 89.9(7) 14_655 .
OW3 Na1 OW4 89.9(7) 15_655 .
OW8 Na1 OW2 100.1(10) . 15_546
OW3 Na1 OW2 177.3(10) 14_655 15_546
OW3 Na1 OW2 90.5(4) 15_655 15_546
OW4 Na1 OW2 88.1(7) . 15_546
OW8 Na1 OW2 100.1(10) . .
OW3 Na1 OW2 90.5(4) 14_655 .
OW3 Na1 OW2 177.3(10) 15_655 .
OW4 Na1 OW2 88.1(7) . .
OW2 Na1 OW2 87.6(7) 15_546 .
OW8 Na1 Na1 125.0(9) . 2_645
OW3 Na1 Na1 89.6(6) 14_655 2_645
OW3 Na1 Na1 43.7(6) 15_655 2_645
OW4 Na1 Na1 46.2(4) . 2_645
OW2 Na1 Na1 90.4(5) 15_546 2_645
OW2 Na1 Na1 134.4(6) . 2_645
OW8 Na1 Na1 125.0(9) . 3_765
OW3 Na1 Na1 43.7(6) 14_655 3_765
OW3 Na1 Na1 89.6(6) 15_655 3_765
OW4 Na1 Na1 46.2(4) . 3_765
OW2 Na1 Na1 134.4(6) 15_546 3_765
OW2 Na1 Na1 90.4(5) . 3_765
Na1 Na1 Na1 59.998(4) 2_645 3_765
OW8 Na1 Na1 143.8(6) . 14_666
OW3 Na1 Na1 90.3(6) 14_655 14_666
OW3 Na1 Na1 133.7(6) 15_655 14_666
OW4 Na1 Na1 43.8(4) . 14_666
OW2 Na1 Na1 87.0(8) 15_546 14_666
OW2 Na1 Na1 44.4(6) . 14_666
Na1 Na1 Na1 89.999(2) 2_645 14_666
Na1 Na1 Na1 61.4(4) 3_765 14_666
OW8 Na1 Na1 143.8(6) . 15_546
OW3 Na1 Na1 133.7(6) 14_655 15_546
OW3 Na1 Na1 90.3(6) 15_655 15_546
OW4 Na1 Na1 43.8(4) . 15_546
OW2 Na1 Na1 44.4(6) 15_546 15_546
OW2 Na1 Na1 87.0(8) . 15_546
Na1 Na1 Na1 61.4(4) 2_645 15_546
Na1 Na1 Na1 89.997(1) 3_765 15_546
Na1 Na1 Na1 57.2(8) 14_666 15_546
OW8 Na1 O5 41.1(5) . 19_665
OW3 Na1 O5 67.1(5) 14_655 19_665
OW3 Na1 O5 119.6(9) 15_655 19_665
OW4 Na1 O5 141.6(3) . 19_665
OW2 Na1 O5 113.5(7) 15_546 19_665
OW2 Na1 O5 63.0(4) . 19_665
Na1 Na1 O5 152.7(3) 2_645 19_665
Na1 Na1 O5 105.8(3) 3_765 19_665
Na1 Na1 O5 103.5(2) 14_666 19_665
Na1 Na1 O5 145.5(7) 15_546 19_665
OW8 Na1 O5 41.1(5) . .
OW3 Na1 O5 119.6(9) 14_655 .
OW3 Na1 O5 67.1(5) 15_655 .
OW4 Na1 O5 141.6(3) . .
OW2 Na1 O5 63.0(4) 15_546 .
OW2 Na1 O5 113.5(7) . .
Na1 Na1 O5 105.8(3) 2_645 .
Na1 Na1 O5 152.7(3) 3_765 .
Na1 Na1 O5 145.5(7) 14_666 .
Na1 Na1 O5 103.5(2) 15_546 .
O5 Na1 O5 76.1(5) 19_665 .
OW8 Na1 O1 50.0(11) . 2_655
OW3 Na1 O1 115.8(7) 14_655 2_655
OW3 Na1 O1 115.8(7) 15_655 2_655
OW4 Na1 O1 141.5(8) . 2_655
OW2 Na1 O1 64.9(5) 15_546 2_655
OW2 Na1 O1 64.9(5) . 2_655
Na1 Na1 O1 149.97(2) 2_645 2_655
Na1 Na1 O1 149.96(2) 3_765 2_655
Na1 Na1 O1 104.7(5) 14_666 2_655
Na1 Na1 O1 104.7(5) 15_546 2_655
O5 Na1 O1 48.8(3) 19_665 2_655
O5 Na1 O1 48.8(3) . 2_655
OW8 Na1 OW3 113.0(13) . 13_655
OW3 Na1 OW3 54.8(6) 14_655 13_655
OW3 Na1 OW3 54.8(6) 15_655 13_655
OW4 Na1 OW3 55.6(5) . 13_655
OW2 Na1 OW3 125.2(6) 15_546 13_655
OW2 Na1 OW3 125.2(6) . 13_655
Na1 Na1 OW3 34.8(2) 2_645 13_655
Na1 Na1 OW3 34.8(2) 3_765 13_655
Na1 Na1 OW3 90.2(3) 14_666 13_655
Na1 Na1 OW3 90.2(3) 15_546 13_655
O5 Na1 OW3 120.3(5) 19_665 13_655
O5 Na1 OW3 120.3(5) . 13_655
O1 Na1 OW3 163.0(7) 2_655 13_655
OW8 Na1 OW2 124.8(3) . 14_666
OW3 Na1 OW2 54.4(5) 14_655 14_666
OW3 Na1 OW2 125.6(8) 15_655 14_666
OW4 Na1 OW2 54.4(3) . 14_666
OW2 Na1 OW2 122.9(8) 15_546 14_666
OW2 Na1 OW2 54.4(3) . 14_666
Na1 Na1 OW2 90.3(3) 2_645 14_666
Na1 Na1 OW2 36.0(3) 3_765 14_666
Na1 Na1 OW2 35.9(3) 14_666 14_666
Na1 Na1 OW2 88.2(5) 15_546 14_666
O5 Na1 OW2 87.4(2) 19_665 14_666
O5 Na1 OW2 163.2(5) . 14_666
O1 Na1 OW2 117.1(3) 2_655 14_666
OW3 Na1 OW2 70.8(3) 13_655 14_666
OW8 Na1 OW2 124.8(3) . 2_645
OW3 Na1 OW2 125.6(8) 14_655 2_645
OW3 Na1 OW2 54.4(5) 15_655 2_645
OW4 Na1 OW2 54.4(3) . 2_645
OW2 Na1 OW2 54.4(3) 15_546 2_645
OW2 Na1 OW2 122.9(8) . 2_645
Na1 Na1 OW2 36.0(3) 2_645 2_645
Na1 Na1 OW2 90.3(3) 3_765 2_645
Na1 Na1 OW2 88.2(5) 14_666 2_645
Na1 Na1 OW2 35.9(3) 15_546 2_645
O5 Na1 OW2 163.2(5) 19_665 2_645
O5 Na1 OW2 87.4(2) . 2_645
O1 Na1 OW2 117.1(3) 2_655 2_645
OW3 Na1 OW2 70.8(3) 13_655 2_645
OW2 Na1 OW2 108.9(6) 14_666 2_645
OW8 Na1 OW3 138.7(13) . 1_656
OW3 Na1 OW3 123.7(7) 14_655 1_656
OW3 Na1 OW3 123.7(7) 15_655 1_656
OW4 Na1 OW3 52.7(5) . 1_656
OW2 Na1 OW3 53.6(5) 15_546 1_656
OW2 Na1 OW3 53.6(5) . 1_656
Na1 Na1 OW3 89.8(3) 2_645 1_656
Na1 Na1 OW3 89.8(3) 3_765 1_656
Na1 Na1 OW3 33.4(4) 14_666 1_656
Na1 Na1 OW3 33.4(4) 15_546 1_656
O5 Na1 OW3 114.6(5) 19_665 1_656
O5 Na1 OW3 114.6(5) . 1_656
O1 Na1 OW3 88.7(5) 2_655 1_656
OW3 Na1 OW3 108.3(6) 13_655 1_656
OW2 Na1 OW3 69.4(3) 14_666 1_656
OW2 Na1 OW3 69.4(3) 2_645 1_656
OW8 Na1 O7 69.6(4) . 15_655
OW3 Na1 O7 118.7(8) 14_655 15_655
OW3 Na1 O7 33.4(5) 15_655 15_655
OW4 Na1 O7 107.7(3) . 15_655
OW2 Na1 O7 63.8(2) 15_546 15_655
OW2 Na1 O7 146.0(7) . 15_655
Na1 Na1 O7 67.6(3) 2_645 15_655
Na1 Na1 O7 122.5(3) 3_765 15_655
Na1 Na1 O7 141.8(6) 14_666 15_655
Na1 Na1 O7 84.7(4) 15_546 15_655
O5 Na1 O7 110.3(5) 19_665 15_655
O5 Na1 O7 38.2(2) . 15_655
O1 Na1 O7 85.5(3) 2_655 15_655
OW3 Na1 O7 87.8(3) 13_655 15_655
OW2 Na1 O7 157.5(5) 14_666 15_655
OW2 Na1 O7 55.24(18) 2_645 15_655
OW3 Na1 O7 112.7(3) 1_656 15_655
O1 W1 O3 99.9(4) . 21
O1 W1 O3 99.9(4) . .
O3 W1 O3 90.3(5) 21 .
O1 W1 O2 100.8(5) . 13_666
O3 W1 O2 88.2(4) 21 13_666
O3 W1 O2 159.2(4) . 13_666
O1 W1 O2 100.8(5) . 14_556
O3 W1 O2 159.2(4) 21 14_556
O3 W1 O2 88.2(4) . 14_556
O2 W1 O2 86.0(7) 13_666 14_556
O1 W1 O4 170.4(5) . .
O3 W1 O4 73.5(3) 21 .
O3 W1 O4 73.5(3) . .
O2 W1 O4 86.2(4) 13_666 .
O2 W1 O4 86.2(4) 14_556 .
O1 W1 W2 131.1(4) . .
O3 W1 W2 81.1(3) 21 .
O3 W1 W2 31.5(3) . .
O2 W1 W2 128.0(3) 13_666 .
O2 W1 W2 86.9(4) 14_556 .
O4 W1 W2 42.01(18) . .
O1 W1 W2 131.1(4) . 21
O3 W1 W2 31.5(3) 21 21
O3 W1 W2 81.1(3) . 21
O2 W1 W2 86.9(4) 13_666 21
O2 W1 W2 128.0(3) 14_556 21
O4 W1 W2 42.01(18) . 21
W2 W1 W2 58.93(2) . 21
O1 W1 O7 124.0(5) . 3_556
O3 W1 O7 48.4(3) 21 3_556
O3 W1 O7 48.4(3) . 3_556
O2 W1 O7 118.8(4) 13_666 3_556
O2 W1 O7 118.8(4) 14_556 3_556
O4 W1 O7 46.4(3) . 3_556
W2 W1 O7 32.74(9) . 3_556
W2 W1 O7 32.74(9) 21 3_556
O1 W1 O2 109.6(5) . 15_656
O3 W1 O2 126.0(3) 21 15_656
O3 W1 O2 126.0(3) . 15_656
O2 W1 O2 43.2(4) 13_666 15_656
O2 W1 O2 43.2(4) 14_556 15_656
O4 W1 O2 80.0(3) . 15_656
W2 W1 O2 108.58(16) . 15_656
W2 W1 O2 108.58(16) 21 15_656
O7 W1 O2 126.4(3) 3_556 15_656
O1 W1 W1 109.3(4) . 3_665
O3 W1 W1 97.8(3) 21 3_665
O3 W1 W1 147.7(3) . 3_665
O2 W1 W1 14.3(3) 13_666 3_665
O2 W1 W1 73.3(4) 14_556 3_665
O4 W1 W1 78.9(2) . 3_665
W2 W1 W1 119.071(14) . 3_665
W2 W1 W1 89.657(12) 21 3_665
O7 W1 W1 118.57(18) 3_556 3_665
O2 W1 W1 30.129(16) 15_656 3_665
O1 W1 W1 109.3(4) . 2_655
O3 W1 W1 147.7(3) 21 2_655
O3 W1 W1 97.8(3) . 2_655
O2 W1 W1 73.3(3) 13_666 2_655
O2 W1 W1 14.3(3) 14_556 2_655
O4 W1 W1 78.9(2) . 2_655
W2 W1 W1 89.657(12) . 2_655
W2 W1 W1 119.069(14) 21 2_655
O7 W1 W1 118.57(18) 3_556 2_655
O2 W1 W1 30.127(17) 15_656 2_655
W1 W1 W1 60.0 3_665 2_655
O1 W1 O6 128.5(2) . 3_665
O3 W1 O6 42.6(3) 21 3_665
O3 W1 O6 111.1(3) . 3_665
O2 W1 O6 55.9(4) 13_666 3_665
O2 W1 O6 119.6(4) 14_556 3_665
O4 W1 O6 50.64(19) . 3_665
W2 W1 O6 84.45(16) . 3_665
W2 W1 O6 30.99(11) 21 3_665
O7 W1 O6 63.47(16) 3_556 3_665
O2 W1 O6 84.43(16) 15_656 3_665
W1 W1 O6 60.13(10) 3_665 3_665
W1 W1 O6 105.96(15) 2_655 3_665
O1 W1 O6 128.5(2) . .
O3 W1 O6 111.1(3) 21 .
O3 W1 O6 42.6(3) . .
O2 W1 O6 119.6(4) 13_666 .
O2 W1 O6 55.9(4) 14_556 .
O4 W1 O6 50.64(19) . .
W2 W1 O6 30.99(11) . .
W2 W1 O6 84.45(16) 21 .
O7 W1 O6 63.47(16) 3_556 .
O2 W1 O6 84.43(16) 15_656 .
W1 W1 O6 105.96(15) 3_665 .
W1 W1 O6 60.13(10) 2_655 .
O6 W1 O6 101.3(4) 3_665 .
O1 W1 K2 86.614(11) . .
O3 W1 K2 46.3(3) 21 .
O3 W1 K2 136.4(3) . .
O2 W1 K2 47.5(3) 13_666 .
O2 W1 K2 133.2(4) 14_556 .
O4 W1 K2 93.427(11) . .
W2 W1 K2 122.350(19) . .
W2 W1 K2 63.456(11) 21 .
O7 W1 K2 92.334(15) 3_556 .
O2 W1 K2 90.634(15) 15_656 .
W1 W1 K2 60.858(10) 3_665 .
W1 W1 K2 120.747(10) 2_655 .
O6 W1 K2 42.79(19) 3_665 .
O6 W1 K2 144.06(19) . .
O1 W1 K2 86.614(12) . 2_655
O3 W1 K2 136.4(3) 21 2_655
O3 W1 K2 46.3(3) . 2_655
O2 W1 K2 133.2(4) 13_666 2_655
O2 W1 K2 47.5(4) 14_556 2_655
O4 W1 K2 93.427(11) . 2_655
W2 W1 K2 63.454(12) . 2_655
W2 W1 K2 122.348(19) 21 2_655
O7 W1 K2 92.332(14) 3_556 2_655
O2 W1 K2 90.632(15) 15_656 2_655
W1 W1 K2 120.747(10) 3_665 2_655
W1 W1 K2 60.858(10) 2_655 2_655
O6 W1 K2 144.06(19) 3_665 2_655
O6 W1 K2 42.79(19) . 2_655
K2 W1 K2 173.15(2) . 2_655
O1 W1 O4 144.4(4) . 3_665
O3 W1 O4 85.9(3) 21 3_665
O3 W1 O4 115.3(3) . 3_665
O2 W1 O4 43.9(4) 13_666 3_665
O2 W1 O4 76.0(4) 14_556 3_665
O4 W1 O4 43.6(3) . 3_665
W2 W1 O4 84.53(15) . 3_665
W2 W1 O4 63.82(10) 21 3_665
O7 W1 O4 86.0(2) 3_556 3_665
O2 W1 O4 44.77(18) 15_656 3_665
W1 W1 O4 35.25(15) 3_665 3_665
W1 W1 O4 62.29(7) 2_655 3_665
O6 W1 O4 43.67(16) 3_665 3_665
O6 W1 O4 79.7(2) . 3_665
K2 W1 O4 72.10(11) . 3_665
K2 W1 O4 113.25(11) 2_655 3_665
O1 W1 O4 144.4(4) . 2_655
O3 W1 O4 115.3(3) 21 2_655
O3 W1 O4 85.9(3) . 2_655
O2 W1 O4 76.0(4) 13_666 2_655
O2 W1 O4 43.9(4) 14_556 2_655
O4 W1 O4 43.6(3) . 2_655
W2 W1 O4 63.82(10) . 2_655
W2 W1 O4 84.53(15) 21 2_655
O7 W1 O4 86.0(2) 3_556 2_655
O2 W1 O4 44.77(18) 15_656 2_655
W1 W1 O4 62.29(7) 3_665 2_655
W1 W1 O4 35.25(15) 2_655 2_655
O6 W1 O4 79.7(2) 3_665 2_655
O6 W1 O4 43.67(16) . 2_655
K2 W1 O4 113.25(11) . 2_655
K2 W1 O4 72.10(11) 2_655 2_655
O4 W1 O4 41.2(2) 3_665 2_655
O5 W2 O8 104.6(4) 13_656 .
O5 W2 O6 99.8(5) 13_656 .
O8 W2 O6 91.2(5) . .
O5 W2 O7 97.9(5) 13_656 3_556
O8 W2 O7 92.5(5) . 3_556
O6 W2 O7 160.4(5) . 3_556
O5 W2 O3 95.7(4) 13_656 .
O8 W2 O3 159.7(4) . .
O6 W2 O3 84.8(4) . .
O7 W2 O3 85.1(5) 3_556 .
O5 W2 O4 166.8(4) 13_656 .
O8 W2 O4 86.7(4) . .
O6 W2 O4 86.5(4) . .
O7 W2 O4 74.5(4) 3_556 .
O3 W2 O4 73.2(4) . .
O5 W2 W2 129.8(4) 13_656 21
O8 W2 W2 86.4(3) . 21
O6 W2 W2 129.3(4) . 21
O7 W2 W2 32.0(3) 3_556 21
O3 W2 W2 80.8(3) . 21
O4 W2 W2 42.9(2) . 21
O5 W2 W1 124.6(3) 13_656 .
O8 W2 W1 130.6(3) . .
O6 W2 W1 84.7(4) . .
O7 W2 W1 78.4(4) 3_556 .
O3 W2 W1 29.2(2) . .
O4 W2 W1 44.0(3) . .
W2 W2 W1 60.537(11) 21 .
O5 W2 Sb1 162.6(3) 13_656 .
O8 W2 Sb1 60.7(3) . .
O6 W2 Sb1 72.8(4) . .
O7 W2 Sb1 92.3(3) 3_556 .
O3 W2 Sb1 99.2(2) . .
O4 W2 Sb1 30.6(3) . .
W2 W2 Sb1 62.161(8) 21 .
W1 W2 Sb1 71.18(3) . .
O5 W2 Zn1 96.8(3) 13_656 .
O8 W2 Zn1 20.4(3) . .
O6 W2 Zn1 73.8(4) . .
O7 W2 Zn1 112.4(4) 3_556 .
O3 W2 Zn1 156.7(3) . .
O4 W2 Zn1 96.1(3) . .
W2 W2 Zn1 105.59(4) 21 .
W1 W2 Zn1 136.17(4) . .
Sb1 W2 Zn1 66.17(5) . .
O5 W2 O3 122.1(4) 13_656 21
O8 W2 O3 118.7(3) . 21
O6 W2 O3 114.8(4) . 21
O7 W2 O3 47.3(4) 3_556 21
O3 W2 O3 47.2(3) . 21
O4 W2 O3 45.0(3) . 21
W2 W2 O3 33.65(14) 21 21
W1 W2 O3 31.19(14) . 21
Sb1 W2 O3 75.06(14) . 21
Zn1 W2 O3 135.67(15) . 21
O5 W2 Na2 93.1(4) 13_656 .
O8 W2 Na2 42.1(3) . .
O6 W2 Na2 133.3(4) . .
O7 W2 Na2 53.5(4) 3_556 .
O3 W2 Na2 138.5(3) . .
O4 W2 Na2 90.9(3) . .
W2 W2 Na2 62.78(3) 21 .
W1 W2 Na2 123.29(4) . .
Sb1 W2 Na2 81.7(2) . .
Zn1 W2 Na2 60.13(17) . .
O3 W2 Na2 94.62(14) 21 .
O5 W2 O8 112.5(4) 13_656 20_655
O8 W2 O8 46.6(3) . 20_655
O6 W2 O8 45.0(4) . 20_655
O7 W2 O8 132.9(4) 3_556 20_655
O3 W2 O8 124.3(3) . 20_655
O4 W2 O8 80.1(3) . 20_655
W2 W2 O8 110.23(14) 21 20_655
W1 W2 O8 108.91(14) . 20_655
Sb1 W2 O8 51.05(14) . 20_655
Zn1 W2 O8 32.41(14) . 20_655
O3 W2 O8 125.0(2) 21 20_655
Na2 W2 O8 88.6(3) . 20_655
O5 W2 O8 131.5(4) 13_656 21
O8 W2 O8 57.4(4) . 21
O6 W2 O8 123.0(4) . 21
O7 W2 O8 46.0(4) 3_556 21
O3 W2 O8 108.8(3) . 21
O4 W2 O8 49.7(3) . 21
W2 W2 O8 29.05(14) 21 21
W1 W2 O8 84.35(14) . 21
Sb1 W2 O8 50.80(14) . 21
Zn1 W2 O8 76.75(15) . 21
O3 W2 O8 62.0(2) 21 21
Na2 W2 O8 41.7(2) . 21
O8 W2 O8 87.6(3) 20_655 21
O5 W2 W2 110.2(4) 13_656 20_655
O8 W2 W2 74.8(3) . 20_655
O6 W2 W2 17.7(4) . 20_655
O7 W2 W2 151.2(3) 3_556 20_655
O3 W2 W2 97.9(3) . 20_655
O4 W2 W2 79.0(2) . 20_655
W2 W2 W2 120.0 21 20_655
W1 W2 W2 90.345(12) . 20_655
Sb1 W2 W2 58.896(8) . 20_655
Zn1 W2 W2 59.292(10) . 20_655
O3 W2 W2 116.66(14) 21 20_655
Na2 W2 W2 116.8(2) . 20_655
O8 W2 W2 28.27(14) 20_655 20_655
O8 W2 W2 107.14(14) 21 20_655
O5 W2 O2 124.7(4) 13_656 14_556
O8 W2 O2 121.6(3) . 14_556
O6 W2 O2 54.4(4) . 14_556
O7 W2 O2 108.0(4) 3_556 14_556
O3 W2 O2 41.7(3) . 14_556
O4 W2 O2 50.6(3) . 14_556
W2 W2 O2 84.65(15) 21 14_556
W1 W2 O2 30.33(10) . 14_556
Sb1 W2 O2 64.20(17) . 14_556
Zn1 W2 O2 115.64(11) . 14_556
O3 W2 O2 60.77(18) 21 14_556
Na2 W2 O2 141.5(3) . 14_556
O8 W2 O2 83.81(17) 20_655 14_556
O8 W2 O2 100.1(2) 21 14_556
W2 W2 O2 61.01(9) 20_655 14_556
O5 W2 K2 81.7(3) 13_656 2_655
O8 W2 K2 134.4(3) . 2_655
O6 W2 K2 43.8(4) . 2_655
O7 W2 K2 132.0(4) 3_556 2_655
O3 W2 K2 47.6(3) . 2_655
O4 W2 K2 95.2(2) . 2_655
W2 W2 K2 124.404(9) 21 2_655
W1 W2 K2 63.901(16) . 2_655
Sb1 W2 K2 101.77(3) . 2_655
Zn1 W2 K2 115.34(3) . 2_655
O3 W2 K2 92.37(14) 21 2_655
Na2 W2 K2 172.80(5) . 2_655
O8 W2 K2 88.84(14) 20_655 2_655
O8 W2 K2 144.84(14) 21 2_655
W2 W2 K2 61.086(8) 20_655 2_655
O2 W2 K2 44.72(18) 14_556 2_655
O5 W2 OW6 58.7(6) 13_656 .
O8 W2 OW6 57.7(5) . .
O6 W2 OW6 129.1(6) . .
O7 W2 OW6 68.1(6) 3_556 .
O3 W2 OW6 137.8(5) . .
O4 W2 OW6 125.4(6) . .
W2 W2 OW6 91.0(5) 21 .
W1 W2 OW6 146.2(5) . .
Sb1 W2 OW6 113.4(5) . .
Zn1 W2 OW6 65.3(5) . .
O3 W2 OW6 115.4(5) 21 .
Na2 W2 OW6 34.7(5) . .
O8 W2 OW6 97.5(5) 20_655 .
O8 W2 OW6 75.8(5) 21 .
W2 W2 OW6 121.4(5) 20_655 .
O2 W2 OW6 175.6(6) 14_556 .
K2 W2 OW6 139.3(5) 2_655 .
O4 Sb1 O4 90.5(4) 3_665 .
O4 Sb1 O4 90.5(4) 3_665 2_655
O4 Sb1 O4 90.5(4) . 2_655
O4 Sb1 O8 151.0(2) 3_665 .
O4 Sb1 O8 62.5(3) . .
O4 Sb1 O8 99.49(18) 2_655 .
O4 Sb1 O8 99.49(19) 3_665 2_655
O4 Sb1 O8 151.0(2) . 2_655
O4 Sb1 O8 62.5(3) 2_655 2_655
O8 Sb1 O8 109.28(17) . 2_655
O4 Sb1 O8 151.0(2) 3_665 20_655
O4 Sb1 O8 99.49(18) . 20_655
O4 Sb1 O8 62.5(3) 2_655 20_655
O8 Sb1 O8 52.4(3) . 20_655
O8 Sb1 O8 60.0(3) 2_655 20_655
O4 Sb1 O8 62.5(3) 3_665 19_665
O4 Sb1 O8 151.0(2) . 19_665
O4 Sb1 O8 99.49(18) 2_655 19_665
O8 Sb1 O8 140.5(3) . 19_665
O8 Sb1 O8 52.4(3) 2_655 19_665
O8 Sb1 O8 109.28(17) 20_655 19_665
O4 Sb1 O8 62.5(3) 3_665 3_665
O4 Sb1 O8 99.49(18) . 3_665
O4 Sb1 O8 151.0(2) 2_655 3_665
O8 Sb1 O8 109.28(17) . 3_665
O8 Sb1 O8 109.28(17) 2_655 3_665
O8 Sb1 O8 140.5(3) 20_655 3_665
O8 Sb1 O8 60.0(3) 19_665 3_665
O4 Sb1 O8 99.49(18) 3_665 21
O4 Sb1 O8 62.5(3) . 21
O4 Sb1 O8 151.0(2) 2_655 21
O8 Sb1 O8 60.0(3) . 21
O8 Sb1 O8 140.5(3) 2_655 21
O8 Sb1 O8 109.28(17) 20_655 21
O8 Sb1 O8 109.28(17) 19_665 21
O8 Sb1 O8 52.4(3) 3_665 21
O4 Sb1 O6 55.29(10) 3_665 3_665
O4 Sb1 O6 55.29(10) . 3_665
O4 Sb1 O6 126.8(4) 2_655 3_665
O8 Sb1 O6 97.92(17) . 3_665
O8 Sb1 O6 149.72(16) 2_655 3_665
O8 Sb1 O6 149.72(16) 20_655 3_665
O8 Sb1 O6 97.92(17) 19_665 3_665
O8 Sb1 O6 46.9(2) 3_665 3_665
O8 Sb1 O6 46.9(2) 21 3_665
O4 Sb1 O6 126.8(4) 3_665 .
O4 Sb1 O6 55.29(10) . .
O4 Sb1 O6 55.29(10) 2_655 .
O8 Sb1 O6 46.9(2) . .
O8 Sb1 O6 97.92(17) 2_655 .
O8 Sb1 O6 46.9(2) 20_655 .
O8 Sb1 O6 149.72(16) 19_665 .
O8 Sb1 O6 149.72(16) 3_665 .
O8 Sb1 O6 97.92(17) 21 .
O6 Sb1 O6 110.6(2) 3_665 .
O4 Sb1 O6 55.29(10) 3_665 2_655
O4 Sb1 O6 126.8(4) . 2_655
O4 Sb1 O6 55.29(10) 2_655 2_655
O8 Sb1 O6 149.72(16) . 2_655
O8 Sb1 O6 46.9(2) 2_655 2_655
O8 Sb1 O6 97.92(17) 20_655 2_655
O8 Sb1 O6 46.9(2) 19_665 2_655
O8 Sb1 O6 97.92(17) 3_665 2_655
O8 Sb1 O6 149.72(16) 21 2_655
O6 Sb1 O6 110.6(2) 3_665 2_655
O6 Sb1 O6 110.6(2) . 2_655
O4 Sb1 W2 35.66(19) 3_665 3_665
O4 Sb1 W2 85.50(6) . 3_665
O4 Sb1 W2 125.8(2) 2_655 3_665
O8 Sb1 W2 125.05(16) . 3_665
O8 Sb1 W2 118.06(16) 2_655 3_665
O8 Sb1 W2 170.60(18) 20_655 3_665
O8 Sb1 W2 66.54(16) 19_665 3_665
O8 Sb1 W2 30.15(17) 3_665 3_665
O8 Sb1 W2 65.88(16) 21 3_665
O6 Sb1 W2 31.68(4) 3_665 3_665
O6 Sb1 W2 139.99(15) . 3_665
O6 Sb1 W2 85.22(4) 2_655 3_665
O4 Sb1 W2 85.50(6) 3_665 21
O4 Sb1 W2 35.66(19) . 21
O4 Sb1 W2 125.8(2) 2_655 21
O8 Sb1 W2 66.54(16) . 21
O8 Sb1 W2 170.60(18) 2_655 21
O8 Sb1 W2 118.06(16) 20_655 21
O8 Sb1 W2 125.05(16) 19_665 21
O8 Sb1 W2 65.88(16) 3_665 21
O8 Sb1 W2 30.15(16) 21 21
O6 Sb1 W2 31.68(4) 3_665 21
O6 Sb1 W2 85.22(4) . 21
O6 Sb1 W2 139.99(15) 2_655 21
W2 Sb1 W2 62.210(17) 3_665 21
O4 Sb1 W2 35.66(19) 3_665 19_665
O4 Sb1 W2 125.8(2) . 19_665
O4 Sb1 W2 85.50(6) 2_655 19_665
O8 Sb1 W2 170.60(18) . 19_665
O8 Sb1 W2 65.88(16) 2_655 19_665
O8 Sb1 W2 125.05(16) 20_655 19_665
O8 Sb1 W2 30.15(16) 19_665 19_665
O8 Sb1 W2 66.54(16) 3_665 19_665
O8 Sb1 W2 118.06(16) 21 19_665
O6 Sb1 W2 85.22(4) 3_665 19_665
O6 Sb1 W2 139.99(15) . 19_665
O6 Sb1 W2 31.68(4) 2_655 19_665
W2 Sb1 W2 55.676(17) 3_665 19_665
W2 Sb1 W2 116.896(18) 21 19_665
O4 Sb1 W2 125.8(2) 3_665 .
O4 Sb1 W2 35.66(19) . .
O4 Sb1 W2 85.50(6) 2_655 .
O8 Sb1 W2 30.15(17) . .
O8 Sb1 W2 125.05(16) 2_655 .
O8 Sb1 W2 65.88(16) 20_655 .
O8 Sb1 W2 170.60(18) 19_665 .
O8 Sb1 W2 118.06(16) 3_665 .
O8 Sb1 W2 66.54(16) 21 .
O6 Sb1 W2 85.22(4) 3_665 .
O6 Sb1 W2 31.68(4) . .
O6 Sb1 W2 139.99(15) 2_655 .
W2 Sb1 W2 116.895(18) 3_665 .
W2 Sb1 W2 55.675(17) 21 .
W2 Sb1 W2 159.20(6) 19_665 .
O4 Sb1 W2 85.50(6) 3_665 2_655
O4 Sb1 W2 125.8(2) . 2_655
O4 Sb1 W2 35.66(19) 2_655 2_655
O8 Sb1 W2 118.06(16) . 2_655
O8 Sb1 W2 30.15(16) 2_655 2_655
O8 Sb1 W2 66.54(16) 20_655 2_655
O8 Sb1 W2 65.88(16) 19_665 2_655
O8 Sb1 W2 125.05(16) 3_665 2_655
O8 Sb1 W2 170.60(18) 21 2_655
O6 Sb1 W2 139.99(15) 3_665 2_655
O6 Sb1 W2 85.22(4) . 2_655
O6 Sb1 W2 31.68(4) 2_655 2_655
W2 Sb1 W2 116.894(18) 3_665 2_655
W2 Sb1 W2 159.20(6) 21 2_655
W2 Sb1 W2 62.209(17) 19_665 2_655
W2 Sb1 W2 116.893(18) . 2_655
O4 Sb1 W2 125.8(2) 3_665 20_655
O4 Sb1 W2 85.50(6) . 20_655
O4 Sb1 W2 35.66(19) 2_655 20_655
O8 Sb1 W2 65.88(16) . 20_655
O8 Sb1 W2 66.54(16) 2_655 20_655
O8 Sb1 W2 30.15(16) 20_655 20_655
O8 Sb1 W2 118.06(16) 19_665 20_655
O8 Sb1 W2 170.60(18) 3_665 20_655
O8 Sb1 W2 125.05(16) 21 20_655
O6 Sb1 W2 139.99(15) 3_665 20_655
O6 Sb1 W2 31.68(4) . 20_655
O6 Sb1 W2 85.22(4) 2_655 20_655
W2 Sb1 W2 159.20(6) 3_665 20_655
W2 Sb1 W2 116.894(18) 21 20_655
W2 Sb1 W2 116.893(18) 19_665 20_655
W2 Sb1 W2 62.209(17) . 20_655
W2 Sb1 W2 55.675(17) 2_655 20_655
OW1 Zn1 O8 103.0(3) . 20_655
OW1 Zn1 O8 103.0(3) . 16_556
O8 Zn1 O8 154.1(5) 20_655 16_556
OW1 Zn1 O8 103.0(3) . 11_655
O8 Zn1 O8 88.9(5) 20_655 11_655
O8 Zn1 O8 85.3(5) 16_556 11_655
OW1 Zn1 O8 103.0(3) . .
O8 Zn1 O8 85.3(5) 20_655 .
O8 Zn1 O8 88.9(5) 16_556 .
O8 Zn1 O8 154.1(5) 11_655 .
OW1 Zn1 O6 85.3(2) . .
O8 Zn1 O6 47.2(3) 20_655 .
O8 Zn1 O6 135.8(3) 16_556 .
O8 Zn1 O6 135.8(3) 11_655 .
O8 Zn1 O6 47.2(3) . .
OW1 Zn1 O6 85.3(2) . 16_556
O8 Zn1 O6 135.8(3) 20_655 16_556
O8 Zn1 O6 47.2(3) 16_556 16_556
O8 Zn1 O6 47.2(3) 11_655 16_556
O8 Zn1 O6 135.8(3) . 16_556
O6 Zn1 O6 170.5(4) . 16_556
OW1 Zn1 W2 90.89(4) . 16_556
O8 Zn1 W2 160.8(3) 20_655 16_556
O8 Zn1 W2 17.9(2) 16_556 16_556
O8 Zn1 W2 75.0(3) 11_655 16_556
O8 Zn1 W2 104.6(3) . 16_556
O6 Zn1 W2 149.09(3) . 16_556
O6 Zn1 W2 31.19(4) 16_556 16_556
OW1 Zn1 W2 90.89(4) . 20_655
O8 Zn1 W2 17.9(2) 20_655 20_655
O8 Zn1 W2 160.8(3) 16_556 20_655
O8 Zn1 W2 104.6(3) 11_655 20_655
O8 Zn1 W2 75.0(3) . 20_655
O6 Zn1 W2 31.19(4) . 20_655
O6 Zn1 W2 149.09(3) 16_556 20_655
W2 Zn1 W2 178.22(9) 16_556 20_655
OW1 Zn1 W2 90.89(4) . 11_655
O8 Zn1 W2 104.6(3) 20_655 11_655
O8 Zn1 W2 75.0(3) 16_556 11_655
O8 Zn1 W2 17.9(2) 11_655 11_655
O8 Zn1 W2 160.8(3) . 11_655
O6 Zn1 W2 149.09(3) . 11_655
O6 Zn1 W2 31.19(4) 16_556 11_655
W2 Zn1 W2 61.415(19) 16_556 11_655
W2 Zn1 W2 118.55(2) 20_655 11_655
OW1 Zn1 W2 90.89(4) . .
O8 Zn1 W2 75.0(3) 20_655 .
O8 Zn1 W2 104.6(3) 16_556 .
O8 Zn1 W2 160.8(3) 11_655 .
O8 Zn1 W2 17.9(2) . .
O6 Zn1 W2 31.19(4) . .
O6 Zn1 W2 149.09(3) 16_556 .
W2 Zn1 W2 118.55(2) 16_556 .
W2 Zn1 W2 61.42(2) 20_655 .
W2 Zn1 W2 178.22(9) 11_655 .
OW1 Zn1 Na2 106.51(19) . .
O8 Zn1 Na2 125.9(3) 20_655 .
O8 Zn1 Na2 44.5(2) 16_556 .
O8 Zn1 Na2 125.9(3) 11_655 .
O8 Zn1 Na2 44.5(2) . .
O6 Zn1 Na2 91.34(6) . .
O6 Zn1 Na2 91.34(6) 16_556 .
W2 Zn1 Na2 60.40(3) 16_556 .
W2 Zn1 Na2 119.02(4) 20_655 .
W2 Zn1 Na2 119.02(4) 11_655 .
W2 Zn1 Na2 60.40(3) . .
OW1 Zn1 Na2 106.51(19) . 2_655
O8 Zn1 Na2 44.5(2) 20_655 2_655
O8 Zn1 Na2 125.9(3) 16_556 2_655
O8 Zn1 Na2 44.5(2) 11_655 2_655
O8 Zn1 Na2 125.9(3) . 2_655
O6 Zn1 Na2 91.34(6) . 2_655
O6 Zn1 Na2 91.34(6) 16_556 2_655
W2 Zn1 Na2 119.02(4) 16_556 2_655
W2 Zn1 Na2 60.40(3) 20_655 2_655
W2 Zn1 Na2 60.39(3) 11_655 2_655
W2 Zn1 Na2 119.02(4) . 2_655
Na2 Zn1 Na2 147.0(4) . 2_655
OW1 Zn1 Sb1 140.98(3) . .
O8 Zn1 Sb1 52.0(3) 20_655 .
O8 Zn1 Sb1 105.5(3) 16_556 .
O8 Zn1 Sb1 105.5(3) 11_655 .
O8 Zn1 Sb1 52.0(3) . .
O6 Zn1 Sb1 55.7(2) . .
O6 Zn1 Sb1 133.8(2) 16_556 .
W2 Zn1 Sb1 121.95(6) 16_556 .
W2 Zn1 Sb1 56.41(3) 20_655 .
W2 Zn1 Sb1 121.95(6) 11_655 .
W2 Zn1 Sb1 56.41(3) . .
Na2 Zn1 Sb1 77.24(15) . .
Na2 Zn1 Sb1 77.24(15) 2_655 .
OW1 Zn1 Sb1 140.98(3) . 16_556
O8 Zn1 Sb1 105.5(3) 20_655 16_556
O8 Zn1 Sb1 52.0(3) 16_556 16_556
O8 Zn1 Sb1 52.0(3) 11_655 16_556
O8 Zn1 Sb1 105.5(3) . 16_556
O6 Zn1 Sb1 133.8(2) . 16_556
O6 Zn1 Sb1 55.7(2) 16_556 16_556
W2 Zn1 Sb1 56.40(3) 16_556 16_556
W2 Zn1 Sb1 121.95(6) 20_655 16_556
W2 Zn1 Sb1 56.41(3) 11_655 16_556
W2 Zn1 Sb1 121.95(6) . 16_556
Na2 Zn1 Sb1 77.24(15) . 16_556
Na2 Zn1 Sb1 77.24(15) 2_655 16_556
Sb1 Zn1 Sb1 78.04(7) . 16_556
OW1 Zn1 OW6 72.8(5) . .
O8 Zn1 OW6 135.5(2) 20_655 .
O8 Zn1 OW6 54.5(4) 16_556 .
O8 Zn1 OW6 135.5(2) 11_655 .
O8 Zn1 OW6 54.5(4) . .
O6 Zn1 OW6 88.60(7) . .
O6 Zn1 OW6 88.60(7) 16_556 .
W2 Zn1 OW6 61.10(10) 16_556 .
W2 Zn1 OW6 119.50(8) 20_655 .
W2 Zn1 OW6 119.50(8) 11_655 .
W2 Zn1 OW6 61.10(10) . .
Na2 Zn1 OW6 33.7(6) . .
Na2 Zn1 OW6 179.3(5) 2_655 .
Sb1 Zn1 OW6 103.3(4) . .
Sb1 Zn1 OW6 103.3(4) 16_556 .
OW1 Zn1 OW6 72.8(5) . 20_655
O8 Zn1 OW6 54.5(4) 20_655 20_655
O8 Zn1 OW6 135.5(2) 16_556 20_655
O8 Zn1 OW6 54.5(4) 11_655 20_655
O8 Zn1 OW6 135.5(2) . 20_655
O6 Zn1 OW6 88.60(7) . 20_655
O6 Zn1 OW6 88.60(7) 16_556 20_655
W2 Zn1 OW6 119.50(8) 16_556 20_655
W2 Zn1 OW6 61.10(10) 20_655 20_655
W2 Zn1 OW6 61.10(10) 11_655 20_655
W2 Zn1 OW6 119.50(8) . 20_655
Na2 Zn1 OW6 179.3(6) . 20_655
Na2 Zn1 OW6 33.7(6) 2_655 20_655
Sb1 Zn1 OW6 103.3(4) . 20_655
Sb1 Zn1 OW6 103.3(4) 16_556 20_655
OW6 Zn1 OW6 145.6(10) . 20_655
OW1 Zn1 O5 68.10(16) . 13_656
O8 Zn1 O5 88.5(3) 20_655 13_656
O8 Zn1 O5 101.2(3) 16_556 13_656
O8 Zn1 O5 169.8(3) 11_655 13_656
O8 Zn1 O5 35.2(3) . 13_656
O6 Zn1 O5 41.39(17) . 13_656
O6 Zn1 O5 133.53(19) 16_556 13_656
W2 Zn1 O5 109.19(14) 16_556 13_656
W2 Zn1 O5 71.51(14) 20_655 13_656
W2 Zn1 O5 157.52(17) 11_655 13_656
W2 Zn1 O5 24.16(15) . 13_656
Na2 Zn1 O5 63.08(19) . 13_656
Na2 Zn1 O5 131.67(15) 2_655 13_656
Sb1 Zn1 O5 80.52(15) . 13_656
Sb1 Zn1 O5 138.10(16) 16_556 13_656
OW6 Zn1 O5 48.16(19) . 13_656
OW6 Zn1 O5 116.5(3) 20_655 13_656
W1 O1 O3 42.4(3) . .
W1 O1 O3 42.4(3) . 21
O3 O1 O3 58.0(5) . 21
W1 O1 O2 42.3(3) . 13_666
O3 O1 O2 84.7(5) . 13_666
O3 O1 O2 56.9(4) 21 13_666
W1 O1 O2 42.3(3) . 14_556
O3 O1 O2 56.9(4) . 14_556
O3 O1 O2 84.7(5) 21 14_556
O2 O1 O2 55.7(6) 13_666 14_556
W1 O1 K1 129.4(7) . 3_665
O3 O1 K1 96.1(5) . 3_665
O3 O1 K1 96.1(5) 21 3_665
O2 O1 K1 147.5(4) 13_666 3_665
O2 O1 K1 147.5(4) 14_556 3_665
W1 O1 OW8 148.7(11) . 3_665
O3 O1 OW8 112.8(8) . 3_665
O3 O1 OW8 112.8(8) 21 3_665
O2 O1 OW8 152.1(3) 13_666 3_665
O2 O1 OW8 152.1(3) 14_556 3_665
K1 O1 OW8 19.3(8) 3_665 3_665
W1 O1 O5 130.4(3) . 3_665
O3 O1 O5 138.2(5) . 3_665
O3 O1 O5 91.8(3) 21 3_665
O2 O1 O5 103.3(3) 13_666 3_665
O2 O1 O5 156.5(5) 14_556 3_665
K1 O1 O5 55.9(3) 3_665 3_665
OW8 O1 O5 49.1(3) 3_665 3_665
W1 O1 O5 130.4(3) . 20_655
O3 O1 O5 91.8(3) . 20_655
O3 O1 O5 138.2(5) 21 20_655
O2 O1 O5 156.5(5) 13_666 20_655
O2 O1 O5 103.3(3) 14_556 20_655
K1 O1 O5 55.9(3) 3_665 20_655
OW8 O1 O5 49.1(3) 3_665 20_655
O5 O1 O5 94.8(5) 3_665 20_655
W1 O1 OW7 112.6(11) . 15_556
O3 O1 OW7 154.7(11) . 15_556
O3 O1 OW7 108.8(11) 21 15_556
O2 O1 OW7 70.4(10) 13_666 15_556
O2 O1 OW7 103.0(11) 14_556 15_556
K1 O1 OW7 107.3(10) 3_665 15_556
OW8 O1 OW7 92.0(11) 3_665 15_556
O5 O1 OW7 56.3(10) 3_665 15_556
O5 O1 OW7 109.1(11) 20_655 15_556
W1 O1 OW7 112.6(10) . 13_656
O3 O1 OW7 108.8(11) . 13_656
O3 O1 OW7 154.7(11) 21 13_656
O2 O1 OW7 103.0(11) 13_666 13_656
O2 O1 OW7 70.4(10) 14_556 13_656
K1 O1 OW7 107.3(10) 3_665 13_656
OW8 O1 OW7 92.0(11) 3_665 13_656
O5 O1 OW7 109.1(11) 3_665 13_656
O5 O1 OW7 56.3(10) 20_655 13_656
OW7 O1 OW7 74(2) 15_556 13_656
W1 O1 OW2 88.5(5) . 14_566
O3 O1 OW2 77.6(4) . 14_566
O3 O1 OW2 48.9(3) 21 14_566
O2 O1 OW2 101.5(4) 13_666 14_566
O2 O1 OW2 128.7(5) 14_556 14_566
K1 O1 OW2 47.8(3) 3_665 14_566
OW8 O1 OW2 63.9(7) 3_665 14_566
O5 O1 OW2 60.6(3) 3_665 14_566
O5 O1 OW2 100.4(4) 20_655 14_566
OW7 O1 OW2 111.1(11) 15_556 14_566
OW7 O1 OW2 155.2(10) 13_656 14_566
W1 O1 OW2 88.5(5) . 3_665
O3 O1 OW2 48.9(3) . 3_665
O3 O1 OW2 77.6(4) 21 3_665
O2 O1 OW2 128.7(5) 13_666 3_665
O2 O1 OW2 101.5(4) 14_556 3_665
K1 O1 OW2 47.8(3) 3_665 3_665
OW8 O1 OW2 63.9(7) 3_665 3_665
O5 O1 OW2 100.4(4) 3_665 3_665
O5 O1 OW2 60.6(3) 20_655 3_665
OW7 O1 OW2 155.2(10) 15_556 3_665
OW7 O1 OW2 111.1(12) 13_656 3_665
OW2 O1 OW2 54.3(4) 14_566 3_665
W1 O1 Na1 114.0(7) . 3_665
O3 O1 Na1 82.7(5) . 3_665
O3 O1 Na1 82.7(5) 21 3_665
O2 O1 Na1 138.0(5) 13_666 3_665
O2 O1 Na1 138.0(5) 14_556 3_665
K1 O1 Na1 15.4(4) 3_665 3_665
OW8 O1 Na1 34.7(9) 3_665 3_665
O5 O1 Na1 63.9(3) 3_665 3_665
O5 O1 Na1 63.9(3) 20_655 3_665
OW7 O1 Na1 119.0(10) 15_556 3_665
OW7 O1 Na1 119.0(10) 13_656 3_665
OW2 O1 Na1 36.7(3) 14_566 3_665
OW2 O1 Na1 36.7(3) 3_665 3_665
W1 O1 O4 5.6(3) . .
O3 O1 O4 38.7(3) . .
O3 O1 O4 38.7(3) 21 .
O2 O1 O4 46.4(3) 13_666 .
O2 O1 O4 46.4(3) 14_556 .
K1 O1 O4 123.8(5) 3_665 .
OW8 O1 O4 143.2(9) 3_665 .
O5 O1 O4 128.8(3) 3_665 .
O5 O1 O4 128.8(3) 20_655 .
OW7 O1 O4 116.8(10) 15_556 .
OW7 O1 O4 116.8(10) 13_656 .
OW2 O1 O4 83.6(3) 14_566 .
OW2 O1 O4 83.6(3) 3_665 .
Na1 O1 O4 108.4(5) 3_665 .
W1 O1 K2 68.67(18) . .
O3 O1 K2 100.8(4) . .
O3 O1 K2 44.2(2) 21 .
O2 O1 K2 44.9(3) 13_666 .
O2 O1 K2 99.3(4) 14_556 .
K1 O1 K2 103.7(2) 3_665 .
OW8 O1 K2 108.4(2) 3_665 .
O5 O1 K2 63.38(18) 3_665 .
O5 O1 K2 157.4(4) 20_655 .
OW7 O1 K2 64.9(11) 15_556 .
OW7 O1 K2 133.8(12) 13_656 .
OW2 O1 K2 64.7(2) 14_566 .
OW2 O1 K2 115.0(3) 3_665 .
Na1 O1 K2 99.0(2) 3_665 .
O4 O1 K2 68.83(18) . .
W1 O1 K2 68.67(18) . 2_655
O3 O1 K2 44.2(2) . 2_655
O3 O1 K2 100.8(4) 21 2_655
O2 O1 K2 99.3(4) 13_666 2_655
O2 O1 K2 44.9(3) 14_556 2_655
K1 O1 K2 103.7(2) 3_665 2_655
OW8 O1 K2 108.4(2) 3_665 2_655
O5 O1 K2 157.4(4) 3_665 2_655
O5 O1 K2 63.38(18) 20_655 2_655
OW7 O1 K2 133.8(12) 15_556 2_655
OW7 O1 K2 64.9(11) 13_656 2_655
OW2 O1 K2 115.0(3) 14_566 2_655
OW2 O1 K2 64.7(2) 3_665 2_655
Na1 O1 K2 99.0(2) 3_665 2_655
O4 O1 K2 68.83(18) . 2_655
K2 O1 K2 137.3(4) . 2_655
W1 O2 W1 151.3(7) 15_556 13_666
W1 O2 O2 106.7(3) 15_556 2_665
W1 O2 O2 47.0(4) 13_666 2_665
W1 O2 O2 47.0(4) 15_556 3_565
W1 O2 O2 106.7(3) 13_666 3_565
O2 O2 O2 60.002(3) 2_665 3_565
W1 O2 O3 147.8(6) 15_556 9_666
W1 O2 O3 45.5(2) 13_666 9_666
O2 O2 O3 90.7(3) 2_665 9_666
O2 O2 O3 144.1(3) 3_565 9_666
W1 O2 O3 45.5(2) 15_556 15_556
W1 O2 O3 147.8(6) 13_666 15_556
O2 O2 O3 144.1(3) 2_665 15_556
O2 O2 O3 90.7(3) 3_565 15_556
O3 O2 O3 106.0(6) 9_666 15_556
W1 O2 O1 36.9(3) 15_556 15_556
W1 O2 O1 151.4(6) 13_666 15_556
O2 O2 O1 113.5(3) 2_665 15_556
O2 O2 O1 62.2(3) 3_565 15_556
O3 O2 O1 153.4(5) 9_666 15_556
O3 O2 O1 60.8(3) 15_556 15_556
W1 O2 O1 151.4(6) 15_556 13_666
W1 O2 O1 36.9(3) 13_666 13_666
O2 O2 O1 62.2(3) 2_665 13_666
O2 O2 O1 113.5(3) 3_565 13_666
O3 O2 O1 60.8(3) 9_666 13_666
O3 O2 O1 153.4(5) 15_556 13_666
O1 O2 O1 120.0(7) 15_556 13_666
W1 O2 K2 103.2(4) 15_556 .
W1 O2 K2 103.2(4) 13_666 .
O2 O2 K2 149.992(7) 2_665 .
O2 O2 K2 149.991(7) 3_565 .
O3 O2 K2 61.9(3) 9_666 .
O3 O2 K2 61.9(3) 15_556 .
O1 O2 K2 91.9(3) 15_556 .
O1 O2 K2 91.9(3) 13_666 .
W1 O2 O4 109.2(5) 15_556 13_666
W1 O2 O4 53.1(3) 13_666 13_666
O2 O2 O4 63.5(2) 2_665 13_666
O2 O2 O4 91.9(3) 3_565 13_666
O3 O2 O4 54.4(3) 9_666 13_666
O3 O2 O4 100.5(4) 15_556 13_666
O1 O2 O4 145.8(5) 15_556 13_666
O1 O2 O4 89.8(3) 13_666 13_666
K2 O2 O4 104.4(4) . 13_666
W1 O2 O4 53.1(3) 15_556 15_556
W1 O2 O4 109.2(5) 13_666 15_556
O2 O2 O4 91.9(3) 2_665 15_556
O2 O2 O4 63.5(2) 3_565 15_556
O3 O2 O4 100.5(4) 9_666 15_556
O3 O2 O4 54.4(3) 15_556 15_556
O1 O2 O4 89.8(3) 15_556 15_556
O1 O2 O4 145.8(5) 13_666 15_556
K2 O2 O4 104.4(4) . 15_556
O4 O2 O4 57.3(5) 13_666 15_556
W1 O2 O6 93.2(4) 15_556 15_556
W1 O2 O6 93.2(4) 13_666 15_556
O2 O2 O6 120.6(3) 2_665 15_556
O2 O2 O6 120.6(3) 3_565 15_556
O3 O2 O6 54.6(3) 9_666 15_556
O3 O2 O6 54.6(3) 15_556 15_556
O1 O2 O6 115.2(4) 15_556 15_556
O1 O2 O6 115.2(4) 13_666 15_556
K2 O2 O6 54.7(3) . 15_556
O4 O2 O6 57.1(3) 13_666 15_556
O4 O2 O6 57.1(3) 15_556 15_556
W1 O2 OW7 98.3(4) 15_556 3_665
W1 O2 OW7 98.3(4) 13_666 3_665
O2 O2 OW7 101.0(9) 2_665 3_665
O2 O2 OW7 101.0(9) 3_565 3_665
O3 O2 OW7 104.9(7) 9_666 3_665
O3 O2 OW7 104.9(7) 15_556 3_665
O1 O2 OW7 61.4(4) 15_556 3_665
O1 O2 OW7 61.4(4) 13_666 3_665
K2 O2 OW7 76.6(11) . 3_665
O4 O2 OW7 151.2(3) 13_666 3_665
O4 O2 OW7 151.2(3) 15_556 3_665
O6 O2 OW7 131.3(12) 15_556 3_665
W1 O2 W1 76.6(3) 15_556 14_566
W1 O2 W1 76.6(3) 13_666 14_566
O2 O2 W1 30.129(18) 2_665 14_566
O2 O2 W1 30.129(17) 3_565 14_566
O3 O2 W1 117.1(3) 9_666 14_566
O3 O2 W1 117.1(3) 15_556 14_566
O1 O2 W1 89.2(3) 15_556 14_566
O1 O2 W1 89.2(3) 13_666 14_566
K2 O2 W1 177.8(4) . 14_566
O4 O2 W1 73.7(3) 13_666 14_566
O4 O2 W1 73.7(3) 15_556 14_566
O6 O2 W1 123.1(4) 15_556 14_566
OW7 O2 W1 105.6(11) 3_665 14_566
W1 O2 O3 143.5(5) 15_556 13_666
W1 O2 O3 10.3(2) 13_666 13_666
O2 O2 O3 45.0(2) 2_665 13_666
O2 O2 O3 102.5(2) 3_565 13_666
O3 O2 O3 45.7(3) 9_666 13_666
O3 O2 O3 140.7(5) 15_556 13_666
O1 O2 O3 156.7(5) 15_556 13_666
O1 O2 O3 47.2(3) 13_666 13_666
K2 O2 O3 106.7(2) . 13_666
O4 O2 O3 43.0(2) 13_666 13_666
O4 O2 O3 98.8(4) 15_556 13_666
O6 O2 O3 87.4(3) 15_556 13_666
OW7 O2 O3 108.5(3) 3_665 13_666
W1 O2 O3 72.8(2) 14_566 13_666
W1 O2 O3 10.3(2) 15_556 7_556
W1 O2 O3 143.5(5) 13_666 7_556
O2 O2 O3 102.5(2) 2_665 7_556
O2 O2 O3 45.0(2) 3_565 7_556
O3 O2 O3 140.7(5) 9_666 7_556
O3 O2 O3 45.7(3) 15_556 7_556
O1 O2 O3 47.2(3) 15_556 7_556
O1 O2 O3 156.7(5) 13_666 7_556
K2 O2 O3 106.7(2) . 7_556
O4 O2 O3 98.8(4) 13_666 7_556
O4 O2 O3 43.0(2) 15_556 7_556
O6 O2 O3 87.4(3) 15_556 7_556
OW7 O2 O3 108.5(3) 3_665 7_556
W1 O2 O3 72.8(2) 14_566 7_556
O3 O2 O3 134.6(4) 13_666 7_556
W1 O2 W2 118.8(4) 15_556 9_666
W1 O2 W2 62.8(3) 13_666 9_666
O2 O2 W2 95.35(15) 2_665 9_666
O2 O2 W2 125.31(17) 3_565 9_666
O3 O2 W2 30.5(2) 9_666 9_666
O3 O2 W2 85.0(4) 15_556 9_666
O1 O2 W2 145.7(4) 15_556 9_666
O1 O2 W2 89.2(3) 13_666 9_666
K2 O2 W2 67.8(2) . 9_666
O4 O2 W2 36.64(18) 13_666 9_666
O4 O2 W2 70.3(3) 15_556 9_666
O6 O2 W2 30.44(12) 15_556 9_666
OW7 O2 W2 132.8(9) 3_665 9_666
W1 O2 W2 110.3(3) 14_566 9_666
O3 O2 W2 57.14(17) 13_666 9_666
O3 O2 W2 110.6(3) 7_556 9_666
W1 O2 W2 62.8(3) 15_556 15_556
W1 O2 W2 118.8(4) 13_666 15_556
O2 O2 W2 125.31(17) 2_665 15_556
O2 O2 W2 95.35(15) 3_565 15_556
O3 O2 W2 85.0(4) 9_666 15_556
O3 O2 W2 30.5(2) 15_556 15_556
O1 O2 W2 89.2(3) 15_556 15_556
O1 O2 W2 145.7(4) 13_666 15_556
K2 O2 W2 67.8(2) . 15_556
O4 O2 W2 70.3(3) 13_666 15_556
O4 O2 W2 36.64(18) 15_556 15_556
O6 O2 W2 30.44(12) 15_556 15_556
OW7 O2 W2 132.8(9) 3_665 15_556
W1 O2 W2 110.3(3) 14_566 15_556
O3 O2 W2 110.6(3) 13_666 15_556
O3 O2 W2 57.14(17) 7_556 15_556
W2 O2 W2 57.98(17) 9_666 15_556
W1 O3 W2 119.3(4) . .
W1 O3 O4 61.5(3) . .
W2 O3 O4 57.8(3) . .
W1 O3 O2 46.3(3) . 14_556
W2 O3 O2 107.7(4) . 14_556
O4 O3 O2 68.4(4) . 14_556
W1 O3 O6 108.7(4) . .
W2 O3 O6 46.1(3) . .
O4 O3 O6 66.9(4) . .
O2 O3 O6 71.2(4) 14_556 .
W1 O3 O3 44.9(3) . 21
W2 O3 O3 99.2(3) . 21
O4 O3 O3 58.5(2) . 21
O2 O3 O3 89.3(3) 14_556 21
O6 O3 O3 125.4(3) . 21
W1 O3 O7 99.9(4) . 3_556
W2 O3 O7 46.4(3) . 3_556
O4 O3 O7 58.4(4) . 3_556
O2 O3 O7 126.7(5) 14_556 3_556
O6 O3 O7 91.2(4) . 3_556
O3 O3 O7 60.2(2) 21 3_556
W1 O3 O1 37.7(3) . .
W2 O3 O1 156.3(5) . .
O4 O3 O1 98.9(4) . .
O2 O3 O1 62.3(4) 14_556 .
O6 O3 O1 133.2(5) . .
O3 O3 O1 61.0(2) 21 .
O7 O3 O1 120.0(4) 3_556 .
W1 O3 O5 156.5(5) . 13_656
W2 O3 O5 37.9(3) . 13_656
O4 O3 O5 95.5(4) . 13_656
O2 O3 O5 132.7(5) 14_556 13_656
O6 O3 O5 61.6(4) . 13_656
O3 O3 O5 120.7(3) 21 13_656
O7 O3 O5 60.9(3) 3_556 13_656
O1 O3 O5 162.8(5) . 13_656
W1 O3 OW2 117.7(4) . 3_665
W2 O3 OW2 113.2(4) . 3_665
O4 O3 OW2 148.4(5) . 3_665
O2 O3 OW2 136.7(4) 14_556 3_665
O6 O3 OW2 131.9(4) . 3_665
O3 O3 OW2 97.4(3) 21 3_665
O7 O3 OW2 92.7(4) 3_556 3_665
O1 O3 OW2 83.9(4) . 3_665
O5 O3 OW2 78.9(3) 13_656 3_665
W1 O3 K2 105.1(4) . 2_655
W2 O3 K2 100.9(3) . 2_655
O4 O3 K2 116.0(4) . 2_655
O2 O3 K2 63.1(3) 14_556 2_655
O6 O3 K2 59.7(3) . 2_655
O3 O3 K2 149.79(17) 21 2_655
O7 O3 K2 146.4(4) 3_556 2_655
O1 O3 K2 93.4(3) . 2_655
O5 O3 K2 88.6(3) 13_656 2_655
OW2 O3 K2 95.1(3) 3_665 2_655
W1 O3 W2 67.8(3) . 21
W2 O3 W2 65.5(2) . 21
O4 O3 W2 38.7(2) . 21
O2 O3 W2 99.2(3) 14_556 21
O6 O3 W2 98.3(4) . 21
O3 O3 W2 33.65(14) 21 21
O7 O3 W2 32.3(2) 3_556 21
O1 O3 W2 93.8(3) . 21
O5 O3 W2 91.6(3) 13_656 21
OW2 O3 W2 109.9(3) 3_665 21
K2 O3 W2 154.5(3) 2_655 21
W1 O3 O2 10.5(2) . 13_666
W2 O3 O2 109.1(4) . 13_666
O4 O3 O2 51.3(3) . 13_666
O2 O3 O2 44.3(4) 14_556 13_666
O6 O3 O2 100.2(4) . 13_666
O3 O3 O2 45.0(2) 21 13_666
O7 O3 O2 94.3(4) 3_556 13_666
O1 O3 O2 48.1(3) . 13_666
O5 O3 O2 146.8(4) 13_656 13_666
OW2 O3 O2 127.3(3) 3_665 13_666
K2 O3 O2 106.5(3) 2_655 13_666
W2 O3 O2 62.1(2) 21 13_666
W1 O3 O8 109.9(4) . .
W2 O3 O8 9.53(18) . .
O4 O3 O8 48.4(3) . .
O2 O3 O8 100.4(4) 14_556 .
O6 O3 O8 45.1(3) . .
O3 O3 O8 93.23(19) 21 .
O7 O3 O8 46.2(3) 3_556 .
O1 O3 O8 147.2(4) . .
O5 O3 O8 47.5(3) 13_656 .
OW2 O3 O8 121.7(3) 3_665 .
K2 O3 O8 103.3(3) 2_655 .
W2 O3 O8 59.89(19) 21 .
O2 O3 O8 99.6(3) 13_666 .
W1 O3 O3 122.6(5) . 8_556
W2 O3 O3 115.6(4) . 8_556
O4 O3 O3 163.0(3) . 8_556
O2 O3 O3 102.0(4) 14_556 8_556
O6 O3 O3 97.1(4) . 8_556
O3 O3 O3 137.29(18) 21 8_556
O7 O3 O3 130.6(4) 3_556 8_556
O1 O3 O3 88.0(4) . 8_556
O5 O3 O3 80.8(4) 13_656 8_556
OW2 O3 O3 47.4(3) 3_665 8_556
K2 O3 O3 47.76(17) 2_655 8_556
W2 O3 O3 156.95(15) 21 8_556
O2 O3 O3 131.3(4) 13_666 8_556
O8 O3 O3 124.1(4) . 8_556
W1 O3 OW2 74.6(3) . 14_566
W2 O3 OW2 113.6(3) . 14_566
O4 O3 OW2 98.8(3) . 14_566
O2 O3 OW2 119.2(4) 14_556 14_566
O6 O3 OW2 159.0(4) . 14_566
O3 O3 OW2 42.7(2) 21 14_566
O7 O3 OW2 67.9(3) 3_556 14_566
O1 O3 OW2 61.8(3) . 14_566
O5 O3 OW2 106.8(4) 13_656 14_566
OW2 O3 OW2 54.7(4) 3_665 14_566
K2 O3 OW2 140.6(3) 2_655 14_566
W2 O3 OW2 63.11(19) 21 14_566
O2 O3 OW2 80.4(3) 13_666 14_566
O8 O3 OW2 114.0(3) . 14_566
O3 O3 OW2 98.1(2) 8_556 14_566
W1 O3 K1 76.1(3) . 3_665
W2 O3 K1 147.9(4) . 3_665
O4 O3 K1 128.5(3) . 3_665
O2 O3 K1 102.8(4) 14_556 3_665
O6 O3 K1 161.2(4) . 3_665
O3 O3 K1 71.19(13) 21 3_665
O7 O3 K1 106.1(4) 3_556 3_665
O1 O3 K1 42.5(3) . 3_665
O5 O3 K1 120.4(4) 13_656 3_665
OW2 O3 K1 42.03(17) 3_665 3_665
K2 O3 K1 101.6(2) 2_655 3_665
W2 O3 K1 100.3(2) 21 3_665
O2 O3 K1 86.1(3) 13_666 3_665
O8 O3 K1 151.7(3) . 3_665
O3 O3 K1 66.2(2) 8_556 3_665
OW2 O3 K1 39.31(14) 14_566 3_665
W1 O3 O3 82.2(3) . 20_655
W2 O3 O3 82.1(3) . 20_655
O4 O3 O3 73.9(3) . 20_655
O2 O3 O3 37.0(3) 14_556 20_655
O6 O3 O3 37.5(3) . 20_655
O3 O3 O3 120.000(3) 21 20_655
O7 O3 O3 122.3(3) 3_556 20_655
O1 O3 O3 96.4(3) . 20_655
O5 O3 O3 96.5(3) 13_656 20_655
OW2 O3 O3 137.4(3) 3_665 20_655
K2 O3 O3 42.24(17) 2_655 20_655
W2 O3 O3 112.57(14) 21 20_655
O2 O3 O3 77.5(2) 13_666 20_655
O8 O3 O3 78.53(19) . 20_655
O3 O3 O3 90.000(1) 8_556 20_655
OW2 O3 O3 156.2(2) 14_566 20_655
K1 O3 O3 129.61(18) 3_665 20_655
Sb1 O4 W2 113.8(4) . 21
Sb1 O4 W2 113.8(4) . .
W2 O4 W2 94.3(4) 21 .
Sb1 O4 W1 137.7(5) . .
W2 O4 W1 94.0(3) 21 .
W2 O4 W1 94.0(3) . .
Sb1 O4 O3 147.5(3) . 21
W2 O4 O3 49.1(3) 21 21
W2 O4 O3 96.4(4) . 21
W1 O4 O3 45.0(3) . 21
Sb1 O4 O3 147.5(3) . .
W2 O4 O3 96.4(4) 21 .
W2 O4 O3 49.1(3) . .
W1 O4 O3 45.0(3) . .
O3 O4 O3 63.0(5) 21 .
Sb1 O4 O7 130.1(6) . 3_556
W2 O4 O7 47.3(2) 21 3_556
W2 O4 O7 47.3(2) . 3_556
W1 O4 O7 92.1(5) . 3_556
O3 O4 O7 63.3(4) 21 3_556
O3 O4 O7 63.3(4) . 3_556
Sb1 O4 O8 78.8(4) . .
W2 O4 O8 92.2(4) 21 .
W2 O4 O8 39.5(2) . .
W1 O4 O8 133.5(4) . .
O3 O4 O8 123.5(5) 21 .
O3 O4 O8 88.5(3) . .
O7 O4 O8 60.3(4) 3_556 .
Sb1 O4 O8 78.8(4) . 21
W2 O4 O8 39.5(2) 21 21
W2 O4 O8 92.2(4) . 21
W1 O4 O8 133.5(4) . 21
O3 O4 O8 88.5(3) 21 21
O3 O4 O8 123.5(5) . 21
O7 O4 O8 60.3(4) 3_556 21
O8 O4 O8 67.1(4) . 21
Sb1 O4 O4 44.7(2) . 3_665
W2 O4 O4 101.0(2) 21 3_665
W2 O4 O4 157.5(2) . 3_665
W1 O4 O4 101.1(2) . 3_665
O3 O4 O4 106.1(3) 21 3_665
O3 O4 O4 143.1(3) . 3_665
O7 O4 O4 146.77(15) 3_556 3_665
O8 O4 O4 122.7(3) . 3_665
O8 O4 O4 89.3(3) 21 3_665
Sb1 O4 O4 44.7(2) . 2_655
W2 O4 O4 157.5(2) 21 2_655
W2 O4 O4 101.0(2) . 2_655
W1 O4 O4 101.1(2) . 2_655
O3 O4 O4 143.1(3) 21 2_655
O3 O4 O4 106.1(3) . 2_655
O7 O4 O4 146.77(15) 3_556 2_655
O8 O4 O4 89.3(3) . 2_655
O8 O4 O4 122.7(3) 21 2_655
O4 O4 O4 60.000(1) 3_665 2_655
Sb1 O4 O6 90.4(3) . 3_665
W2 O4 O6 41.88(14) 21 3_665
W2 O4 O6 136.2(4) . 3_665
W1 O4 O6 90.3(3) . 3_665
O3 O4 O6 58.2(3) 21 3_665
O3 O4 O6 121.2(4) . 3_665
O7 O4 O6 89.0(3) 3_556 3_665
O8 O4 O6 122.8(4) . 3_665
O8 O4 O6 55.6(3) 21 3_665
O4 O4 O6 60.8(2) 3_665 3_665
O4 O4 O6 120.8(2) 2_655 3_665
Sb1 O4 O6 90.4(3) . .
W2 O4 O6 136.2(4) 21 .
W2 O4 O6 41.88(14) . .
W1 O4 O6 90.3(3) . .
O3 O4 O6 121.2(4) 21 .
O3 O4 O6 58.2(3) . .
O7 O4 O6 89.0(3) 3_556 .
O8 O4 O6 55.6(3) . .
O8 O4 O6 122.8(4) 21 .
O4 O4 O6 120.8(2) 3_665 .
O4 O4 O6 60.8(2) 2_655 .
O6 O4 O6 178.0(6) 3_665 .
Sb1 O4 O2 103.9(4) . 13_666
W2 O4 O2 92.8(3) 21 13_666
W2 O4 O2 134.6(4) . 13_666
W1 O4 O2 40.74(19) . 13_666
O3 O4 O2 57.2(3) 21 13_666
O3 O4 O2 85.6(4) . 13_666
O7 O4 O2 120.3(5) 3_556 13_666
O8 O4 O2 172.7(3) . 13_666
O8 O4 O2 119.9(3) 21 13_666
O4 O4 O2 61.4(2) 3_665 13_666
O4 O4 O2 88.1(3) 2_655 13_666
O6 O4 O2 64.3(4) 3_665 13_666
O6 O4 O2 117.2(4) . 13_666
Sb1 O4 O2 103.9(4) . 14_556
W2 O4 O2 134.6(4) 21 14_556
W2 O4 O2 92.8(3) . 14_556
W1 O4 O2 40.74(19) . 14_556
O3 O4 O2 85.6(4) 21 14_556
O3 O4 O2 57.2(3) . 14_556
O7 O4 O2 120.3(5) 3_556 14_556
O8 O4 O2 119.9(3) . 14_556
O8 O4 O2 172.7(3) 21 14_556
O4 O4 O2 88.1(3) 3_665 14_556
O4 O4 O2 61.4(2) 2_655 14_556
O6 O4 O2 117.2(4) 3_665 14_556
O6 O4 O2 64.3(4) . 14_556
O2 O4 O2 53.0(5) 13_666 14_556
Sb1 O4 W2 64.41(15) . 3_665
W2 O4 W2 66.56(8) 21 3_665
W2 O4 W2 155.1(4) . 3_665
W1 O4 W2 102.76(19) . 3_665
O3 O4 W2 83.2(2) 21 3_665
O3 O4 W2 144.2(4) . 3_665
O7 O4 W2 113.01(18) 3_556 3_665
O8 O4 W2 121.8(3) . 3_665
O8 O4 W2 62.9(2) 21 3_665
O4 O4 W2 34.45(15) 3_665 3_665
O4 O4 W2 93.74(14) 2_655 3_665
O6 O4 W2 27.83(15) 3_665 3_665
O6 O4 W2 153.5(4) . 3_665
O2 O4 W2 65.2(2) 13_666 3_665
O2 O4 W2 111.9(4) 14_556 3_665
Sb1 O4 W2 64.41(15) . 20_655
W2 O4 W2 155.1(4) 21 20_655
W2 O4 W2 66.56(8) . 20_655
W1 O4 W2 102.76(19) . 20_655
O3 O4 W2 144.2(4) 21 20_655
O3 O4 W2 83.2(2) . 20_655
O7 O4 W2 113.00(18) 3_556 20_655
O8 O4 W2 62.9(2) . 20_655
O8 O4 W2 121.8(3) 21 20_655
O4 O4 W2 93.74(14) 3_665 20_655
O4 O4 W2 34.45(15) 2_655 20_655
O6 O4 W2 153.5(4) 3_665 20_655
O6 O4 W2 27.83(15) . 20_655
O2 O4 W2 111.9(4) 13_666 20_655
O2 O4 W2 65.2(2) 14_556 20_655
W2 O4 W2 125.7(3) 3_665 20_655
Sb1 O4 O8 50.88(18) . 20_655
W2 O4 O8 132.0(4) 21 20_655
W2 O4 O8 65.43(19) . 20_655
W1 O4 O8 128.5(2) . 20_655
O3 O4 O8 161.4(4) 21 20_655
O3 O4 O8 100.0(2) . 20_655
O7 O4 O8 103.2(3) 3_556 20_655
O8 O4 O8 44.0(3) . 20_655
O8 O4 O8 95.7(4) 21 20_655
O4 O4 O8 92.11(19) 3_665 20_655
O4 O4 O8 45.3(2) 2_655 20_655
O6 O4 O8 137.8(4) 3_665 20_655
O6 O4 O8 42.3(3) . 20_655
O2 O4 O8 133.0(4) 13_666 20_655
O2 O4 O8 91.2(2) 14_556 20_655
W2 O4 O8 114.9(3) 3_665 20_655
W2 O4 O8 26.22(14) 20_655 20_655
W2 O5 OW8 145.8(10) 13_656 .
W2 O5 O8 38.5(3) 13_656 13_656
OW8 O5 O8 135.0(10) . 13_656
W2 O5 O7 44.3(4) 13_656 15_655
OW8 O5 O7 101.6(9) . 15_655
O8 O5 O7 58.4(4) 13_656 15_655
W2 O5 O3 46.4(3) 13_656 13_656
OW8 O5 O3 120.2(10) . 13_656
O8 O5 O3 84.9(4) 13_656 13_656
O7 O5 O3 58.0(4) 15_655 13_656
W2 O5 O6 42.9(3) 13_656 13_656
OW8 O5 O6 167.8(10) . 13_656
O8 O5 O6 57.0(4) 13_656 13_656
O7 O5 O6 86.9(5) 15_655 13_656
O3 O5 O6 57.2(4) 13_656 13_656
W2 O5 K1 137.2(5) 13_656 .
OW8 O5 K1 21.0(9) . .
O8 O5 K1 148.4(5) 13_656 .
O7 O5 K1 98.2(4) 15_655 .
O3 O5 K1 100.7(4) 13_656 .
O6 O5 K1 149.9(5) 13_656 .
W2 O5 OW7 108.3(11) 13_656 13_656
OW8 O5 OW7 105.8(13) . 13_656
O8 O5 OW7 95.0(12) 13_656 13_656
O7 O5 OW7 151.2(11) 15_655 13_656
O3 O5 OW7 113.2(12) 13_656 13_656
O6 O5 OW7 67.7(10) 13_656 13_656
K1 O5 OW7 110.6(11) . 13_656
W2 O5 O1 140.5(5) 13_656 2_655
OW8 O5 O1 61.9(9) . 2_655
O8 O5 O1 156.5(5) 13_656 2_655
O7 O5 O1 142.6(5) 15_655 2_655
O3 O5 O1 99.5(4) 13_656 2_655
O6 O5 O1 106.1(4) 13_656 2_655
K1 O5 O1 53.7(3) . 2_655
OW7 O5 O1 61.9(12) 13_656 2_655
W2 O5 OW6 95.3(8) 13_656 13_656
OW8 O5 OW6 71.0(11) . 13_656
O8 O5 OW6 64.7(7) 13_656 13_656
O7 O5 OW6 72.6(7) 15_655 13_656
O3 O5 OW6 130.4(7) 13_656 13_656
O6 O5 OW6 120.4(8) 13_656 13_656
K1 O5 OW6 89.3(7) . 13_656
OW7 O5 OW6 107.9(14) 13_656 13_656
O1 O5 OW6 124.2(8) 2_655 13_656
W2 O5 OW2 94.5(4) 13_656 15_546
OW8 O5 OW2 70.3(9) . 15_546
O8 O5 OW2 130.4(4) 13_656 15_546
O7 O5 OW2 77.1(4) 15_655 15_546
O3 O5 OW2 51.2(3) 13_656 15_546
O6 O5 OW2 103.6(4) 13_656 15_546
K1 O5 OW2 49.8(3) . 15_546
OW7 O5 OW2 120.8(14) 13_656 15_546
O1 O5 OW2 65.9(3) 2_655 15_546
OW6 O5 OW2 123.8(7) 13_656 15_546
W2 O5 OW3 91.7(4) 13_656 15_655
OW8 O5 OW3 54.2(9) . 15_655
O8 O5 OW3 100.7(4) 13_656 15_655
O7 O5 OW3 48.3(4) 15_655 15_655
O3 O5 OW3 80.7(4) 13_656 15_655
O6 O5 OW3 131.7(5) 13_656 15_655
K1 O5 OW3 50.7(3) . 15_655
OW7 O5 OW3 160.0(11) 13_656 15_655
O1 O5 OW3 102.8(4) 2_655 15_655
OW6 O5 OW3 68.7(7) 13_656 15_655
OW2 O5 OW3 55.8(4) 15_546 15_655
W2 O5 OW1 86.1(5) 13_656 13_656
OW8 O5 OW1 114.1(10) . 13_656
O8 O5 OW1 53.3(5) 13_656 13_656
O7 O5 OW1 109.6(5) 15_655 13_656
O3 O5 OW1 125.7(5) 13_656 13_656
O6 O5 OW1 70.3(4) 13_656 13_656
K1 O5 OW1 133.4(5) . 13_656
OW7 O5 OW1 50.2(13) 13_656 13_656
O1 O5 OW1 107.8(5) 2_655 13_656
OW6 O5 OW1 65.7(6) 13_656 13_656
OW2 O5 OW1 170.3(4) 15_546 13_656
OW3 O5 OW1 133.9(4) 15_655 13_656
W2 O5 Na1 118.2(5) 13_656 .
OW8 O5 Na1 34.8(9) . .
O8 O5 Na1 136.1(5) 13_656 .
O7 O5 Na1 80.5(4) 15_655 .
O3 O5 Na1 85.6(4) 13_656 .
O6 O5 Na1 141.4(5) 13_656 .
K1 O5 Na1 19.0(3) . .
OW7 O5 Na1 127.9(12) 13_656 .
O1 O5 Na1 67.4(4) 2_655 .
OW6 O5 Na1 90.4(7) 13_656 .
OW2 O5 Na1 38.0(4) 15_546 .
OW3 O5 Na1 35.4(3) 15_655 .
OW1 O5 Na1 148.2(5) 13_656 .
W2 O5 K2 72.7(3) 13_656 2_655
OW8 O5 K2 124.2(9) . 2_655
O8 O5 K2 100.4(3) 13_656 2_655
O7 O5 K2 103.2(4) 15_655 2_655
O3 O5 K2 46.5(2) 13_656 2_655
O6 O5 K2 44.4(3) 13_656 2_655
K1 O5 K2 105.9(3) . 2_655
OW7 O5 K2 68.4(12) 13_656 2_655
O1 O5 K2 68.2(3) 2_655 2_655
OW6 O5 K2 164.7(7) 13_656 2_655
OW2 O5 K2 67.9(3) 15_546 2_655
OW3 O5 K2 120.0(4) 15_655 2_655
OW1 O5 K2 103.2(2) 13_656 2_655
Na1 O5 K2 103.5(4) . 2_655
W2 O5 O4 7.5(2) 13_656 13_656
OW8 O5 O4 140.5(9) . 13_656
O8 O5 O4 45.1(3) 13_656 13_656
O7 O5 O4 40.2(3) 15_655 13_656
O3 O5 O4 40.1(3) 13_656 13_656
O6 O5 O4 46.8(3) 13_656 13_656
K1 O5 O4 129.9(4) . 13_656
OW7 O5 O4 113.7(10) 13_656 13_656
O1 O5 O4 137.3(4) 2_655 13_656
OW6 O5 O4 98.2(7) 13_656 13_656
OW2 O5 O4 87.1(3) 15_546 13_656
OW3 O5 O4 86.3(3) 15_655 13_656
OW1 O5 O4 93.6(5) 13_656 13_656
Na1 O5 O4 111.1(4) . 13_656
K2 O5 O4 71.2(2) 2_655 13_656
W2 O5 Na2 62.2(4) 13_656 13_656
OW8 O5 Na2 97.4(9) . 13_656
O8 O5 Na2 38.7(3) 13_656 13_656
O7 O5 Na2 45.5(3) 15_655 13_656
O3 O5 Na2 99.4(4) 13_656 13_656
O6 O5 Na2 94.8(4) 13_656 13_656
K1 O5 Na2 110.0(4) . 13_656
OW7 O5 Na2 120.6(13) 13_656 13_656
O1 O5 Na2 157.2(4) 2_655 13_656
OW6 O5 Na2 33.5(7) 13_656 13_656
OW2 O5 Na2 118.4(3) 15_546 13_656
OW3 O5 Na2 68.1(3) 15_655 13_656
OW1 O5 Na2 70.4(3) 13_656 13_656
Na1 O5 Na2 101.6(4) . 13_656
K2 O5 Na2 134.6(4) 2_655 13_656
O4 O5 Na2 64.7(3) 13_656 13_656
W2 O5 Zn1 59.0(3) 13_656 13_656
OW8 O5 Zn1 131.4(10) . 13_656
O8 O5 Zn1 24.9(2) 13_656 13_656
O7 O5 Zn1 82.7(4) 15_655 13_656
O3 O5 Zn1 103.2(3) 13_656 13_656
O6 O5 Zn1 57.9(3) 13_656 13_656
K1 O5 Zn1 152.1(4) . 13_656
OW7 O5 Zn1 72.5(12) 13_656 13_656
O1 O5 Zn1 134.1(4) 2_655 13_656
OW6 O5 Zn1 64.2(6) 13_656 13_656
OW2 O5 Zn1 153.5(3) 15_546 13_656
OW3 O5 Zn1 119.9(4) 15_655 13_656
OW1 O5 Zn1 28.6(4) 13_656 13_656
Na1 O5 Zn1 152.9(4) . 13_656
K2 O5 Zn1 100.9(2) 2_655 13_656
O4 O5 Zn1 66.4(2) 13_656 13_656
Na2 O5 Zn1 51.9(2) 13_656 13_656
W2 O6 W2 144.6(7) . 20_655
W2 O6 O8 42.3(3) . .
W2 O6 O8 104.0(5) 20_655 .
W2 O6 O8 104.0(5) . 20_655
W2 O6 O8 42.3(3) 20_655 20_655
O8 O6 O8 62.1(5) . 20_655
W2 O6 O3 149.0(6) . 20_655
W2 O6 O3 49.1(2) 20_655 20_655
O8 O6 O3 144.3(5) . 20_655
O8 O6 O3 89.6(3) 20_655 20_655
W2 O6 O3 49.1(2) . .
W2 O6 O3 149.0(6) 20_655 .
O8 O6 O3 89.6(3) . .
O8 O6 O3 144.3(5) 20_655 .
O3 O6 O3 105.0(6) 20_655 .
W2 O6 K2 107.2(4) . 2_655
W2 O6 K2 107.2(4) 20_655 2_655
O8 O6 K2 148.8(2) . 2_655
O8 O6 K2 148.8(2) 20_655 2_655
O3 O6 K2 63.6(3) 20_655 2_655
O3 O6 K2 63.6(3) . 2_655
W2 O6 O5 37.3(3) . 13_656
W2 O6 O5 149.6(6) 20_655 13_656
O8 O6 O5 61.2(3) . 13_656
O8 O6 O5 114.5(5) 20_655 13_656
O3 O6 O5 154.0(6) 20_655 13_656
O3 O6 O5 61.2(3) . 13_656
K2 O6 O5 90.5(3) 2_655 13_656
W2 O6 O5 149.6(6) . 8_556
W2 O6 O5 37.3(3) 20_655 8_556
O8 O6 O5 114.5(5) . 8_556
O8 O6 O5 61.2(3) 20_655 8_556
O3 O6 O5 61.2(3) 20_655 8_556
O3 O6 O5 154.0(6) . 8_556
K2 O6 O5 90.5(3) 2_655 8_556
O5 O6 O5 120.9(6) 13_656 8_556
W2 O6 O4 107.9(5) . 2_655
W2 O6 O4 51.6(3) 20_655 2_655
O8 O6 O4 90.7(5) . 2_655
O8 O6 O4 60.7(4) 20_655 2_655
O3 O6 O4 54.8(3) 20_655 2_655
O3 O6 O4 101.4(5) . 2_655
K2 O6 O4 109.3(4) 2_655 2_655
O5 O6 O4 145.0(5) 13_656 2_655
O5 O6 O4 88.4(3) 8_556 2_655
W2 O6 O4 51.6(3) . .
W2 O6 O4 107.9(5) 20_655 .
O8 O6 O4 60.7(4) . .
O8 O6 O4 90.7(5) 20_655 .
O3 O6 O4 101.4(5) 20_655 .
O3 O6 O4 54.8(3) . .
K2 O6 O4 109.3(4) 2_655 .
O5 O6 O4 88.4(3) 13_656 .
O5 O6 O4 145.0(5) 8_556 .
O4 O6 O4 58.3(5) 2_655 .
W2 O6 O2 95.2(4) . 14_556
W2 O6 O2 95.2(4) 20_655 14_556
O8 O6 O2 119.2(5) . 14_556
O8 O6 O2 119.2(5) 20_655 14_556
O3 O6 O2 54.1(3) 20_655 14_556
O3 O6 O2 54.1(3) . 14_556
K2 O6 O2 58.8(3) 2_655 14_556
O5 O6 O2 115.2(3) 13_656 14_556
O5 O6 O2 115.2(3) 8_556 14_556
O4 O6 O2 58.6(4) 2_655 14_556
O4 O6 O2 58.6(4) . 14_556
W2 O6 OW7 96.3(5) . .
W2 O6 OW7 96.3(5) 20_655 .
O8 O6 OW7 93.2(11) . .
O8 O6 OW7 93.2(11) 20_655 .
O3 O6 OW7 110.8(7) 20_655 .
O3 O6 OW7 110.8(7) . .
K2 O6 OW7 82.7(13) 2_655 .
O5 O6 OW7 60.8(3) 13_656 .
O5 O6 OW7 60.8(3) 8_556 .
O4 O6 OW7 147.6(6) 2_655 .
O4 O6 OW7 147.6(6) . .
O2 O6 OW7 141.5(13) 14_556 .
W2 O6 Sb1 75.6(4) . .
W2 O6 Sb1 75.6(4) 20_655 .
O8 O6 Sb1 58.5(3) . .
O8 O6 Sb1 58.5(3) 20_655 .
O3 O6 Sb1 88.8(4) 20_655 .
O3 O6 Sb1 88.8(4) . .
K2 O6 Sb1 131.2(4) 2_655 .
O5 O6 Sb1 111.4(3) 13_656 .
O5 O6 Sb1 111.4(3) 8_556 .
O4 O6 Sb1 34.3(3) 2_655 .
O4 O6 Sb1 34.3(3) . .
O2 O6 Sb1 72.3(3) 14_556 .
OW7 O6 Sb1 146.1(13) . .
W2 O6 Zn1 75.0(4) . .
W2 O6 Zn1 75.0(4) 20_655 .
O8 O6 Zn1 33.9(2) . .
O8 O6 Zn1 33.9(2) 20_655 .
O3 O6 Zn1 123.5(3) 20_655 .
O3 O6 Zn1 123.5(3) . .
K2 O6 Zn1 161.9(5) 2_655 .
O5 O6 Zn1 80.7(3) 13_656 .
O5 O6 Zn1 80.7(3) 8_556 .
O4 O6 Zn1 86.4(4) 2_655 .
O4 O6 Zn1 86.4(4) . .
O2 O6 Zn1 139.2(5) 14_556 .
OW7 O6 Zn1 79.2(13) . .
Sb1 O6 Zn1 66.9(2) . .
W2 O6 W1 64.3(3) . .
W2 O6 W1 121.1(5) 20_655 .
O8 O6 W1 94.3(3) . .
O8 O6 W1 126.1(5) 20_655 .
O3 O6 W1 85.0(4) 20_655 .
O3 O6 W1 28.7(2) . .
K2 O6 W1 70.3(2) 2_655 .
O5 O6 W1 87.9(3) 13_656 .
O5 O6 W1 146.1(4) 8_556 .
O4 O6 W1 73.1(3) 2_655 .
O4 O6 W1 39.0(3) . .
O2 O6 W1 30.88(11) 14_556 .
OW7 O6 W1 138.5(9) . .
Sb1 O6 W1 67.7(2) . .
Zn1 O6 W1 124.7(3) . .
W2 O6 W1 121.1(5) . 2_655
W2 O6 W1 64.3(3) 20_655 2_655
O8 O6 W1 126.1(5) . 2_655
O8 O6 W1 94.3(3) 20_655 2_655
O3 O6 W1 28.7(2) 20_655 2_655
O3 O6 W1 85.0(4) . 2_655
K2 O6 W1 70.3(2) 2_655 2_655
O5 O6 W1 146.1(4) 13_656 2_655
O5 O6 W1 87.9(3) 8_556 2_655
O4 O6 W1 39.0(3) 2_655 2_655
O4 O6 W1 73.1(3) . 2_655
O2 O6 W1 30.88(11) 14_556 2_655
OW7 O6 W1 138.5(9) . 2_655
Sb1 O6 W1 67.7(2) . 2_655
Zn1 O6 W1 124.7(3) . 2_655
W1 O6 W1 59.74(19) . 2_655
W2 O6 O7 9.9(2) . 3_556
W2 O6 O7 141.5(6) 20_655 3_556
O8 O6 O7 45.0(3) . 3_556
O8 O6 O7 104.4(4) 20_655 3_556
O3 O6 O7 139.6(5) 20_655 3_556
O3 O6 O7 44.7(3) . 3_556
K2 O6 O7 106.5(3) 2_655 3_556
O5 O6 O7 46.4(3) 13_656 3_556
O5 O6 O7 157.6(5) 8_556 3_556
O4 O6 O7 99.3(4) 2_655 3_556
O4 O6 O7 42.1(3) . 3_556
O2 O6 O7 86.5(3) 14_556 3_556
OW7 O6 O7 106.1(4) . 3_556
Sb1 O6 O7 68.3(2) . 3_556
Zn1 O6 O7 78.8(3) . 3_556
W1 O6 O7 55.9(2) . 3_556
W1 O6 O7 111.3(3) 2_655 3_556
W2 O7 W2 116.1(7) 2_554 20_554
W2 O7 O4 58.2(3) 2_554 2_554
W2 O7 O4 58.2(3) 20_554 2_554
W2 O7 O3 48.5(3) 2_554 2_554
W2 O7 O3 100.4(5) 20_554 2_554
O4 O7 O3 58.3(4) 2_554 2_554
W2 O7 O3 100.4(5) 2_554 20_554
W2 O7 O3 48.5(3) 20_554 20_554
O4 O7 O3 58.3(4) 2_554 20_554
O3 O7 O3 59.6(5) 2_554 20_554
W2 O7 O8 41.3(3) 2_554 2_554
W2 O7 O8 102.7(6) 20_554 2_554
O4 O7 O8 64.2(4) 2_554 2_554
O3 O7 O8 88.0(4) 2_554 2_554
O3 O7 O8 122.3(6) 20_554 2_554
W2 O7 O8 102.7(6) 2_554 20_554
W2 O7 O8 41.3(3) 20_554 20_554
O4 O7 O8 64.2(4) 2_554 20_554
O3 O7 O8 122.3(6) 2_554 20_554
O3 O7 O8 88.0(4) 20_554 20_554
O8 O7 O8 69.9(5) 2_554 20_554
W2 O7 O5 37.8(2) 2_554 14_565
W2 O7 O5 153.7(6) 20_554 14_565
O4 O7 O5 95.5(3) 2_554 14_565
O3 O7 O5 61.1(3) 2_554 14_565
O3 O7 O5 120.3(5) 20_554 14_565
O8 O7 O5 60.8(3) 2_554 14_565
O8 O7 O5 130.6(5) 20_554 14_565
W2 O7 O5 153.7(6) 2_554 8_455
W2 O7 O5 37.8(2) 20_554 8_455
O4 O7 O5 95.5(3) 2_554 8_455
O3 O7 O5 120.3(5) 2_554 8_455
O3 O7 O5 61.1(3) 20_554 8_455
O8 O7 O5 130.6(5) 2_554 8_455
O8 O7 O5 60.8(3) 20_554 8_455
O5 O7 O5 167.3(7) 14_565 8_455
W2 O7 OW3 120.3(4) 2_554 .
W2 O7 OW3 120.3(4) 20_554 .
O4 O7 OW3 156.6(7) 2_554 .
O3 O7 OW3 102.1(5) 2_554 .
O3 O7 OW3 102.1(5) 20_554 .
O8 O7 OW3 132.5(5) 2_554 .
O8 O7 OW3 132.5(5) 20_554 .
O5 O7 OW3 83.7(3) 14_565 .
O5 O7 OW3 83.7(3) 8_455 .
W2 O7 Na2 94.0(5) 2_554 2_554
W2 O7 Na2 94.0(5) 20_554 2_554
O4 O7 Na2 103.2(6) 2_554 2_554
O3 O7 Na2 142.3(4) 2_554 2_554
O3 O7 Na2 142.3(4) 20_554 2_554
O8 O7 Na2 54.8(4) 2_554 2_554
O8 O7 Na2 54.8(4) 20_554 2_554
O5 O7 Na2 91.9(3) 14_565 2_554
O5 O7 Na2 91.9(3) 8_455 2_554
OW3 O7 Na2 100.2(6) . 2_554
W2 O7 W1 68.9(4) 2_554 2_554
W2 O7 W1 68.9(4) 20_554 2_554
O4 O7 W1 41.5(3) 2_554 2_554
O3 O7 W1 31.7(2) 2_554 2_554
O3 O7 W1 31.7(2) 20_554 2_554
O8 O7 W1 97.7(4) 2_554 2_554
O8 O7 W1 97.7(4) 20_554 2_554
O5 O7 W1 91.9(3) 14_565 2_554
O5 O7 W1 91.9(3) 8_455 2_554
OW3 O7 W1 115.1(6) . 2_554
Na2 O7 W1 144.7(6) 2_554 2_554
W2 O7 OW6 131.6(7) 2_554 20_554
W2 O7 OW6 82.2(6) 20_554 20_554
O4 O7 OW6 124.6(7) 2_554 20_554
O3 O7 OW6 177.0(8) 2_554 20_554
O3 O7 OW6 122.0(6) 20_554 20_554
O8 O7 OW6 92.9(6) 2_554 20_554
O8 O7 OW6 60.6(7) 20_554 20_554
O5 O7 OW6 116.9(7) 14_565 20_554
O5 O7 OW6 61.0(6) 8_455 20_554
OW3 O7 OW6 75.3(7) . 20_554
Na2 O7 OW6 38.2(5) 2_554 20_554
W1 O7 OW6 150.7(6) 2_554 20_554
W2 O7 OW6 82.2(6) 2_554 2_554
W2 O7 OW6 131.6(7) 20_554 2_554
O4 O7 OW6 124.6(7) 2_554 2_554
O3 O7 OW6 122.0(6) 2_554 2_554
O3 O7 OW6 177.0(8) 20_554 2_554
O8 O7 OW6 60.6(7) 2_554 2_554
O8 O7 OW6 92.9(6) 20_554 2_554
O5 O7 OW6 61.0(6) 14_565 2_554
O5 O7 OW6 116.9(7) 8_455 2_554
OW3 O7 OW6 75.3(7) . 2_554
Na2 O7 OW6 38.2(5) 2_554 2_554
W1 O7 OW6 150.7(6) 2_554 2_554
OW6 O7 OW6 56.3(11) 20_554 2_554
W2 O7 O6 9.7(3) 2_554 2_554
W2 O7 O6 107.0(5) 20_554 2_554
O4 O7 O6 48.8(2) 2_554 2_554
O3 O7 O6 44.1(3) 2_554 2_554
O3 O7 O6 91.8(4) 20_554 2_554
O8 O7 O6 43.9(3) 2_554 2_554
O8 O7 O6 98.2(4) 20_554 2_554
O5 O7 O6 46.7(3) 14_565 2_554
O5 O7 O6 144.2(5) 8_455 2_554
OW3 O7 O6 127.3(3) . 2_554
Na2 O7 O6 98.4(4) 2_554 2_554
W1 O7 O6 60.6(3) 2_554 2_554
OW6 O7 O6 136.6(6) 20_554 2_554
OW6 O7 O6 90.9(6) 2_554 2_554
W2 O7 O6 107.0(5) 2_554 1_454
W2 O7 O6 9.7(3) 20_554 1_454
O4 O7 O6 48.8(2) 2_554 1_454
O3 O7 O6 91.8(4) 2_554 1_454
O3 O7 O6 44.1(3) 20_554 1_454
O8 O7 O6 98.2(4) 2_554 1_454
O8 O7 O6 43.9(3) 20_554 1_454
O5 O7 O6 144.2(5) 14_565 1_454
O5 O7 O6 46.7(3) 8_455 1_454
OW3 O7 O6 127.3(3) . 1_454
Na2 O7 O6 98.4(4) 2_554 1_454
W1 O7 O6 60.6(3) 2_554 1_454
OW6 O7 O6 90.9(6) 20_554 1_454
OW6 O7 O6 136.6(6) 2_554 1_454
O6 O7 O6 97.7(5) 2_554 1_454
W2 O7 OW2 78.2(4) 2_554 1_454
W2 O7 OW2 121.3(5) 20_554 1_454
O4 O7 OW2 102.3(4) 2_554 1_454
O3 O7 OW2 45.1(3) 2_554 1_454
O3 O7 OW2 73.6(3) 20_554 1_454
O8 O7 OW2 117.3(3) 2_554 1_454
O8 O7 OW2 161.3(5) 20_554 1_454
O5 O7 OW2 60.4(3) 14_565 1_454
O5 O7 OW2 110.7(4) 8_455 1_454
OW3 O7 OW2 57.0(4) . 1_454
Na2 O7 OW2 143.8(4) 2_554 1_454
W1 O7 OW2 65.0(2) 2_554 1_454
OW6 O7 OW2 132.3(7) 20_554 1_454
OW6 O7 OW2 105.7(5) 2_554 1_454
O6 O7 OW2 79.8(3) 2_554 1_454
O6 O7 OW2 117.7(4) 1_454 1_454
W2 O7 OW2 121.3(5) 2_554 15_445
W2 O7 OW2 78.2(4) 20_554 15_445
O4 O7 OW2 102.3(4) 2_554 15_445
O3 O7 OW2 73.6(3) 2_554 15_445
O3 O7 OW2 45.1(3) 20_554 15_445
O8 O7 OW2 161.3(5) 2_554 15_445
O8 O7 OW2 117.3(3) 20_554 15_445
O5 O7 OW2 110.7(4) 14_565 15_445
O5 O7 OW2 60.4(3) 8_455 15_445
OW3 O7 OW2 57.0(4) . 15_445
Na2 O7 OW2 143.8(4) 2_554 15_445
W1 O7 OW2 65.0(2) 2_554 15_445
OW6 O7 OW2 105.7(5) 20_554 15_445
OW6 O7 OW2 132.3(7) 2_554 15_445
O6 O7 OW2 117.7(4) 2_554 15_445
O6 O7 OW2 79.8(3) 1_454 15_445
OW2 O7 OW2 50.5(3) 1_454 15_445
W2 O8 Zn1 141.7(5) . .
W2 O8 Na2 110.4(4) . .
Zn1 O8 Na2 102.5(4) . .
W2 O8 O6 46.6(2) . .
Zn1 O8 O6 98.8(4) . .
Na2 O8 O6 156.9(5) . .
W2 O8 O7 46.3(3) . 3_556
Zn1 O8 O7 168.9(5) . 3_556
Na2 O8 O7 66.9(4) . 3_556
O6 O8 O7 91.1(4) . 3_556
W2 O8 O8 105.2(3) . 20_655
Zn1 O8 O8 47.3(3) . 20_655
Na2 O8 O8 144.0(3) . 20_655
O6 O8 O8 59.0(2) . 20_655
O7 O8 O8 143.8(3) 3_556 20_655
W2 O8 O5 36.8(3) . 13_656
Zn1 O8 O5 119.9(4) . 13_656
Na2 O8 O5 99.4(5) . 13_656
O6 O8 O5 61.8(3) . 13_656
O7 O8 O5 60.9(3) 3_556 13_656
O8 O8 O5 112.5(3) 20_655 13_656
W2 O8 O4 53.8(3) . .
Zn1 O8 O4 133.9(5) . .
Na2 O8 O4 105.8(3) . .
O6 O8 O4 63.7(3) . .
O7 O8 O4 55.5(4) 3_556 .
O8 O8 O4 90.7(3) 20_655 .
O5 O8 O4 90.4(4) 13_656 .
W2 O8 O8 159.9(3) . 16_556
Zn1 O8 O8 45.6(2) . 16_556
Na2 O8 O8 57.0(2) . 16_556
O6 O8 O8 144.0(3) . 16_556
O7 O8 O8 123.9(3) 3_556 16_556
O8 O8 O8 90.0 20_655 16_556
O5 O8 O8 125.1(3) 13_656 16_556
O4 O8 O8 140.9(2) . 16_556
W2 O8 O8 93.6(3) . 21
Zn1 O8 O8 122.2(3) . 21
Na2 O8 O8 53.4(3) . 21
O6 O8 O8 120.1(3) . 21
O7 O8 O8 55.1(3) 3_556 21
O8 O8 O8 120.000(3) 20_655 21
O5 O8 O8 115.8(3) 13_656 21
O4 O8 O8 56.4(2) . 21
O8 O8 O8 89.998(1) 16_556 21
W2 O8 Sb1 89.1(3) . .
Zn1 O8 Sb1 97.1(3) . .
Na2 O8 Sb1 110.9(4) . .
O6 O8 Sb1 74.6(3) . .
O7 O8 Sb1 90.3(3) 3_556 .
O8 O8 Sb1 63.80(16) 20_655 .
O5 O8 Sb1 125.3(4) 13_656 .
O4 O8 Sb1 38.7(3) . .
O8 O8 Sb1 109.66(17) 16_556 .
O8 O8 Sb1 60.02(16) 21 .
W2 O8 OW1 111.2(5) . .
Zn1 O8 OW1 38.4(4) . .
Na2 O8 OW1 106.3(3) . .
O6 O8 OW1 85.4(4) . .
O7 O8 OW1 138.9(5) 3_556 .
O8 O8 OW1 64.2(3) 20_655 .
O5 O8 OW1 81.9(4) 13_656 .
O4 O8 OW1 147.8(3) . .
O8 O8 OW1 63.3(3) 16_556 .
O8 O8 OW1 153.3(2) 21 .
Sb1 O8 OW1 127.5(4) . .
W2 O8 OW6 95.3(5) . .
Zn1 O8 OW6 95.8(5) . .
Na2 O8 OW6 42.9(7) . .
O6 O8 OW6 126.5(6) . .
O7 O8 OW6 74.1(6) 3_556 .
O8 O8 OW6 139.1(6) 20_655 .
O5 O8 OW6 66.2(5) 13_656 .
O4 O8 OW6 129.4(6) . .
O8 O8 OW6 64.8(3) 16_556 .
O8 O8 OW6 93.1(6) 21 .
Sb1 O8 OW6 153.0(7) . .
OW1 O8 OW6 75.4(6) . .
W2 O8 W2 76.9(3) . 20_655
Zn1 O8 W2 72.6(2) . 20_655
Na2 O8 W2 171.0(4) . 20_655
O6 O8 W2 30.92(17) . 20_655
O7 O8 W2 118.3(4) 3_556 20_655
O8 O8 W2 28.27(14) 20_655 20_655
O5 O8 W2 89.6(3) 13_656 20_655
O4 O8 W2 73.9(3) . 20_655
O8 O8 W2 117.44(14) 16_556 20_655
O8 O8 W2 122.34(14) 21 20_655
Sb1 O8 W2 63.06(16) . 20_655
OW1 O8 W2 74.86(18) . 20_655
OW6 O8 W2 143.8(7) . 20_655
W2 O8 W2 64.5(3) . 21
Zn1 O8 W2 149.8(4) . 21
Na2 O8 W2 68.30(19) . 21
O6 O8 W2 96.9(3) . 21
O7 O8 W2 31.3(2) 3_556 21
O8 O8 W2 125.42(14) 20_655 21
O5 O8 W2 90.3(3) 13_656 21
O4 O8 W2 38.05(19) . 21
O8 O8 W2 117.18(14) 16_556 21
O8 O8 W2 29.05(14) 21 21
Sb1 O8 W2 62.66(16) . 21
OW1 O8 W2 169.7(4) . 21
OW6 O8 W2 95.3(6) . 21
W2 O8 W2 111.9(2) 20_655 21
W2 O8 O3 10.8(2) . .
Zn1 O8 O3 144.0(4) . .
Na2 O8 O3 112.5(3) . .
O6 O8 O3 45.3(3) . .
O7 O8 O3 45.9(3) 3_556 .
O8 O8 O3 101.47(19) 20_655 .
O5 O8 O3 47.6(3) 13_656 .
O4 O8 O3 43.1(3) . .
O8 O8 O3 168.18(19) 16_556 .
O8 O8 O3 86.77(19) 21 .
Sb1 O8 O3 78.5(2) . .
OW1 O8 O3 119.1(4) . .
OW6 O8 O3 104.0(4) . .
W2 O8 O3 73.7(2) 20_655 .
W2 O8 O3 58.08(19) 21 .
W2 O8 O8 149.0(5) . 11_655
Zn1 O8 O8 13.0(3) . 11_655
Na2 O8 O8 99.9(4) . 11_655
O6 O8 O8 102.9(4) . 11_655
O7 O8 O8 164.1(4) 3_556 11_655
O8 O8 O8 45.9(3) 20_655 11_655
O5 O8 O8 132.7(3) 13_656 11_655
O4 O8 O8 124.5(4) . 11_655
O8 O8 O8 44.1(3) 16_556 11_655
O8 O8 O8 110.35(10) 21 11_655
Sb1 O8 O8 86.3(2) . 11_655
OW1 O8 O8 51.3(4) . 11_655
OW6 O8 O8 102.7(5) . 11_655
W2 O8 O8 73.7(3) 20_655 11_655
W2 O8 O8 136.99(15) 21 11_655
O3 O8 O8 147.3(4) . 11_655
W2 O8 O4 76.5(3) . 2_655
Zn1 O8 O4 90.6(3) . 2_655
Na2 O8 O4 140.3(4) . 2_655
O6 O8 O4 47.0(3) . 2_655
O7 O8 O4 99.9(4) 3_556 2_655
O8 O8 O4 45.3(2) 20_655 2_655
O5 O8 O4 106.1(3) 13_656 2_655
O4 O8 O4 45.4(4) . 2_655
O8 O8 O4 123.46(19) 16_556 2_655
O8 O8 O4 87.89(19) 21 2_655
Sb1 O8 O4 29.63(15) . 2_655
OW1 O8 O4 107.0(3) . 2_655
OW6 O8 O4 171.7(4) . 2_655
W2 O8 O4 34.46(16) 20_655 2_655
W2 O8 O4 81.5(2) 21 2_655
O3 O8 O4 67.8(2) . 2_655
O8 O8 O4 84.7(3) 11_655 2_655
Zn1 OW1 OW7 118.6(13) . 16_556
Zn1 OW1 OW7 118.6(13) . .
OW7 OW1 OW7 123(3) 16_556 .
Zn1 OW1 O8 38.7(4) . 20_655
OW7 OW1 O8 140.2(10) 16_556 20_655
OW7 OW1 O8 88.9(12) . 20_655
Zn1 OW1 O8 38.7(4) . 11_655
OW7 OW1 O8 88.9(12) 16_556 11_655
OW7 OW1 O8 140.2(10) . 11_655
O8 OW1 O8 53.3(5) 20_655 11_655
Zn1 OW1 O8 38.7(4) . 16_556
OW7 OW1 O8 88.9(12) 16_556 16_556
OW7 OW1 O8 140.2(10) . 16_556
O8 OW1 O8 77.3(7) 20_655 16_556
O8 OW1 O8 51.5(5) 11_655 16_556
Zn1 OW1 O8 38.7(4) . .
OW7 OW1 O8 140.2(10) 16_556 .
OW7 OW1 O8 88.9(12) . .
O8 OW1 O8 51.5(5) 20_655 .
O8 OW1 O8 77.3(7) 11_655 .
O8 OW1 O8 53.3(5) 16_556 .
Zn1 OW1 O5 83.3(4) . 13_656
OW7 OW1 O5 137.2(6) 16_556 13_656
OW7 OW1 O5 51.5(8) . 13_656
O8 OW1 O5 80.4(4) 20_655 13_656
O8 OW1 O5 121.8(7) 11_655 13_656
O8 OW1 O5 89.1(4) 16_556 13_656
O8 OW1 O5 44.9(3) . 13_656
Zn1 OW1 O5 83.3(4) . 4_654
OW7 OW1 O5 51.5(8) 16_556 4_654
OW7 OW1 O5 137.2(6) . 4_654
O8 OW1 O5 121.8(7) 20_655 4_654
O8 OW1 O5 80.4(4) 11_655 4_654
O8 OW1 O5 44.9(3) 16_556 4_654
O8 OW1 O5 89.1(4) . 4_654
O5 OW1 O5 101.2(3) 13_656 4_654
Zn1 OW1 O5 83.3(4) . 8_556
OW7 OW1 O5 137.2(6) 16_556 8_556
OW7 OW1 O5 51.5(8) . 8_556
O8 OW1 O5 44.9(3) 20_655 8_556
O8 OW1 O5 89.1(4) 11_655 8_556
O8 OW1 O5 121.8(7) 16_556 8_556
O8 OW1 O5 80.4(4) . 8_556
O5 OW1 O5 77.2(3) 13_656 8_556
O5 OW1 O5 166.6(9) 4_654 8_556
Zn1 OW1 O5 83.3(4) . 23
OW7 OW1 O5 51.5(8) 16_556 23
OW7 OW1 O5 137.2(6) . 23
O8 OW1 O5 89.1(4) 20_655 23
O8 OW1 O5 44.9(2) 11_655 23
O8 OW1 O5 80.4(4) 16_556 23
O8 OW1 O5 121.8(7) . 23
O5 OW1 O5 166.6(9) 13_656 23
O5 OW1 O5 77.2(3) 4_654 23
O5 OW1 O5 101.2(3) 8_556 23
Zn1 OW1 O6 64.3(4) . .
OW7 OW1 O6 177.0(15) 16_556 .
OW7 OW1 O6 54.3(13) . .
O8 OW1 O6 42.0(3) 20_655 .
O8 OW1 O6 93.8(6) 11_655 .
O8 OW1 O6 93.8(6) 16_556 .
O8 OW1 O6 42.0(3) . .
O5 OW1 O6 41.68(19) 13_656 .
O5 OW1 O6 130.2(5) 4_654 .
O5 OW1 O6 41.68(19) 8_556 .
O5 OW1 O6 130.2(5) 23 .
Zn1 OW1 O6 64.3(4) . 16_556
OW7 OW1 O6 54.3(13) 16_556 16_556
OW7 OW1 O6 177.0(15) . 16_556
O8 OW1 O6 93.8(6) 20_655 16_556
O8 OW1 O6 42.0(3) 11_655 16_556
O8 OW1 O6 42.0(3) 16_556 16_556
O8 OW1 O6 93.8(6) . 16_556
O5 OW1 O6 130.2(5) 13_656 16_556
O5 OW1 O6 41.68(19) 4_654 16_556
O5 OW1 O6 130.2(5) 8_556 16_556
O5 OW1 O6 41.68(19) 23 16_556
O6 OW1 O6 128.7(8) . 16_556
Zn1 OW1 OW6 78.2(7) . .
OW7 OW1 OW6 95.6(4) 16_556 .
OW7 OW1 OW6 95.6(4) . .
O8 OW1 OW6 105.4(8) 20_655 .
O8 OW1 OW6 105.4(8) 11_655 .
O8 OW1 OW6 54.2(5) 16_556 .
O8 OW1 OW6 54.2(5) . .
O5 OW1 OW6 50.61(16) 13_656 .
O5 OW1 OW6 50.61(16) 4_654 .
O5 OW1 OW6 125.9(3) 8_556 .
O5 OW1 OW6 125.9(3) 23 .
O6 OW1 OW6 84.9(3) . .
O6 OW1 OW6 84.9(3) 16_556 .
Zn1 OW1 OW6 78.2(7) . 20_655
OW7 OW1 OW6 95.6(4) 16_556 20_655
OW7 OW1 OW6 95.6(4) . 20_655
O8 OW1 OW6 54.2(5) 20_655 20_655
O8 OW1 OW6 54.2(5) 11_655 20_655
O8 OW1 OW6 105.4(8) 16_556 20_655
O8 OW1 OW6 105.4(8) . 20_655
O5 OW1 OW6 125.9(3) 13_656 20_655
O5 OW1 OW6 125.9(3) 4_654 20_655
O5 OW1 OW6 50.61(16) 8_556 20_655
O5 OW1 OW6 50.61(16) 23 20_655
O6 OW1 OW6 84.9(3) . 20_655
O6 OW1 OW6 84.9(3) 16_556 20_655
OW6 OW1 OW6 156.4(14) . 20_655
Zn1 OW1 W2 60.2(3) . 16_556
OW7 OW1 W2 65.4(11) 16_556 16_556
OW7 OW1 W2 153.3(2) . 16_556
O8 OW1 W2 98.0(7) 20_655 16_556
O8 OW1 W2 57.9(3) 11_655 16_556
O8 OW1 W2 23.68(17) 16_556 16_556
O8 OW1 W2 75.7(4) . 16_556
O5 OW1 W2 104.0(3) 13_656 16_556
O5 OW1 W2 24.41(18) 4_654 16_556
O5 OW1 W2 142.6(7) 8_556 16_556
O5 OW1 W2 69.0(2) 23 16_556
O6 OW1 W2 117.2(6) . 16_556
O6 OW1 W2 27.41(10) 16_556 16_556
OW6 OW1 W2 57.6(3) . 16_556
OW6 OW1 W2 109.4(5) 20_655 16_556
Zn1 OW1 W2 60.2(3) . 20_655
OW7 OW1 W2 153.3(2) 16_556 20_655
OW7 OW1 W2 65.4(11) . 20_655
O8 OW1 W2 23.68(17) 20_655 20_655
O8 OW1 W2 75.7(4) 11_655 20_655
O8 OW1 W2 98.0(7) 16_556 20_655
O8 OW1 W2 57.9(3) . 20_655
O5 OW1 W2 69.0(2) 13_656 20_655
O5 OW1 W2 142.6(7) 4_654 20_655
O5 OW1 W2 24.41(18) 8_556 20_655
O5 OW1 W2 104.0(3) 23 20_655
O6 OW1 W2 27.41(10) . 20_655
O6 OW1 W2 117.2(6) 16_556 20_655
OW6 OW1 W2 109.4(5) . 20_655
OW6 OW1 W2 57.6(3) 20_655 20_655
W2 OW1 W2 120.3(7) 16_556 20_655
Zn1 OW1 W2 60.2(3) . 11_655
OW7 OW1 W2 65.4(11) 16_556 11_655
OW7 OW1 W2 153.3(2) . 11_655
O8 OW1 W2 75.7(4) 20_655 11_655
O8 OW1 W2 23.68(17) 11_655 11_655
O8 OW1 W2 57.9(3) 16_556 11_655
O8 OW1 W2 98.0(7) . 11_655
O5 OW1 W2 142.6(7) 13_656 11_655
O5 OW1 W2 69.0(2) 4_654 11_655
O5 OW1 W2 104.0(3) 8_556 11_655
O5 OW1 W2 24.41(18) 23 11_655
O6 OW1 W2 117.2(6) . 11_655
O6 OW1 W2 27.41(10) 16_556 11_655
OW6 OW1 W2 109.4(5) . 11_655
OW6 OW1 W2 57.6(3) 20_655 11_655
W2 OW1 W2 52.59(19) 16_556 11_655
W2 OW1 W2 96.4(4) 20_655 11_655
O6 K2 O6 179.998(1) 15_556 3_665
O6 K2 O3 56.7(2) 15_556 9_666
O6 K2 O3 123.3(2) 3_665 9_666
O6 K2 O3 56.7(2) 15_556 15_556
O6 K2 O3 123.3(2) 3_665 15_556
O3 K2 O3 95.5(3) 9_666 15_556
O6 K2 O3 123.3(2) 15_556 3_665
O6 K2 O3 56.7(2) 3_665 3_665
O3 K2 O3 84.5(3) 9_666 3_665
O3 K2 O3 179.998(1) 15_556 3_665
O6 K2 O3 123.3(2) 15_556 21
O6 K2 O3 56.7(2) 3_665 21
O3 K2 O3 179.998(1) 9_666 21
O3 K2 O3 84.5(3) 15_556 21
O3 K2 O3 95.5(3) 3_665 21
O6 K2 O2 66.5(4) 15_556 .
O6 K2 O2 113.5(4) 3_665 .
O3 K2 O2 54.9(2) 9_666 .
O3 K2 O2 54.9(2) 15_556 .
O3 K2 O2 125.1(2) 3_665 .
O3 K2 O2 125.1(2) 21 .
O6 K2 O2 113.5(4) 15_556 13_666
O6 K2 O2 66.5(4) 3_665 13_666
O3 K2 O2 125.1(2) 9_666 13_666
O3 K2 O2 125.1(2) 15_556 13_666
O3 K2 O2 54.9(2) 3_665 13_666
O3 K2 O2 54.9(2) 21 13_666
O2 K2 O2 180.0 . 13_666
O6 K2 W2 29.01(2) 15_556 9_666
O6 K2 W2 150.99(2) 3_665 9_666
O3 K2 W2 31.51(18) 9_666 9_666
O3 K2 W2 82.15(18) 15_556 9_666
O3 K2 W2 97.85(18) 3_665 9_666
O3 K2 W2 148.49(18) 21 9_666
O2 K2 W2 67.5(2) . 9_666
O2 K2 W2 112.5(2) 13_666 9_666
O6 K2 W2 29.01(2) 15_556 15_556
O6 K2 W2 150.99(2) 3_665 15_556
O3 K2 W2 82.15(18) 9_666 15_556
O3 K2 W2 31.51(18) 15_556 15_556
O3 K2 W2 148.49(18) 3_665 15_556
O3 K2 W2 97.85(18) 21 15_556
O2 K2 W2 67.5(2) . 15_556
O2 K2 W2 112.5(2) 13_666 15_556
W2 K2 W2 57.829(18) 9_666 15_556
O6 K2 W2 150.99(2) 15_556 21
O6 K2 W2 29.01(2) 3_665 21
O3 K2 W2 148.49(18) 9_666 21
O3 K2 W2 97.85(18) 15_556 21
O3 K2 W2 82.15(18) 3_665 21
O3 K2 W2 31.51(18) 21 21
O2 K2 W2 112.5(2) . 21
O2 K2 W2 67.5(2) 13_666 21
W2 K2 W2 180.0 9_666 21
W2 K2 W2 122.171(18) 15_556 21
O6 K2 W2 150.99(2) 15_556 3_665
O6 K2 W2 29.01(2) 3_665 3_665
O3 K2 W2 97.85(18) 9_666 3_665
O3 K2 W2 148.49(18) 15_556 3_665
O3 K2 W2 31.51(18) 3_665 3_665
O3 K2 W2 82.15(18) 21 3_665
O2 K2 W2 112.5(2) . 3_665
O2 K2 W2 67.5(2) 13_666 3_665
W2 K2 W2 122.172(17) 9_666 3_665
W2 K2 W2 180.0 15_556 3_665
W2 K2 W2 57.828(17) 21 3_665
O6 K2 W1 67.0(2) 15_556 13_666
O6 K2 W1 113.0(2) 3_665 13_666
O3 K2 W1 28.56(18) 9_666 13_666
O3 K2 W1 80.95(17) 15_556 13_666
O3 K2 W1 99.05(17) 3_665 13_666
O3 K2 W1 151.44(17) 21 13_666
O2 K2 W1 29.29(3) . 13_666
O2 K2 W1 150.71(3) 13_666 13_666
W2 K2 W1 52.644(14) 9_666 13_666
W2 K2 W1 82.192(13) 15_556 13_666
W2 K2 W1 127.357(14) 21 13_666
W2 K2 W1 97.809(13) 3_665 13_666
O6 K2 W1 67.0(2) 15_556 15_556
O6 K2 W1 113.0(2) 3_665 15_556
O3 K2 W1 80.95(17) 9_666 15_556
O3 K2 W1 28.56(17) 15_556 15_556
O3 K2 W1 151.44(17) 3_665 15_556
O3 K2 W1 99.05(17) 21 15_556
O2 K2 W1 29.29(3) . 15_556
O2 K2 W1 150.71(3) 13_666 15_556
W2 K2 W1 82.191(13) 9_666 15_556
W2 K2 W1 52.645(14) 15_556 15_556
W2 K2 W1 97.810(13) 21 15_556
W2 K2 W1 127.357(14) 3_665 15_556
W1 K2 W1 58.28(2) 13_666 15_556
O6 K2 W1 113.0(2) 15_556 3_665
O6 K2 W1 67.0(2) 3_665 3_665
O3 K2 W1 99.05(17) 9_666 3_665
O3 K2 W1 151.43(17) 15_556 3_665
O3 K2 W1 28.56(17) 3_665 3_665
O3 K2 W1 80.95(17) 21 3_665
O2 K2 W1 150.71(3) . 3_665
O2 K2 W1 29.29(3) 13_666 3_665
W2 K2 W1 97.806(13) 9_666 3_665
W2 K2 W1 127.353(14) 15_556 3_665
W2 K2 W1 82.192(13) 21 3_665
W2 K2 W1 52.646(14) 3_665 3_665
W1 K2 W1 121.72(2) 13_666 3_665
W1 K2 W1 180.0 15_556 3_665
O6 K2 W1 113.0(2) 15_556 .
O6 K2 W1 67.0(2) 3_665 .
O3 K2 W1 151.44(18) 9_666 .
O3 K2 W1 99.05(17) 15_556 .
O3 K2 W1 80.95(17) 3_665 .
O3 K2 W1 28.56(17) 21 .
O2 K2 W1 150.71(3) . .
O2 K2 W1 29.29(3) 13_666 .
W2 K2 W1 127.354(14) 9_666 .
W2 K2 W1 97.807(13) 15_556 .
W2 K2 W1 52.645(14) 21 .
W2 K2 W1 82.191(13) 3_665 .
W1 K2 W1 180.0 13_666 .
W1 K2 W1 121.72(2) 15_556 .
W1 K2 W1 58.28(2) 3_665 .
O6 K2 O5 45.2(2) 15_556 21
O6 K2 O5 134.8(2) 3_665 21
O3 K2 O5 44.9(2) 9_666 21
O3 K2 O5 101.8(2) 15_556 21
O3 K2 O5 78.2(2) 3_665 21
O3 K2 O5 135.1(2) 21 21
O2 K2 O5 92.2(2) . 21
O2 K2 O5 87.8(2) 13_666 21
W2 K2 O5 25.57(16) 9_666 21
W2 K2 O5 72.22(15) 15_556 21
W2 K2 O5 154.42(16) 21 21
W2 K2 O5 107.78(15) 3_665 21
W1 K2 O5 72.33(16) 13_666 21
W1 K2 O5 107.29(16) 15_556 21
W1 K2 O5 72.70(16) 3_665 21
W1 K2 O5 107.67(16) . 21
O6 K2 O5 45.2(2) 15_556 3_665
O6 K2 O5 134.8(2) 3_665 3_665
O3 K2 O5 101.8(2) 9_666 3_665
O3 K2 O5 44.9(2) 15_556 3_665
O3 K2 O5 135.1(2) 3_665 3_665
O3 K2 O5 78.2(2) 21 3_665
O2 K2 O5 92.2(2) . 3_665
O2 K2 O5 87.8(2) 13_666 3_665
W2 K2 O5 72.22(15) 9_666 3_665
W2 K2 O5 25.57(16) 15_556 3_665
W2 K2 O5 107.78(15) 21 3_665
W2 K2 O5 154.42(16) 3_665 3_665
W1 K2 O5 107.29(16) 13_666 3_665
W1 K2 O5 72.33(16) 15_556 3_665
W1 K2 O5 107.67(16) 3_665 3_665
W1 K2 O5 72.70(16) . 3_665
O5 K2 O5 76.2(3) 21 3_665
OW6 Na2 OW6 99(2) 21 .
OW6 Na2 O8 85.8(8) 21 21
OW6 Na2 O8 146.8(2) . 21
OW6 Na2 O8 85.8(8) 21 12
OW6 Na2 O8 146.8(2) . 12
O8 Na2 O8 66.0(5) 21 12
OW6 Na2 O8 146.8(2) 21 16_556
OW6 Na2 O8 85.8(8) . 16_556
O8 Na2 O8 107.7(7) 21 16_556
O8 Na2 O8 73.2(5) 12 16_556
OW6 Na2 O8 146.8(2) 21 .
OW6 Na2 O8 85.8(8) . .
O8 Na2 O8 73.2(5) 21 .
O8 Na2 O8 107.7(7) 12 .
O8 Na2 O8 66.0(5) 16_556 .
OW6 Na2 O7 88.8(3) 21 3_556
OW6 Na2 O7 88.8(3) . 3_556
O8 Na2 O7 58.3(3) 21 3_556
O8 Na2 O7 124.3(4) 12 3_556
O8 Na2 O7 124.2(4) 16_556 3_556
O8 Na2 O7 58.3(3) . 3_556
OW6 Na2 O7 88.8(3) 21 18
OW6 Na2 O7 88.8(3) . 18
O8 Na2 O7 124.3(4) 21 18
O8 Na2 O7 58.3(3) 12 18
O8 Na2 O7 58.3(3) 16_556 18
O8 Na2 O7 124.3(4) . 18
O7 Na2 O7 176.4(8) 3_556 18
OW6 Na2 Zn1 83.8(10) 21 3_665
OW6 Na2 Zn1 176.8(11) . 3_665
O8 Na2 Zn1 33.0(2) 21 3_665
O8 Na2 Zn1 33.0(2) 12 3_665
O8 Na2 Zn1 91.5(5) 16_556 3_665
O8 Na2 Zn1 91.5(5) . 3_665
O7 Na2 Zn1 91.2(3) 3_556 3_665
O7 Na2 Zn1 91.2(3) 18 3_665
OW6 Na2 Zn1 176.8(11) 21 .
OW6 Na2 Zn1 83.8(10) . .
O8 Na2 Zn1 91.5(5) 21 .
O8 Na2 Zn1 91.5(5) 12 .
O8 Na2 Zn1 33.0(2) 16_556 .
O8 Na2 Zn1 33.0(2) . .
O7 Na2 Zn1 91.2(3) 3_556 .
O7 Na2 Zn1 91.2(3) 18 .
Zn1 Na2 Zn1 93.0(4) 3_665 .
OW6 Na2 W2 79.4(5) 21 21
OW6 Na2 W2 121.0(2) . 21
O8 Na2 W2 27.5(2) 21 21
O8 Na2 W2 92.3(3) 12 21
O8 Na2 W2 125.8(5) 16_556 21
O8 Na2 W2 70.0(3) . 21
O7 Na2 W2 32.53(15) 3_556 21
O7 Na2 W2 149.2(3) 18 21
Zn1 Na2 W2 59.48(14) 3_665 21
Zn1 Na2 W2 99.0(3) . 21
OW6 Na2 W2 79.4(5) 21 12
OW6 Na2 W2 121.0(2) . 12
O8 Na2 W2 92.3(3) 21 12
O8 Na2 W2 27.5(2) 12 12
O8 Na2 W2 70.0(3) 16_556 12
O8 Na2 W2 125.8(5) . 12
O7 Na2 W2 149.2(3) 3_556 12
O7 Na2 W2 32.53(15) 18 12
Zn1 Na2 W2 59.47(14) 3_665 12
Zn1 Na2 W2 99.0(3) . 12
W2 Na2 W2 116.8(2) 21 12
OW6 Na2 W2 121.0(2) 21 16_556
OW6 Na2 W2 79.4(5) . 16_556
O8 Na2 W2 125.8(5) 21 16_556
O8 Na2 W2 70.0(3) 12 16_556
O8 Na2 W2 27.5(2) 16_556 16_556
O8 Na2 W2 92.3(3) . 16_556
O7 Na2 W2 149.2(3) 3_556 16_556
O7 Na2 W2 32.53(15) 18 16_556
Zn1 Na2 W2 99.0(3) 3_665 16_556
Zn1 Na2 W2 59.47(14) . 16_556
W2 Na2 W2 150.3(5) 21 16_556
W2 Na2 W2 54.43(7) 12 16_556
OW6 Na2 W2 121.0(2) 21 .
OW6 Na2 W2 79.4(5) . .
O8 Na2 W2 70.0(3) 21 .
O8 Na2 W2 125.8(5) 12 .
O8 Na2 W2 92.3(3) 16_556 .
O8 Na2 W2 27.5(2) . .
O7 Na2 W2 32.52(15) 3_556 .
O7 Na2 W2 149.2(3) 18 .
Zn1 Na2 W2 99.0(3) 3_665 .
Zn1 Na2 W2 59.47(14) . .
W2 Na2 W2 54.43(7) 21 .
W2 Na2 W2 150.3(5) 12 .
W2 Na2 W2 116.8(2) 16_556 .
OW6 Na2 O5 54.9(5) 21 9_666
OW6 Na2 O5 116.9(7) . 9_666
O8 Na2 O5 41.9(3) 21 9_666
O8 Na2 O5 93.1(3) 12 9_666
O8 Na2 O5 148.9(6) 16_556 9_666
O8 Na2 O5 93.3(3) . 9_666
O7 Na2 O5 42.58(15) 3_556 9_666
O7 Na2 O5 136.91(17) 18 9_666
Zn1 Na2 O5 64.98(17) 3_665 9_666
Zn1 Na2 O5 123.6(3) . 9_666
W2 Na2 O5 24.73(15) 21 9_666
W2 Na2 O5 109.96(15) 12 9_666
W2 Na2 O5 163.1(3) 16_556 9_666
W2 Na2 O5 72.97(15) . 9_666
OW6 Na2 O5 54.9(5) 21 24_665
OW6 Na2 O5 116.9(7) . 24_665
O8 Na2 O5 93.1(3) 21 24_665
O8 Na2 O5 41.9(3) 12 24_665
O8 Na2 O5 93.3(3) 16_556 24_665
O8 Na2 O5 148.9(6) . 24_665
O7 Na2 O5 136.91(17) 3_556 24_665
O7 Na2 O5 42.58(15) 18 24_665
Zn1 Na2 O5 64.98(17) 3_665 24_665
Zn1 Na2 O5 123.6(3) . 24_665
W2 Na2 O5 109.96(15) 21 24_665
W2 Na2 O5 24.73(15) 12 24_665
W2 Na2 O5 72.97(15) 16_556 24_665
W2 Na2 O5 163.1(3) . 24_665
O5 Na2 O5 94.4(3) 9_666 24_665
OW6 Na2 O5 116.9(7) 21 13_656
OW6 Na2 O5 54.9(5) . 13_656
O8 Na2 O5 93.3(3) 21 13_656
O8 Na2 O5 148.9(6) 12 13_656
O8 Na2 O5 93.1(3) 16_556 13_656
O8 Na2 O5 41.9(3) . 13_656
O7 Na2 O5 42.58(15) 3_556 13_656
O7 Na2 O5 136.91(17) 18 13_656
Zn1 Na2 O5 123.6(3) 3_665 13_656
Zn1 Na2 O5 64.98(17) . 13_656
W2 Na2 O5 72.97(15) 21 13_656
W2 Na2 O5 163.1(3) 12 13_656
W2 Na2 O5 109.96(15) 16_556 13_656
W2 Na2 O5 24.72(15) . 13_656
O5 Na2 O5 84.6(3) 9_666 13_656
O5 Na2 O5 169.1(5) 24_665 13_656
OW6 Na2 O5 116.9(7) 21 4_654
OW6 Na2 O5 54.9(5) . 4_654
O8 Na2 O5 148.9(6) 21 4_654
O8 Na2 O5 93.3(3) 12 4_654
O8 Na2 O5 41.9(3) 16_556 4_654
O8 Na2 O5 93.1(3) . 4_654
O7 Na2 O5 136.91(17) 3_556 4_654
O7 Na2 O5 42.58(15) 18 4_654
Zn1 Na2 O5 123.6(3) 3_665 4_654
Zn1 Na2 O5 64.98(17) . 4_654
W2 Na2 O5 163.1(3) 21 4_654
W2 Na2 O5 72.97(15) 12 4_654
W2 Na2 O5 24.72(15) 16_556 4_654
W2 Na2 O5 109.96(15) . 4_654
O5 Na2 O5 169.1(5) 9_666 4_654
O5 Na2 O5 84.6(3) 24_665 4_654
O5 Na2 O5 94.4(3) 13_656 4_654
Na1 OW2 Na1 91.2(12) 14_666 .
Na1 OW2 K1 124.0(8) 14_666 .
Na1 OW2 K1 32.9(6) . .
Na1 OW2 K1 32.9(6) 14_666 14_666
Na1 OW2 K1 124.0(8) . 14_666
K1 OW2 K1 156.9(7) . 14_666
Na1 OW2 O3 121.9(5) 14_666 2_655
Na1 OW2 O3 120.1(4) . 2_655
K1 OW2 O3 95.1(3) . 2_655
K1 OW2 O3 101.9(3) 14_666 2_655
Na1 OW2 O3 120.1(5) 14_666 7_656
Na1 OW2 O3 121.9(5) . 7_656
K1 OW2 O3 101.9(3) . 7_656
K1 OW2 O3 95.1(3) 14_666 7_656
O3 OW2 O3 85.2(6) 2_655 7_656
Na1 OW2 OW3 90.9(6) 14_666 14_655
Na1 OW2 OW3 43.2(4) . 14_655
K1 OW2 OW3 55.2(3) . 14_655
K1 OW2 OW3 111.4(4) 14_666 14_655
O3 OW2 OW3 146.0(3) 2_655 14_655
O3 OW2 OW3 85.5(3) 7_656 14_655
Na1 OW2 OW3 43.2(4) 14_666 1_656
Na1 OW2 OW3 90.9(6) . 1_656
K1 OW2 OW3 111.4(4) . 1_656
K1 OW2 OW3 55.2(3) 14_666 1_656
O3 OW2 OW3 85.5(3) 2_655 1_656
O3 OW2 OW3 146.0(3) 7_656 1_656
OW3 OW2 OW3 118.6(7) 14_655 1_656
Na1 OW2 OW4 45.6(6) 14_666 .
Na1 OW2 OW4 45.6(6) . .
K1 OW2 OW4 78.4(4) . .
K1 OW2 OW4 78.4(4) 14_666 .
O3 OW2 OW4 137.4(3) 2_655 .
O3 OW2 OW4 137.4(3) 7_656 .
OW3 OW2 OW4 59.3(4) 14_655 .
OW3 OW2 OW4 59.3(4) 1_656 .
Na1 OW2 OW2 89.6(5) 14_666 15_546
Na1 OW2 OW2 46.2(3) . 15_546
K1 OW2 OW2 52.3(2) . 15_546
K1 OW2 OW2 114.3(3) 14_666 15_546
O3 OW2 OW2 82.6(3) 2_655 15_546
O3 OW2 OW2 149.9(2) 7_656 15_546
OW3 OW2 OW2 89.4(3) 14_655 15_546
OW3 OW2 OW2 59.99(17) 1_656 15_546
OW4 OW2 OW2 59.999(1) . 15_546
Na1 OW2 OW2 46.2(3) 14_666 14_666
Na1 OW2 OW2 89.6(5) . 14_666
K1 OW2 OW2 114.3(3) . 14_666
K1 OW2 OW2 52.3(2) 14_666 14_666
O3 OW2 OW2 149.9(2) 2_655 14_666
O3 OW2 OW2 82.6(3) 7_656 14_666
OW3 OW2 OW2 59.99(17) 14_655 14_666
OW3 OW2 OW2 89.4(3) 1_656 14_666
OW4 OW2 OW2 60.0 . 14_666
OW2 OW2 OW2 119.999(3) 15_546 14_666
Na1 OW2 O5 152.2(5) 14_666 19_665
Na1 OW2 O5 79.1(5) . 19_665
K1 OW2 O5 52.4(2) . 19_665
K1 OW2 O5 144.0(4) 14_666 19_665
O3 OW2 O5 85.1(4) 2_655 19_665
O3 OW2 O5 49.8(3) 7_656 19_665
OW3 OW2 O5 64.2(3) 14_655 19_665
OW3 OW2 O5 160.4(3) 1_656 19_665
OW4 OW2 O5 119.8(3) . 19_665
OW2 OW2 O5 101.6(2) 15_546 19_665
OW2 OW2 O5 107.1(2) 14_666 19_665
Na1 OW2 O5 79.1(5) 14_666 14_666
Na1 OW2 O5 152.2(5) . 14_666
K1 OW2 O5 144.0(4) . 14_666
K1 OW2 O5 52.4(2) 14_666 14_666
O3 OW2 O5 49.8(3) 2_655 14_666
O3 OW2 O5 85.1(4) 7_656 14_666
OW3 OW2 O5 160.3(3) 14_655 14_666
OW3 OW2 O5 64.2(3) 1_656 14_666
OW4 OW2 O5 119.8(3) . 14_666
OW2 OW2 O5 107.2(2) 15_546 14_666
OW2 OW2 O5 101.6(2) 14_666 14_666
O5 OW2 O5 120.5(6) 19_665 14_666
Na1 OW2 OW8 129.2(10) 14_666 .
Na1 OW2 OW8 38.4(8) . .
K1 OW2 OW8 10.0(3) . .
K1 OW2 OW8 160.3(8) 14_666 .
O3 OW2 OW8 96.9(7) 2_655 .
O3 OW2 OW8 92.3(4) 7_656 .
OW3 OW2 OW8 51.0(6) 14_655 .
OW3 OW2 OW8 121.3(5) 1_656 .
OW4 OW2 OW8 83.8(6) . .
OW2 OW2 OW8 62.3(3) 15_546 .
OW2 OW2 OW8 110.9(6) 14_666 .
O5 OW2 OW8 43.2(4) 19_665 .
O5 OW2 OW8 146.7(7) 14_666 .
Na1 OW2 OW8 38.4(8) 14_666 14_666
Na1 OW2 OW8 129.2(10) . 14_666
K1 OW2 OW8 160.3(8) . 14_666
K1 OW2 OW8 10.0(3) 14_666 14_666
O3 OW2 OW8 92.3(4) 2_655 14_666
O3 OW2 OW8 96.9(7) 7_656 14_666
OW3 OW2 OW8 121.3(5) 14_655 14_666
OW3 OW2 OW8 51.0(6) 1_656 14_666
OW4 OW2 OW8 83.8(6) . 14_666
OW2 OW2 OW8 110.9(6) 15_546 14_666
OW2 OW2 OW8 62.3(3) 14_666 14_666
O5 OW2 OW8 146.7(8) 19_665 14_666
O5 OW2 OW8 43.2(4) 14_666 14_666
OW8 OW2 OW8 167.6(13) . 14_666
Na1 OW2 O1 149.9(4) 14_666 2_655
Na1 OW2 O1 78.4(5) . 2_655
K1 OW2 O1 48.6(3) . 2_655
K1 OW2 O1 148.5(4) 14_666 2_655
O3 OW2 O1 47.2(3) 2_655 2_655
O3 OW2 O1 88.9(4) 7_656 2_655
OW3 OW2 O1 100.0(3) 14_655 2_655
OW3 OW2 O1 108.1(3) 1_656 2_655
OW4 OW2 O1 118.4(2) . 2_655
OW2 OW2 O1 62.9(2) 15_546 2_655
OW2 OW2 O1 158.7(2) 14_666 2_655
O5 OW2 O1 53.5(3) 19_665 2_655
O5 OW2 O1 97.0(4) 14_666 2_655
OW8 OW2 O1 49.7(7) . 2_655
OW8 OW2 O1 138.6(5) 14_666 2_655
Na1 OW2 O1 78.4(5) 14_666 15_656
Na1 OW2 O1 149.9(4) . 15_656
K1 OW2 O1 148.5(4) . 15_656
K1 OW2 O1 48.6(3) 14_666 15_656
O3 OW2 O1 88.9(4) 2_655 15_656
O3 OW2 O1 47.2(3) 7_656 15_656
OW3 OW2 O1 108.1(3) 14_655 15_656
OW3 OW2 O1 100.0(3) 1_656 15_656
OW4 OW2 O1 118.4(2) . 15_656
OW2 OW2 O1 158.7(2) 15_546 15_656
OW2 OW2 O1 62.9(2) 14_666 15_656
O5 OW2 O1 97.0(4) 19_665 15_656
O5 OW2 O1 53.5(3) 14_666 15_656
OW8 OW2 O1 138.5(5) . 15_656
OW8 OW2 O1 49.7(7) 14_666 15_656
O1 OW2 O1 123.2(5) 2_655 15_656
Na1 OW2 O7 82.7(4) 14_666 1_656
Na1 OW2 O7 110.8(4) . 1_656
K1 OW2 O7 107.9(2) . 1_656
K1 OW2 O7 76.0(2) 14_666 1_656
O3 OW2 O7 42.2(3) 2_655 1_656
O3 OW2 O7 120.1(5) 7_656 1_656
OW3 OW2 O7 153.3(5) 14_655 1_656
OW3 OW2 O7 43.3(3) 1_656 1_656
OW4 OW2 O7 99.3(3) . 1_656
OW2 OW2 O7 64.76(17) 15_546 1_656
OW2 OW2 O7 126.1(2) 14_666 1_656
O5 OW2 O7 125.1(4) 19_665 1_656
O5 OW2 O7 42.5(2) 14_666 1_656
OW8 OW2 O7 115.6(5) . 1_656
OW8 OW2 O7 66.6(4) 14_666 1_656
O1 OW2 O7 75.1(3) 2_655 1_656
O1 OW2 O7 96.0(3) 15_656 1_656
Na1 OW3 Na1 92.5(13) 14_565 15_445
Na1 OW3 O7 119.1(7) 14_565 .
Na1 OW3 O7 119.1(7) 15_445 .
Na1 OW3 K1 31.1(6) 14_565 14_565
Na1 OW3 K1 123.6(9) 15_445 14_565
O7 OW3 K1 97.2(4) . 14_565
Na1 OW3 K1 123.6(9) 14_565 15_445
Na1 OW3 K1 31.1(6) 15_445 15_445
O7 OW3 K1 97.2(4) . 15_445
K1 OW3 K1 154.2(8) 14_565 15_445
Na1 OW3 OW8 48.7(9) 14_565 14_565
Na1 OW3 OW8 140.1(10) 15_445 14_565
O7 OW3 OW8 92.3(5) . 14_565
K1 OW3 OW8 19.8(8) 14_565 14_565
K1 OW3 OW8 170.3(8) 15_445 14_565
Na1 OW3 OW8 140.1(10) 14_565 15_445
Na1 OW3 OW8 48.7(9) 15_445 15_445
O7 OW3 OW8 92.3(5) . 15_445
K1 OW3 OW8 170.3(8) 14_565 15_445
K1 OW3 OW8 19.8(8) 15_445 15_445
OW8 OW3 OW8 162.3(17) 14_565 15_445
Na1 OW3 OW3 44.3(6) 14_565 3
Na1 OW3 OW3 90.4(6) 15_445 3
O7 OW3 OW3 148.96(11) . 3
K1 OW3 OW3 55.2(4) 14_565 3
K1 OW3 OW3 113.8(4) 15_445 3
OW8 OW3 OW3 56.8(5) 14_565 3
OW8 OW3 OW3 116.1(5) 15_445 3
Na1 OW3 OW3 90.4(6) 14_565 2
Na1 OW3 OW3 44.3(6) 15_445 2
O7 OW3 OW3 148.96(11) . 2
K1 OW3 OW3 113.8(4) 14_565 2
K1 OW3 OW3 55.2(4) 15_445 2
OW8 OW3 OW3 116.1(5) 14_565 2
OW8 OW3 OW3 56.8(5) 15_445 2
OW3 OW3 OW3 59.998(2) 3 2
Na1 OW3 OW4 46.3(6) 14_565 1_454
Na1 OW3 OW4 46.3(6) 15_445 1_454
O7 OW3 OW4 133.2(7) . 1_454
K1 OW3 OW4 77.3(4) 14_565 1_454
K1 OW3 OW4 77.3(4) 15_445 1_454
OW8 OW3 OW4 94.6(7) 14_565 1_454
OW8 OW3 OW4 94.6(7) 15_445 1_454
OW3 OW3 OW4 60.3(2) 3 1_454
OW3 OW3 OW4 60.3(2) 2 1_454
Na1 OW3 OW2 46.3(5) 14_565 1_454
Na1 OW3 OW2 91.8(7) 15_445 1_454
O7 OW3 OW2 79.7(5) . 1_454
K1 OW3 OW2 51.6(3) 14_565 1_454
K1 OW3 OW2 110.7(5) 15_445 1_454
OW8 OW3 OW2 68.8(8) 14_565 1_454
OW8 OW3 OW2 128.9(9) 15_445 1_454
OW3 OW3 OW2 90.6(3) 3 1_454
OW3 OW3 OW2 120.7(4) 2 1_454
OW4 OW3 OW2 60.4(4) 1_454 1_454
Na1 OW3 OW2 91.8(7) 14_565 15_445
Na1 OW3 OW2 46.3(5) 15_445 15_445
O7 OW3 OW2 79.7(5) . 15_445
K1 OW3 OW2 110.7(5) 14_565 15_445
K1 OW3 OW2 51.6(3) 15_445 15_445
OW8 OW3 OW2 128.9(9) 14_565 15_445
OW8 OW3 OW2 68.8(8) 15_445 15_445
OW3 OW3 OW2 120.7(4) 3 15_445
OW3 OW3 OW2 90.6(3) 2 15_445
OW4 OW3 OW2 60.4(4) 1_454 15_445
OW2 OW3 OW2 60.0(3) 1_454 15_445
Na1 OW3 O5 77.5(6) 14_565 14_565
Na1 OW3 O5 149.0(8) 15_445 14_565
O7 OW3 O5 48.0(3) . 14_565
K1 OW3 O5 50.0(3) 14_565 14_565
K1 OW3 O5 143.7(6) 15_445 14_565
OW8 OW3 O5 45.1(5) 14_565 14_565
OW8 OW3 O5 139.7(7) 15_445 14_565
OW3 OW3 O5 101.7(3) 3 14_565
OW3 OW3 O5 161.1(3) 2 14_565
OW4 OW3 O5 116.8(4) 1_454 14_565
OW2 OW3 O5 60.0(3) 1_454 14_565
OW2 OW3 O5 104.0(5) 15_445 14_565
Na1 OW3 O5 149.0(8) 14_565 8_455
Na1 OW3 O5 77.5(6) 15_445 8_455
O7 OW3 O5 48.0(3) . 8_455
K1 OW3 O5 143.7(6) 14_565 8_455
K1 OW3 O5 50.0(3) 15_445 8_455
OW8 OW3 O5 139.7(7) 14_565 8_455
OW8 OW3 O5 45.1(5) 15_445 8_455
OW3 OW3 O5 161.1(3) 3 8_455
OW3 OW3 O5 101.7(3) 2 8_455
OW4 OW3 O5 116.8(4) 1_454 8_455
OW2 OW3 O5 104.0(5) 1_454 8_455
OW2 OW3 O5 60.0(3) 15_445 8_455
O5 OW3 O5 96.0(5) 14_565 8_455
Na1 OW3 OW5 106.1(6) 14_565 13_655
Na1 OW3 OW5 106.1(6) 15_445 13_655
O7 OW3 OW5 111.7(6) . 13_655
K1 OW3 OW5 97.2(4) 14_565 13_655
K1 OW3 OW5 97.2(4) 15_445 13_655
OW8 OW3 OW5 81.2(8) 14_565 13_655
OW8 OW3 OW5 81.2(8) 15_445 13_655
OW3 OW3 OW5 64.3(2) 3 13_655
OW3 OW3 OW5 64.3(2) 2 13_655
OW4 OW3 OW5 115.0(5) 1_454 13_655
OW2 OW3 OW5 148.6(2) 1_454 13_655
OW2 OW3 OW5 148.6(2) 15_445 13_655
O5 OW3 OW5 104.9(4) 14_565 13_655
O5 OW3 OW5 104.9(4) 8_455 13_655
Na1 OW3 OW6 156.6(9) 14_565 20_554
Na1 OW3 OW6 107.1(8) 15_445 20_554
O7 OW3 OW6 62.3(7) . 20_554
K1 OW3 OW6 128.5(7) 14_565 20_554
K1 OW3 OW6 77.3(6) 15_445 20_554
OW8 OW3 OW6 109.3(10) 14_565 20_554
OW8 OW3 OW6 58.5(9) 15_445 20_554
OW3 OW3 OW6 121.1(5) 3 20_554
OW3 OW3 OW6 94.9(6) 2 20_554
OW4 OW3 OW6 151.8(6) 1_454 20_554
OW2 OW3 OW6 142.0(8) 1_454 20_554
OW2 OW3 OW6 110.8(5) 15_445 20_554
O5 OW3 OW6 91.0(7) 14_565 20_554
O5 OW3 OW6 51.4(5) 8_455 20_554
OW5 OW3 OW6 56.9(5) 13_655 20_554
Na1 OW3 OW6 107.1(8) 14_565 2_554
Na1 OW3 OW6 156.6(9) 15_445 2_554
O7 OW3 OW6 62.3(7) . 2_554
K1 OW3 OW6 77.3(6) 14_565 2_554
K1 OW3 OW6 128.5(7) 15_445 2_554
OW8 OW3 OW6 58.5(9) 14_565 2_554
OW8 OW3 OW6 109.3(10) 15_445 2_554
OW3 OW3 OW6 94.9(6) 3 2_554
OW3 OW3 OW6 121.1(5) 2 2_554
OW4 OW3 OW6 151.8(6) 1_454 2_554
OW2 OW3 OW6 110.8(5) 1_454 2_554
OW2 OW3 OW6 142.0(8) 15_445 2_554
O5 OW3 OW6 51.4(5) 14_565 2_554
O5 OW3 OW6 91.0(7) 8_455 2_554
OW5 OW3 OW6 56.9(5) 13_655 2_554
OW6 OW3 OW6 51.2(10) 20_554 2_554
Na1 OW3 Na1 55.6(6) 14_565 13_655
Na1 OW3 Na1 55.6(6) 15_445 13_655
O7 OW3 Na1 169.8(7) . 13_655
K1 OW3 Na1 81.0(4) 14_565 13_655
K1 OW3 Na1 81.0(4) 15_445 13_655
OW8 OW3 Na1 89.2(6) 14_565 13_655
OW8 OW3 Na1 89.2(6) 15_445 13_655
OW3 OW3 Na1 34.8(2) 3 13_655
OW3 OW3 Na1 34.8(2) 2 13_655
OW4 OW3 Na1 36.6(4) 1_454 13_655
OW2 OW3 Na1 91.5(5) 1_454 13_655
OW2 OW3 Na1 91.5(5) 15_445 13_655
O5 OW3 Na1 131.1(3) 14_565 13_655
O5 OW3 Na1 131.1(3) 8_455 13_655
OW5 OW3 Na1 78.5(5) 13_655 13_655
OW6 OW3 Na1 126.4(7) 20_554 13_655
OW6 OW3 Na1 126.4(7) 2_554 13_655
Na1 OW4 Na1 92.5(7) 15_546 2_645
Na1 OW4 Na1 87.5(7) 15_546 13_756
Na1 OW4 Na1 92.5(7) 2_645 13_756
Na1 OW4 Na1 87.5(7) 15_546 14_666
Na1 OW4 Na1 179.999(2) 2_645 14_666
Na1 OW4 Na1 87.5(7) 13_756 14_666
Na1 OW4 Na1 92.5(7) 15_546 .
Na1 OW4 Na1 87.5(7) 2_645 .
Na1 OW4 Na1 180.0(4) 13_756 .
Na1 OW4 Na1 92.5(7) 14_666 .
Na1 OW4 Na1 179.995(3) 15_546 3_765
Na1 OW4 Na1 87.5(7) 2_645 3_765
Na1 OW4 Na1 92.5(7) 13_756 3_765
Na1 OW4 Na1 92.5(7) 14_666 3_765
Na1 OW4 Na1 87.5(7) . 3_765
Na1 OW4 OW3 43.8(3) 15_546 1_656
Na1 OW4 OW3 136.2(3) 2_645 1_656
Na1 OW4 OW3 87.9(6) 13_756 1_656
Na1 OW4 OW3 43.8(3) 14_666 1_656
Na1 OW4 OW3 92.1(6) . 1_656
Na1 OW4 OW3 136.2(3) 3_765 1_656
Na1 OW4 OW3 136.2(3) 15_546 13_655
Na1 OW4 OW3 43.8(3) 2_645 13_655
Na1 OW4 OW3 92.1(6) 13_756 13_655
Na1 OW4 OW3 136.2(3) 14_666 13_655
Na1 OW4 OW3 87.9(6) . 13_655
Na1 OW4 OW3 43.8(3) 3_765 13_655
OW3 OW4 OW3 179.998(1) 1_656 13_655
Na1 OW4 OW3 136.2(3) 15_546 14_655
Na1 OW4 OW3 87.9(6) 2_645 14_655
Na1 OW4 OW3 136.2(3) 13_756 14_655
Na1 OW4 OW3 92.1(6) 14_666 14_655
Na1 OW4 OW3 43.8(3) . 14_655
Na1 OW4 OW3 43.8(3) 3_765 14_655
OW3 OW4 OW3 120.7(5) 1_656 14_655
OW3 OW4 OW3 59.3(5) 13_655 14_655
Na1 OW4 OW3 92.1(6) 15_546 15_655
Na1 OW4 OW3 43.8(3) 2_645 15_655
Na1 OW4 OW3 136.2(3) 13_756 15_655
Na1 OW4 OW3 136.2(3) 14_666 15_655
Na1 OW4 OW3 43.8(3) . 15_655
Na1 OW4 OW3 87.9(6) 3_765 15_655
OW3 OW4 OW3 120.7(5) 1_656 15_655
OW3 OW4 OW3 59.3(5) 13_655 15_655
OW3 OW4 OW3 59.3(5) 14_655 15_655
Na1 OW4 OW3 87.9(6) 15_546 3_656
Na1 OW4 OW3 136.2(3) 2_645 3_656
Na1 OW4 OW3 43.8(3) 13_756 3_656
Na1 OW4 OW3 43.8(3) 14_666 3_656
Na1 OW4 OW3 136.2(3) . 3_656
Na1 OW4 OW3 92.1(6) 3_765 3_656
OW3 OW4 OW3 59.3(5) 1_656 3_656
OW3 OW4 OW3 120.7(5) 13_655 3_656
OW3 OW4 OW3 120.7(5) 14_655 3_656
OW3 OW4 OW3 179.998(1) 15_655 3_656
Na1 OW4 OW3 43.8(3) 15_546 2_656
Na1 OW4 OW3 92.1(6) 2_645 2_656
Na1 OW4 OW3 43.8(3) 13_756 2_656
Na1 OW4 OW3 87.9(6) 14_666 2_656
Na1 OW4 OW3 136.2(3) . 2_656
Na1 OW4 OW3 136.2(3) 3_765 2_656
OW3 OW4 OW3 59.3(5) 1_656 2_656
OW3 OW4 OW3 120.6(5) 13_655 2_656
OW3 OW4 OW3 179.998(2) 14_655 2_656
OW3 OW4 OW3 120.7(5) 15_655 2_656
OW3 OW4 OW3 59.3(5) 3_656 2_656
Na1 OW4 OW2 46.2(4) 15_546 15_546
Na1 OW4 OW2 90.001(2) 2_645 15_546
Na1 OW4 OW2 133.8(4) 13_756 15_546
Na1 OW4 OW2 90.000(2) 14_666 15_546
Na1 OW4 OW2 46.2(4) . 15_546
Na1 OW4 OW2 133.8(4) 3_765 15_546
OW3 OW4 OW2 60.3(2) 1_656 15_546
OW3 OW4 OW2 119.7(2) 13_655 15_546
OW3 OW4 OW2 90.000(1) 14_655 15_546
OW3 OW4 OW2 60.3(2) 15_655 15_546
OW3 OW4 OW2 119.7(2) 3_656 15_546
OW3 OW4 OW2 90.001(1) 2_656 15_546
Na1 OW4 OW2 133.8(4) 15_546 14_666
Na1 OW4 OW2 133.8(4) 2_645 14_666
Na1 OW4 OW2 89.999(2) 13_756 14_666
Na1 OW4 OW2 46.2(4) 14_666 14_666
Na1 OW4 OW2 90.001(2) . 14_666
Na1 OW4 OW2 46.2(4) 3_765 14_666
OW3 OW4 OW2 90.000(1) 1_656 14_666
OW3 OW4 OW2 90.000(1) 13_655 14_666
OW3 OW4 OW2 60.3(2) 14_655 14_666
OW3 OW4 OW2 119.7(2) 15_655 14_666
OW3 OW4 OW2 60.3(2) 3_656 14_666
OW3 OW4 OW2 119.7(2) 2_656 14_666
OW2 OW4 OW2 120.001(2) 15_546 14_666
Na1 OW4 OW2 90.001(1) 15_546 .
Na1 OW4 OW2 133.8(4) 2_645 .
Na1 OW4 OW2 133.8(4) 13_756 .
Na1 OW4 OW2 46.2(4) 14_666 .
Na1 OW4 OW2 46.2(4) . .
Na1 OW4 OW2 90.003(2) 3_765 .
OW3 OW4 OW2 60.3(2) 1_656 .
OW3 OW4 OW2 119.7(2) 13_655 .
OW3 OW4 OW2 60.3(2) 14_655 .
OW3 OW4 OW2 90.000(1) 15_655 .
OW3 OW4 OW2 90.002(2) 3_656 .
OW3 OW4 OW2 119.7(2) 2_656 .
OW2 OW4 OW2 60.001(2) 15_546 .
OW2 OW4 OW2 60.001(2) 14_666 .
Na1 OW4 OW2 46.2(4) 15_546 2_645
Na1 OW4 OW2 46.2(4) 2_645 2_645
Na1 OW4 OW2 89.999(2) 13_756 2_645
Na1 OW4 OW2 133.8(4) 14_666 2_645
Na1 OW4 OW2 90.001(2) . 2_645
Na1 OW4 OW2 133.8(4) 3_765 2_645
OW3 OW4 OW2 90.000(1) 1_656 2_645
OW3 OW4 OW2 90.000(1) 13_655 2_645
OW3 OW4 OW2 119.7(2) 14_655 2_645
OW3 OW4 OW2 60.3(2) 15_655 2_645
OW3 OW4 OW2 119.7(2) 3_656 2_645
OW3 OW4 OW2 60.3(2) 2_656 2_645
OW2 OW4 OW2 60.000(2) 15_546 2_645
OW2 OW4 OW2 179.998(1) 14_666 2_645
OW2 OW4 OW2 120.001(1) . 2_645
Na1 OW4 OW2 133.8(4) 15_546 3_765
Na1 OW4 OW2 89.999(1) 2_645 3_765
Na1 OW4 OW2 46.2(4) 13_756 3_765
Na1 OW4 OW2 90.001(3) 14_666 3_765
Na1 OW4 OW2 133.8(4) . 3_765
Na1 OW4 OW2 46.2(4) 3_765 3_765
OW3 OW4 OW2 119.7(2) 1_656 3_765
OW3 OW4 OW2 60.3(2) 13_655 3_765
OW3 OW4 OW2 90.001(2) 14_655 3_765
OW3 OW4 OW2 119.7(2) 15_655 3_765
OW3 OW4 OW2 60.3(2) 3_656 3_765
OW3 OW4 OW2 89.998(1) 2_656 3_765
OW2 OW4 OW2 179.999(1) 15_546 3_765
OW2 OW4 OW2 60.000(1) 14_666 3_765
OW2 OW4 OW2 120.001(4) . 3_765
OW2 OW4 OW2 119.999(1) 2_645 3_765
Na1 OW4 OW2 89.999(3) 15_546 13_756
Na1 OW4 OW2 46.2(4) 2_645 13_756
Na1 OW4 OW2 46.2(4) 13_756 13_756
Na1 OW4 OW2 133.8(4) 14_666 13_756
Na1 OW4 OW2 133.8(4) . 13_756
Na1 OW4 OW2 89.997(2) 3_765 13_756
OW3 OW4 OW2 119.7(2) 1_656 13_756
OW3 OW4 OW2 60.3(2) 13_655 13_756
OW3 OW4 OW2 119.7(2) 14_655 13_756
OW3 OW4 OW2 90.001(1) 15_655 13_756
OW3 OW4 OW2 90.0 3_656 13_756
OW3 OW4 OW2 60.3(2) 2_656 13_756
OW2 OW4 OW2 120.000(4) 15_546 13_756
OW2 OW4 OW2 119.999(2) 14_666 13_756
OW2 OW4 OW2 180.000(1) . 13_756
OW2 OW4 OW2 59.999(2) 2_645 13_756
OW2 OW4 OW2 59.999(1) 3_765 13_756
OW6 OW5 OW6 55.0(11) 13_656 9_656
OW6 OW5 OW6 175.0(11) 13_656 8_656
OW6 OW5 OW6 119.999(8) 9_656 8_656
OW6 OW5 OW6 120.000(12) 13_656 14_656
OW6 OW5 OW6 65.0(11) 9_656 14_656
OW6 OW5 OW6 55.0(11) 8_656 14_656
OW6 OW5 OW6 120.000(4) 13_656 15_656
OW6 OW5 OW6 175.0(11) 9_656 15_656
OW6 OW5 OW6 65.0(11) 8_656 15_656
OW6 OW5 OW6 120.000(5) 14_656 15_656
OW6 OW5 OW6 65.0(11) 13_656 7_656
OW6 OW5 OW6 120.001(4) 9_656 7_656
OW6 OW5 OW6 120.000(5) 8_656 7_656
OW6 OW5 OW6 175.0(11) 14_656 7_656
OW6 OW5 OW6 55.0(11) 15_656 7_656
OW6 OW5 OW3 115.0(3) 13_656 4_656
OW6 OW5 OW3 91.3(3) 9_656 4_656
OW6 OW5 OW3 63.6(3) 8_656 4_656
OW6 OW5 OW3 63.6(3) 14_656 4_656
OW6 OW5 OW3 91.3(3) 15_656 4_656
OW6 OW5 OW3 115.0(3) 7_656 4_656
OW6 OW5 OW3 91.3(3) 13_656 5_656
OW6 OW5 OW3 115.0(3) 9_656 5_656
OW6 OW5 OW3 91.3(3) 8_656 5_656
OW6 OW5 OW3 115.0(3) 14_656 5_656
OW6 OW5 OW3 63.6(3) 15_656 5_656
OW6 OW5 OW3 63.6(3) 7_656 5_656
OW3 OW5 OW3 51.5(4) 4_656 5_656
OW6 OW5 OW3 63.6(3) 13_656 6_656
OW6 OW5 OW3 63.6(3) 9_656 6_656
OW6 OW5 OW3 115.0(3) 8_656 6_656
OW6 OW5 OW3 91.3(3) 14_656 6_656
OW6 OW5 OW3 115.0(3) 15_656 6_656
OW6 OW5 OW3 91.3(3) 7_656 6_656
OW3 OW5 OW3 51.5(4) 4_656 6_656
OW3 OW5 OW3 51.5(4) 5_656 6_656
OW6 OW5 OW3 115.0(3) 13_656 13_655
OW6 OW5 OW3 91.3(3) 9_656 13_655
OW6 OW5 OW3 63.6(3) 8_656 13_655
OW6 OW5 OW3 63.6(3) 14_656 13_655
OW6 OW5 OW3 91.3(3) 15_656 13_655
OW6 OW5 OW3 115.0(3) 7_656 13_655
OW3 OW5 OW3 119.8(5) 4_656 13_655
OW3 OW5 OW3 151.0(2) 5_656 13_655
OW3 OW5 OW3 151.0(2) 6_656 13_655
OW6 OW5 OW3 63.6(3) 13_656 15_655
OW6 OW5 OW3 63.6(3) 9_656 15_655
OW6 OW5 OW3 115.0(3) 8_656 15_655
OW6 OW5 OW3 91.3(3) 14_656 15_655
OW6 OW5 OW3 115.0(3) 15_656 15_655
OW6 OW5 OW3 91.3(3) 7_656 15_655
OW3 OW5 OW3 151.0(2) 4_656 15_655
OW3 OW5 OW3 151.0(2) 5_656 15_655
OW3 OW5 OW3 119.8(5) 6_656 15_655
OW3 OW5 OW3 51.5(4) 13_655 15_655
OW6 OW5 OW3 91.3(3) 13_656 14_655
OW6 OW5 OW3 115.0(3) 9_656 14_655
OW6 OW5 OW3 91.3(3) 8_656 14_655
OW6 OW5 OW3 115.0(3) 14_656 14_655
OW6 OW5 OW3 63.6(3) 15_656 14_655
OW6 OW5 OW3 63.6(3) 7_656 14_655
OW3 OW5 OW3 151.0(2) 4_656 14_655
OW3 OW5 OW3 119.8(5) 5_656 14_655
OW3 OW5 OW3 151.0(2) 6_656 14_655
OW3 OW5 OW3 51.5(4) 13_655 14_655
OW3 OW5 OW3 51.5(4) 15_655 14_655
Na2 OW6 O8 51.3(8) . 16_556
Na2 OW6 O8 51.3(8) . .
O8 OW6 O8 50.5(6) 16_556 .
Na2 OW6 O5 91.6(8) . 13_656
O8 OW6 O5 96.3(9) 16_556 13_656
O8 OW6 O5 49.1(5) . 13_656
Na2 OW6 O5 91.6(8) . 4_654
O8 OW6 O5 49.1(4) 16_556 4_654
O8 OW6 O5 96.3(9) . 4_654
O5 OW6 O5 127.3(12) 13_656 4_654
Na2 OW6 OW6 40.3(10) . 21
O8 OW6 OW6 86.9(6) 16_556 21
O8 OW6 OW6 86.9(6) . 21
O5 OW6 OW6 107.9(6) 13_656 21
O5 OW6 OW6 107.9(6) 4_654 21
Na2 OW6 OW8 124.4(7) . 13_656
O8 OW6 OW8 140.4(11) 16_556 13_656
O8 OW6 OW8 94.2(6) . 13_656
O5 OW6 OW8 45.4(5) 13_656 13_656
O5 OW6 OW8 139.8(13) 4_654 13_656
OW6 OW6 OW8 111.3(8) 21 13_656
Na2 OW6 OW8 124.4(7) . 4_654
O8 OW6 OW8 94.2(6) 16_556 4_654
O8 OW6 OW8 140.4(11) . 4_654
O5 OW6 OW8 139.8(13) 13_656 4_654
O5 OW6 OW8 45.4(5) 4_654 4_654
OW6 OW6 OW8 111.3(8) 21 4_654
OW8 OW6 OW8 109.8(13) 13_656 4_654
Na2 OW6 O7 53.0(5) . 3_556
O8 OW6 O7 88.7(9) 16_556 3_556
O8 OW6 O7 45.3(4) . 3_556
O5 OW6 O7 46.3(3) 13_656 3_556
O5 OW6 O7 137.8(12) 4_654 3_556
OW6 OW6 O7 61.9(5) 21 3_556
OW8 OW6 O7 71.7(5) 13_656 3_556
OW8 OW6 O7 172.5(14) 4_654 3_556
Na2 OW6 O7 53.0(5) . 18
O8 OW6 O7 45.3(4) 16_556 18
O8 OW6 O7 88.7(9) . 18
O5 OW6 O7 137.8(12) 13_656 18
O5 OW6 O7 46.3(3) 4_654 18
OW6 OW6 O7 61.9(5) 21 18
OW8 OW6 O7 172.5(14) 13_656 18
OW8 OW6 O7 71.7(5) 4_654 18
O7 OW6 O7 105.9(10) 3_556 18
Na2 OW6 OW5 102.8(12) . 13_656
O8 OW6 OW5 140.9(9) 16_556 13_656
O8 OW6 OW5 140.9(9) . 13_656
O5 OW6 OW5 115.2(6) 13_656 13_656
O5 OW6 OW5 115.2(6) 4_654 13_656
OW6 OW6 OW5 62.5(6) 21 13_656
OW8 OW6 OW5 76.9(9) 13_656 13_656
OW8 OW6 OW5 76.9(9) 4_654 13_656
O7 OW6 OW5 96.6(7) 3_556 13_656
O7 OW6 OW5 96.6(7) 18 13_656
Na2 OW6 W2 65.9(6) . 16_556
O8 OW6 W2 27.1(2) 16_556 16_556
O8 OW6 W2 77.5(7) . 16_556
O5 OW6 W2 121.2(11) 13_656 16_556
O5 OW6 W2 25.9(3) 4_654 16_556
OW6 OW6 W2 89.0(5) 21 16_556
OW8 OW6 W2 157.7(13) 13_656 16_556
OW8 OW6 W2 68.4(4) 4_654 16_556
O7 OW6 W2 113.2(10) 3_556 16_556
O7 OW6 W2 29.7(2) 18 16_556
OW5 OW6 W2 122.3(5) 13_656 16_556
Na2 OW6 W2 65.9(6) . .
O8 OW6 W2 77.5(7) 16_556 .
O8 OW6 W2 27.1(2) . .
O5 OW6 W2 25.9(3) 13_656 .
O5 OW6 W2 121.2(11) 4_654 .
OW6 OW6 W2 89.0(5) 21 .
OW8 OW6 W2 68.4(4) 13_656 .
OW8 OW6 W2 157.7(13) 4_654 .
O7 OW6 W2 29.7(2) 3_556 .
O7 OW6 W2 113.2(10) 18 .
OW5 OW6 W2 122.3(5) 13_656 .
W2 OW6 W2 104.5(9) 16_556 .
Na2 OW6 OW1 91.5(12) . .
O8 OW6 OW1 50.4(6) 16_556 .
O8 OW6 OW1 50.4(6) . .
O5 OW6 OW1 63.7(6) 13_656 .
O5 OW6 OW1 63.7(6) 4_654 .
OW6 OW6 OW1 131.8(7) 21 .
OW8 OW6 OW1 95.1(10) 13_656 .
OW8 OW6 OW1 95.1(10) 4_654 .
O7 OW6 OW1 92.0(8) 3_556 .
O7 OW6 OW1 92.0(8) 18 .
OW5 OW6 OW1 165.7(12) 13_656 .
W2 OW6 OW1 63.6(5) 16_556 .
W2 OW6 OW1 63.6(5) . .
Na2 OW6 OW3 84.0(7) . 3_556
O8 OW6 OW3 130.2(10) 16_556 3_556
O8 OW6 OW3 86.3(5) . 3_556
O5 OW6 OW3 59.9(3) 13_656 3_556
O5 OW6 OW3 171.8(10) 4_654 3_556
OW6 OW6 OW3 64.4(5) 21 3_556
OW8 OW6 OW3 47.3(7) 13_656 3_556
OW8 OW6 OW3 133.1(12) 4_654 3_556
O7 OW6 OW3 42.4(4) 3_556 3_556
O7 OW6 OW3 126.2(10) 18 3_556
OW5 OW6 OW3 59.5(5) 13_656 3_556
W2 OW6 OW3 149.7(10) 16_556 3_556
W2 OW6 OW3 63.1(3) . 3_556
OW1 OW6 OW3 123.1(5) . 3_556
Na2 OW6 OW3 84.0(7) . 18
O8 OW6 OW3 86.3(5) 16_556 18
O8 OW6 OW3 130.2(10) . 18
O5 OW6 OW3 171.8(10) 13_656 18
O5 OW6 OW3 59.9(3) 4_654 18
OW6 OW6 OW3 64.4(5) 21 18
OW8 OW6 OW3 133.1(12) 13_656 18
OW8 OW6 OW3 47.3(7) 4_654 18
O7 OW6 OW3 126.2(10) 3_556 18
O7 OW6 OW3 42.4(4) 18 18
OW5 OW6 OW3 59.5(5) 13_656 18
W2 OW6 OW3 63.1(3) 16_556 18
W2 OW6 OW3 149.7(10) . 18
OW1 OW6 OW3 123.1(5) . 18
OW3 OW6 OW3 112.7(10) 3_556 18
Na2 OW6 OW6 160.3(10) . 19
O8 OW6 OW6 144.0(5) 16_556 19
O8 OW6 OW6 144.0(5) . 19
O5 OW6 OW6 97.1(7) 13_656 19
O5 OW6 OW6 97.1(7) 4_654 19
OW6 OW6 OW6 120.001(4) 21 19
OW8 OW6 OW6 55.4(6) 13_656 19
OW8 OW6 OW6 55.4(6) 4_654 19
O7 OW6 OW6 124.1(5) 3_556 19
O7 OW6 OW6 124.1(5) 18 19
OW5 OW6 OW6 57.5(6) 13_656 19
W2 OW6 OW6 122.6(5) 16_556 19
W2 OW6 OW6 122.6(5) . 19
OW1 OW6 OW6 108.2(7) . 19
OW3 OW6 OW6 85.1(6) 3_556 19
OW3 OW6 OW6 85.1(6) 18 19
Na2 OW6 Zn1 62.5(9) . .
O8 OW6 Zn1 29.7(4) 16_556 .
O8 OW6 Zn1 29.7(4) . .
O5 OW6 Zn1 67.6(6) 13_656 .
O5 OW6 Zn1 67.6(6) 4_654 .
OW6 OW6 Zn1 102.8(5) 21 .
OW8 OW6 Zn1 110.7(9) 13_656 .
OW8 OW6 Zn1 110.7(9) 4_654 .
O7 OW6 Zn1 74.9(7) 3_556 .
O7 OW6 Zn1 74.9(7) 18 .
OW5 OW6 Zn1 165.3(11) 13_656 .
W2 OW6 Zn1 53.6(5) 16_556 .
W2 OW6 Zn1 53.6(5) . .
OW1 OW6 Zn1 29.0(5) . .
OW3 OW6 Zn1 115.7(6) 3_556 .
OW3 OW6 Zn1 115.7(6) 18 .
OW6 OW6 Zn1 137.2(5) 19 .
OW1 OW7 O5 78.3(14) . 13_656
OW1 OW7 O5 78.3(14) . 8_556
O5 OW7 O5 102.6(19) 13_656 8_556
OW1 OW7 O6 76.9(16) . .
O5 OW7 O6 51.5(10) 13_656 .
O5 OW7 O6 51.5(10) 8_556 .
OW1 OW7 O1 132.5(9) . 14_556
O5 OW7 O1 61.8(7) 13_656 14_556
O5 OW7 O1 132(2) 8_556 14_556
O6 OW7 O1 95.3(15) . 14_556
OW1 OW7 O1 132.5(9) . 13_656
O5 OW7 O1 132(2) 13_656 13_656
O5 OW7 O1 61.8(7) 8_556 13_656
O6 OW7 O1 95.3(15) . 13_656
O1 OW7 O1 94.5(19) 14_556 13_656
OW1 OW7 O2 164(2) . 2_655
O5 OW7 O2 91.9(15) 13_656 2_655
O5 OW7 O2 91.9(15) 8_556 2_655
O6 OW7 O2 87.2(16) . 2_655
O1 OW7 O2 48.1(10) 14_556 2_655
O1 OW7 O2 48.1(10) 13_656 2_655
OW1 OW7 OW7 114.5(11) . 3_655
O5 OW7 OW7 157.5(10) 13_656 3_655
O5 OW7 OW7 98.2(10) 8_556 3_655
O6 OW7 OW7 146.6(5) . 3_655
O1 OW7 OW7 97.7(11) 14_556 3_655
O1 OW7 OW7 53.2(12) 13_656 3_655
O2 OW7 OW7 79.0(9) 2_655 3_655
OW1 OW7 OW7 114.5(11) . 2_545
O5 OW7 OW7 98.2(10) 13_656 2_545
O5 OW7 OW7 157.5(10) 8_556 2_545
O6 OW7 OW7 146.6(5) . 2_545
O1 OW7 OW7 53.2(12) 14_556 2_545
O1 OW7 OW7 97.7(11) 13_656 2_545
O2 OW7 OW7 79.0(9) 2_655 2_545
OW7 OW7 OW7 60.000(4) 3_655 2_545
OW1 OW7 W2 70.6(13) . .
O5 OW7 W2 24.1(6) 13_656 .
O5 OW7 W2 78.7(14) 8_556 .
O6 OW7 W2 28.6(5) . .
O1 OW7 W2 80.5(9) 14_556 .
O1 OW7 W2 120.7(19) 13_656 .
O2 OW7 W2 95.3(15) 2_655 .
OW7 OW7 W2 173.6(9) 3_655 .
OW7 OW7 W2 122.3(4) 2_545 .
OW1 OW7 W2 70.6(13) . 20_655
O5 OW7 W2 78.7(14) 13_656 20_655
O5 OW7 W2 24.1(6) 8_556 20_655
O6 OW7 W2 28.6(5) . 20_655
O1 OW7 W2 120.7(18) 14_556 20_655
O1 OW7 W2 80.5(9) 13_656 20_655
O2 OW7 W2 95.3(15) 2_655 20_655
OW7 OW7 W2 122.3(4) 3_655 20_655
OW7 OW7 W2 173.6(9) 2_545 20_655
W2 OW7 W2 54.7(9) . 20_655
OW1 OW7 K2 119.7(19) . 2_655
O5 OW7 K2 65.6(12) 13_656 2_655
O5 OW7 K2 65.6(12) 8_556 2_655
O6 OW7 K2 42.8(8) . 2_655
O1 OW7 K2 67.1(12) 14_556 2_655
O1 OW7 K2 67.1(12) 13_656 2_655
O2 OW7 K2 44.3(8) 2_655 2_655
OW7 OW7 K2 117.0(8) 3_655 2_655
OW7 OW7 K2 117.0(8) 2_545 2_655
W2 OW7 K2 56.6(9) . 2_655
W2 OW7 K2 56.6(9) 20_655 2_655
OW1 OW7 W1 152.4(8) . 14_556
O5 OW7 W1 75.3(10) 13_656 14_556
O5 OW7 W1 115.2(19) 8_556 14_556
O6 OW7 W1 92.6(15) . 14_556
O1 OW7 W1 21.8(5) 14_556 14_556
O1 OW7 W1 73.2(13) 13_656 14_556
O2 OW7 W1 26.4(4) 2_655 14_556
OW7 OW7 W1 88.4(8) 3_655 14_556
OW7 OW7 W1 62.3(9) 2_545 14_556
W2 OW7 W1 87.9(11) . 14_556
W2 OW7 W1 111.3(16) 20_655 14_556
K2 OW7 W1 54.7(9) 2_655 14_556
OW1 OW7 W1 152.4(8) . 13_656
O5 OW7 W1 115.2(19) 13_656 13_656
O5 OW7 W1 75.3(10) 8_556 13_656
O6 OW7 W1 92.6(15) . 13_656
O1 OW7 W1 73.2(13) 14_556 13_656
O1 OW7 W1 21.8(5) 13_656 13_656
O2 OW7 W1 26.4(4) 2_655 13_656
OW7 OW7 W1 62.3(9) 3_655 13_656
OW7 OW7 W1 88.4(8) 2_545 13_656
W2 OW7 W1 111.3(16) . 13_656
W2 OW7 W1 87.9(11) 20_655 13_656
K2 OW7 W1 54.7(9) 2_655 13_656
W1 OW7 W1 51.6(8) 14_556 13_656
OW1 OW7 O8 46.5(10) . .
O5 OW7 O8 39.5(8) 13_656 .
O5 OW7 O8 73.7(13) 8_556 .
O6 OW7 O8 37.6(7) . .
O1 OW7 O8 101.1(10) 14_556 .
O1 OW7 O8 131.0(17) 13_656 .
O2 OW7 O8 118.8(17) 2_655 .
OW7 OW7 O8 160.0(8) 3_655 .
OW7 OW7 O8 128.7(4) 2_545 .
W2 OW7 O8 24.3(4) . .
W2 OW7 O8 51.5(8) 20_655 .
K2 OW7 O8 76.9(11) 2_655 .
W1 OW7 O8 111.6(11) 14_556 .
W1 OW7 O8 130.0(16) 13_656 .
OW1 OW7 O8 46.5(10) . 20_655
O5 OW7 O8 73.7(13) 13_656 20_655
O5 OW7 O8 39.5(8) 8_556 20_655
O6 OW7 O8 37.6(7) . 20_655
O1 OW7 O8 131.0(17) 14_556 20_655
O1 OW7 O8 101.1(10) 13_656 20_655
O2 OW7 O8 118.8(17) 2_655 20_655
OW7 OW7 O8 128.7(4) 3_655 20_655
OW7 OW7 O8 160.0(8) 2_545 20_655
W2 OW7 O8 51.5(8) . 20_655
W2 OW7 O8 24.3(4) 20_655 20_655
K2 OW7 O8 76.9(11) 2_655 20_655
W1 OW7 O8 130.0(16) 14_556 20_655
W1 OW7 O8 111.6(11) 13_656 20_655
O8 OW7 O8 36.7(6) . 20_655
OW1 OW7 Zn1 23.7(7) . .
O5 OW7 Zn1 64.9(12) 13_656 .
O5 OW7 Zn1 64.9(12) 8_556 .
O6 OW7 Zn1 53.2(10) . .
O1 OW7 Zn1 126.4(11) 14_556 .
O1 OW7 Zn1 126.4(11) 13_656 .
O2 OW7 Zn1 140.3(19) 2_655 .
OW7 OW7 Zn1 133.3(7) 3_655 .
OW7 OW7 Zn1 133.3(7) 2_545 .
W2 OW7 Zn1 50.5(8) . .
W2 OW7 Zn1 50.5(8) 20_655 .
K2 OW7 Zn1 96.0(13) 2_655 .
W1 OW7 Zn1 138.4(13) 14_556 .
W1 OW7 Zn1 138.4(13) 13_656 .
O8 OW7 Zn1 26.8(4) . .
O8 OW7 Zn1 26.8(4) 20_655 .
K1 OW8 Na1 31.0(17) . .
K1 OW8 O5 92.0(14) . 19_665
Na1 OW8 O5 104.1(10) . 19_665
K1 OW8 O5 92.0(14) . .
Na1 OW8 O5 104.1(10) . .
O5 OW8 O5 130.9(17) 19_665 .
K1 OW8 OW3 73.2(19) . 14_655
Na1 OW8 OW3 49.3(8) . 14_655
O5 OW8 OW3 80.6(6) 19_665 14_655
O5 OW8 OW3 146.4(13) . 14_655
K1 OW8 OW3 73.2(19) . 15_655
Na1 OW8 OW3 49.3(8) . 15_655
O5 OW8 OW3 146.4(13) 19_665 15_655
O5 OW8 OW3 80.6(6) . 15_655
OW3 OW8 OW3 66.4(11) 14_655 15_655
K1 OW8 O1 64(2) . 2_655
Na1 OW8 O1 95.3(15) . 2_655
O5 OW8 O1 69.0(9) 19_665 2_655
O5 OW8 O1 69.0(9) . 2_655
OW3 OW8 O1 125.5(12) 14_655 2_655
OW3 OW8 O1 125.5(12) 15_655 2_655
K1 OW8 OW6 141.9(13) . 13_656
Na1 OW8 OW6 123.4(13) . 13_656
O5 OW8 OW6 126.0(14) 19_665 13_656
O5 OW8 OW6 63.6(8) . 13_656
OW3 OW8 OW6 110.5(14) 14_655 13_656
OW3 OW8 OW6 74.3(9) 15_655 13_656
O1 OW8 OW6 124.0(12) 2_655 13_656
K1 OW8 OW6 141.9(13) . 7_656
Na1 OW8 OW6 123.4(13) . 7_656
O5 OW8 OW6 63.6(8) 19_665 7_656
O5 OW8 OW6 126.0(14) . 7_656
OW3 OW8 OW6 74.3(9) 14_655 7_656
OW3 OW8 OW6 110.5(14) 15_655 7_656
O1 OW8 OW6 124.0(12) 2_655 7_656
OW6 OW8 OW6 69.2(13) 13_656 7_656
K1 OW8 OW2 27.8(3) . .
Na1 OW8 OW2 41.5(7) . .
O5 OW8 OW2 66.4(7) 19_665 .
O5 OW8 OW2 116.5(13) . .
OW3 OW8 OW2 60.2(7) 14_655 .
OW3 OW8 OW2 90.7(11) 15_655 .
O1 OW8 OW2 66.4(8) 2_655 .
OW6 OW8 OW2 164.8(13) 13_656 .
OW6 OW8 OW2 115.9(6) 7_656 .
K1 OW8 OW2 27.8(3) . 15_546
Na1 OW8 OW2 41.5(7) . 15_546
O5 OW8 OW2 116.5(13) 19_665 15_546
O5 OW8 OW2 66.4(7) . 15_546
OW3 OW8 OW2 90.7(11) 14_655 15_546
OW3 OW8 OW2 60.2(7) 15_655 15_546
O1 OW8 OW2 66.4(8) 2_655 15_546
OW6 OW8 OW2 115.9(6) 13_656 15_546
OW6 OW8 OW2 164.8(13) 7_656 15_546
OW2 OW8 OW2 55.5(7) . 15_546
K1 OW8 W2 89.4(7) . 7_656
Na1 OW8 W2 95.4(6) . 7_656
O5 OW8 W2 13.3(3) 19_665 7_656
O5 OW8 W2 144.1(14) . 7_656
OW3 OW8 W2 67.4(4) 14_655 7_656
OW3 OW8 W2 133.6(10) 15_655 7_656
O1 OW8 W2 79.5(6) 2_655 7_656
OW6 OW8 W2 127.7(11) 13_656 7_656
OW6 OW8 W2 60.0(6) 7_656 7_656
OW2 OW8 W2 62.1(3) . 7_656
OW2 OW8 W2 116.3(9) 15_546 7_656
K1 OW8 W2 89.4(7) . 13_656
Na1 OW8 W2 95.4(6) . 13_656
O5 OW8 W2 144.1(14) 19_665 13_656
O5 OW8 W2 13.3(3) . 13_656
OW3 OW8 W2 133.6(10) 14_655 13_656
OW3 OW8 W2 67.4(4) 15_655 13_656
O1 OW8 W2 79.5(6) 2_655 13_656
OW6 OW8 W2 60.0(6) 13_656 13_656
OW6 OW8 W2 127.7(11) 7_656 13_656
OW2 OW8 W2 116.3(9) . 13_656
OW2 OW8 W2 62.1(3) 15_546 13_656
W2 OW8 W2 157.1(11) 7_656 13_656
K1 OW8 O7 86.8(9) . 15_655
Na1 OW8 O7 79.4(6) . 15_655
O5 OW8 O7 170.8(14) 19_665 15_655
O5 OW8 O7 40.1(4) . 15_655
OW3 OW8 O7 107.7(10) 14_655 15_655
OW3 OW8 O7 41.4(4) 15_655 15_655
O1 OW8 O7 102.4(6) 2_655 15_655
OW6 OW8 O7 55.5(6) 13_656 15_655
OW6 OW8 O7 121.8(11) 7_656 15_655
OW2 OW8 O7 113.8(10) . 15_655
OW2 OW8 O7 60.5(4) 15_546 15_655
W2 OW8 O7 174.6(11) 7_656 15_655
W2 OW8 O7 26.88(13) 13_656 15_655
K1 OW8 O7 86.8(9) . 14_655
Na1 OW8 O7 79.4(6) . 14_655
O5 OW8 O7 40.1(4) 19_665 14_655
O5 OW8 O7 170.8(14) . 14_655
OW3 OW8 O7 41.4(4) 14_655 14_655
OW3 OW8 O7 107.7(10) 15_655 14_655
O1 OW8 O7 102.4(6) 2_655 14_655
OW6 OW8 O7 121.8(11) 13_656 14_655
OW6 OW8 O7 55.5(6) 7_656 14_655
OW2 OW8 O7 60.5(4) . 14_655
OW2 OW8 O7 113.8(10) 15_546 14_655
W2 OW8 O7 26.88(13) 7_656 14_655
W2 OW8 O7 174.6(11) 13_656 14_655
O7 OW8 O7 148.7(11) 15_655 14_655

loop_
_geom_bond_atom_site_label_1
_geom_bond_atom_site_label_2
_geom_bond_distance
_geom_bond_site_symmetry_2
K1 OW8 1.04(4) .
K1 OW2 2.797(9) .
K1 OW2 2.797(9) 15_546
K1 O1 2.828(17) 2_655
K1 O5 2.903(12) 19_665
K1 O5 2.903(12) .
K1 OW3 2.934(8) 14_655
K1 OW3 2.934(8) 15_655
K1 OW4 3.961(10) .
K1 W1 4.136(9) 2_655
K1 O3 4.161(13) 20_655
K1 O3 4.161(13) 2_655
K1 O7 4.299(11) 15_655
K1 O7 4.299(11) 14_655
K1 W2 4.327(3) 7_656
K1 W2 4.327(3) 13_656
K1 O3 4.381(9) 7_656
K1 O3 4.381(9) 13_656
Na1 OW8 2.32(5) .
Na1 OW3 2.341(19) 14_655
Na1 OW3 2.341(19) 15_655
Na1 OW4 2.45(2) .
Na1 OW2 2.472(19) 15_546
Na1 OW2 2.472(19) .
Na1 Na1 3.38(4) 2_645
Na1 Na1 3.38(4) 3_765
Na1 Na1 3.53(4) 14_666
Na1 Na1 3.53(4) 15_546
Na1 O5 3.94(2) 19_665
Na1 O5 3.94(2) .
Na1 O1 4.06(3) 2_655
Na1 OW3 4.10(3) 13_655
Na1 OW2 4.205(19) 14_666
Na1 OW2 4.206(19) 2_645
Na1 OW3 4.25(3) 1_656
Na1 O7 4.435(16) 15_655
W1 O1 1.716(14) .
W1 O3 1.894(9) 21
W1 O3 1.894(9) .
W1 O2 1.921(3) 13_666
W1 O2 1.922(3) 14_556
W1 O4 2.355(11) .
W1 W2 3.3840(10) .
W1 W2 3.3840(9) 21
W1 O7 3.553(13) 3_556
W1 O2 3.667(12) 15_656
W1 W1 3.7234(12) 3_665
W1 W1 3.7234(12) 2_655
W1 O6 3.738(11) 3_665
W1 O6 3.738(11) .
W1 K2 3.8231(5) .
W1 K2 3.8231(5) 2_655
W1 O4 4.003(10) 3_665
W1 O4 4.004(10) 2_655
W2 O5 1.722(11) 13_656
W2 O8 1.791(9) .
W2 O6 1.933(4) .
W2 O7 1.962(7) 3_556
W2 O3 2.027(9) .
W2 O4 2.270(8) .
W2 W2 3.3290(11) 21
W2 Sb1 3.5645(7) .
W2 Zn1 3.6060(7) .
W2 O3 3.612(9) 21
W2 Na2 3.640(4) .
W2 O8 3.649(9) 20_655
W2 O8 3.681(9) 21
W2 W2 3.6828(11) 20_655
W2 O2 3.799(10) 14_556
W2 K2 3.8084(7) 2_655
W2 OW6 3.92(2) .
Sb1 O4 1.981(11) 3_665
Sb1 O4 1.981(11) .
Sb1 O4 1.982(11) 2_655
Sb1 O8 3.110(9) .
Sb1 O8 3.110(9) 2_655
Sb1 O8 3.110(9) 20_655
Sb1 O8 3.110(9) 19_665
Sb1 O8 3.110(9) 3_665
Sb1 O8 3.110(9) 21
Sb1 O6 3.516(13) 3_665
Sb1 O6 3.516(13) .
Sb1 O6 3.516(13) 2_655
Sb1 W2 3.5644(7) 3_665
Sb1 W2 3.5644(7) 21
Sb1 W2 3.5644(7) 19_665
Sb1 W2 3.5645(7) 2_655
Sb1 W2 3.5645(7) 20_655
Zn1 OW1 2.01(3) .
Zn1 O8 2.025(9) 20_655
Zn1 O8 2.025(9) 16_556
Zn1 O8 2.025(9) 11_655
Zn1 O8 2.025(9) .
Zn1 O6 3.584(13) .
Zn1 O6 3.584(13) 16_556
Zn1 W2 3.6059(7) 16_556
Zn1 W2 3.6059(7) 20_655
Zn1 W2 3.6060(7) 11_655
Zn1 Na2 3.630(11) .
Zn1 Na2 3.630(11) 2_655
Zn1 Sb1 3.914(2) 16_556
Zn1 OW6 4.07(4) .
Zn1 OW6 4.07(4) 20_655
Zn1 O5 4.177(10) 13_656
O1 O3 2.766(15) .
O1 O3 2.766(15) 21
O1 O2 2.806(14) 13_666
O1 O2 2.806(14) 14_556
O1 K1 2.828(17) 3_665
O1 OW8 3.12(4) 3_665
O1 O5 3.304(14) 3_665
O1 O5 3.304(15) 20_655
O1 OW7 3.31(5) 15_556
O1 OW7 3.31(5) 13_656
O1 OW2 3.750(14) 14_566
O1 OW2 3.750(15) 3_665
O1 Na1 4.06(3) 3_665
O1 O4 4.057(17) .
O1 K2 4.097(5) .
O1 K2 4.097(5) 2_655
O2 W1 1.921(3) 15_556
O2 W1 1.921(3) 13_666
O2 O2 2.62(2) 2_665
O2 O2 2.62(2) 3_565
O2 O3 2.655(11) 9_666
O2 O3 2.655(11) 15_556
O2 O1 2.806(14) 15_556
O2 O1 2.806(14) 13_666
O2 K2 2.894(12) .
O2 O4 2.938(14) 13_666
O2 O4 2.938(14) 15_556
O2 O6 3.101(17) 15_556
O2 OW7 3.55(7) 3_665
O2 W1 3.667(12) 14_566
O2 O3 3.752(10) 13_666
O2 O3 3.752(10) 7_556
O2 W2 3.800(10) 9_666
O2 W2 3.800(10) 15_556
O3 O4 2.569(13) .
O3 O2 2.655(11) 14_556
O3 O6 2.672(12) .
O3 O3 2.684(18) 21
O3 O7 2.698(15) 3_556
O3 O5 2.786(14) 13_656
O3 OW2 2.843(15) 3_665
O3 K2 2.863(9) 2_655
O3 W2 3.612(9) 21
O3 O2 3.752(10) 13_666
O3 O8 3.758(13) .
O3 O3 3.850(17) 8_556
O3 OW2 4.155(9) 14_566
O3 K1 4.161(13) 3_665
O3 O3 4.240(18) 20_655
O4 W2 2.270(7) 21
O4 O3 2.569(12) 21
O4 O7 2.574(17) 3_556
O4 O8 2.810(13) .
O4 O8 2.810(13) 21
O4 O4 2.816(19) 3_665
O4 O4 2.816(19) 2_655
O4 O6 2.890(11) 3_665
O4 O6 2.890(11) .
O4 O2 2.938(14) 13_666
O4 O2 2.938(14) 14_556
O4 W2 3.940(5) 3_665
O4 W2 3.940(5) 20_655
O4 O8 3.953(12) 20_655
O5 W2 1.722(11) 13_656
O5 OW8 2.67(2) .
O5 O8 2.780(14) 13_656
O5 O7 2.783(11) 15_655
O5 O3 2.786(14) 13_656
O5 O6 2.798(12) 13_656
O5 OW7 3.12(4) 13_656
O5 O1 3.304(15) 2_655
O5 OW6 3.365(19) 13_656
O5 OW2 3.578(13) 15_546
O5 OW3 3.722(16) 15_655
O5 OW1 3.902(10) 13_656
O5 K2 3.946(10) 2_655
O5 O4 3.966(14) 13_656
O5 Na2 4.110(10) 13_656
O5 Zn1 4.177(10) 13_656
O6 W2 1.933(4) 20_655
O6 O8 2.662(14) .
O6 O8 2.662(14) 20_655
O6 O3 2.672(12) 20_655
O6 K2 2.760(13) 2_655
O6 O5 2.798(12) 13_656
O6 O5 2.798(12) 8_556
O6 O4 2.890(11) 2_655
O6 O2 3.101(17) 14_556
O6 OW7 3.31(7) .
O6 W1 3.738(11) 2_655
O6 O7 3.838(10) 3_556
O7 W2 1.962(7) 2_554
O7 W2 1.962(7) 20_554
O7 O4 2.574(17) 2_554
O7 O3 2.698(15) 2_554
O7 O3 2.698(15) 20_554
O7 O8 2.713(14) 2_554
O7 O8 2.713(14) 20_554
O7 O5 2.783(11) 14_565
O7 O5 2.783(11) 8_455
O7 OW3 2.80(2) .
O7 Na2 2.933(13) 2_554
O7 W1 3.553(13) 2_554
O7 OW6 3.67(3) 20_554
O7 OW6 3.67(3) 2_554
O7 O6 3.838(10) 2_554
O7 O6 3.838(10) 1_454
O7 OW2 4.011(13) 1_454
O7 OW2 4.011(13) 15_445
O8 Na2 2.605(13) .
O8 O7 2.713(14) 3_556
O8 O8 2.745(18) 20_655
O8 O5 2.780(14) 13_656
O8 O8 2.836(18) 16_556
O8 O8 3.107(17) 21
O8 OW1 3.16(2) .
O8 OW6 3.33(4) .
O8 W2 3.649(9) 20_655
O8 W2 3.681(9) 21
O8 O8 3.947(18) 11_655
O8 O4 3.953(12) 2_655
OW1 OW7 3.06(7) 16_556
OW1 OW7 3.06(7) .
OW1 O8 3.16(2) 20_655
OW1 O8 3.16(2) 11_655
OW1 O8 3.16(2) 16_556
OW1 O5 3.902(10) 13_656
OW1 O5 3.902(10) 4_654
OW1 O5 3.902(10) 8_556
OW1 O5 3.902(10) 23
OW1 O6 3.963(17) 16_556
OW1 OW6 3.97(4) .
OW1 OW6 3.97(4) 20_655
OW1 W2 4.157(14) 16_556
OW1 W2 4.157(14) 20_655
OW1 W2 4.157(14) 11_655
K2 O6 2.759(13) 15_556
K2 O6 2.760(13) 3_665
K2 O3 2.863(9) 9_666
K2 O3 2.863(9) 15_556
K2 O3 2.863(9) 3_665
K2 O3 2.863(9) 21
K2 O2 2.894(12) 13_666
K2 W2 3.8084(7) 9_666
K2 W2 3.8084(7) 15_556
K2 W2 3.8085(7) 21
K2 W2 3.8085(7) 3_665
K2 W1 3.8230(5) 13_666
K2 W1 3.8230(5) 15_556
K2 W1 3.8231(5) 3_665
K2 O5 3.946(10) 21
K2 O5 3.946(10) 3_665
Na2 OW6 2.27(4) 21
Na2 OW6 2.27(4) .
Na2 O8 2.605(13) 21
Na2 O8 2.605(13) 12
Na2 O8 2.605(13) 16_556
Na2 O7 2.933(13) 3_556
Na2 O7 2.933(13) 18
Na2 Zn1 3.630(11) 3_665
Na2 W2 3.640(4) 21
Na2 W2 3.640(4) 12
Na2 W2 3.640(4) 16_556
Na2 O5 4.110(10) 9_666
Na2 O5 4.110(10) 24_665
Na2 O5 4.110(10) 13_656
Na2 O5 4.110(10) 4_654
OW2 Na1 2.472(19) 14_666
OW2 K1 2.797(9) 14_666
OW2 O3 2.843(15) 2_655
OW2 O3 2.843(15) 7_656
OW2 OW3 3.420(17) 14_655
OW2 OW3 3.420(17) 1_656
OW2 OW4 3.421(16) .
OW2 OW2 3.421(16) 15_546
OW2 OW2 3.421(16) 14_666
OW2 O5 3.578(13) 19_665
OW2 O5 3.578(13) 14_666
OW2 OW8 3.68(4) .
OW2 OW8 3.68(4) 14_666
OW2 O1 3.750(15) 2_655
OW2 O1 3.750(15) 15_656
OW2 O7 4.011(13) 1_656
OW3 Na1 2.341(19) 14_565
OW3 Na1 2.341(19) 15_445
OW3 K1 2.934(8) 14_565
OW3 K1 2.934(8) 15_445
OW3 OW8 3.06(4) 14_565
OW3 OW8 3.06(4) 15_445
OW3 OW3 3.35(3) 3
OW3 OW3 3.35(3) 2
OW3 OW4 3.384(18) 1_454
OW3 OW2 3.419(17) 1_454
OW3 OW2 3.420(17) 15_445
OW3 O5 3.722(16) 14_565
OW3 O5 3.722(16) 8_455
OW3 OW5 3.859(17) 13_655
OW3 OW6 4.01(3) 20_554
OW3 OW6 4.01(3) 2_554
OW3 Na1 4.10(3) 13_655
OW4 Na1 2.45(2) 15_546
OW4 Na1 2.45(2) 2_645
OW4 Na1 2.45(2) 13_756
OW4 Na1 2.45(2) 14_666
OW4 Na1 2.45(2) 3_765
OW4 OW3 3.384(18) 1_656
OW4 OW3 3.384(18) 13_655
OW4 OW3 3.384(18) 14_655
OW4 OW3 3.384(18) 15_655
OW4 OW3 3.385(18) 3_656
OW4 OW3 3.385(18) 2_656
OW4 OW2 3.421(16) 15_546
OW4 OW2 3.421(16) 14_666
OW4 OW2 3.421(16) 2_645
OW4 OW2 3.421(16) 3_765
OW4 OW2 3.421(16) 13_756
OW5 OW6 3.75(4) 13_656
OW5 OW6 3.75(4) 9_656
OW5 OW6 3.75(4) 8_656
OW5 OW6 3.75(4) 14_656
OW5 OW6 3.75(4) 15_656
OW5 OW6 3.75(4) 7_656
OW5 OW3 3.858(17) 4_656
OW5 OW3 3.858(18) 5_656
OW5 OW3 3.858(18) 6_656
OW5 OW3 3.858(17) 13_655
OW5 OW3 3.858(18) 15_655
OW5 OW3 3.858(18) 14_655
OW6 O8 3.33(4) 16_556
OW6 O5 3.365(19) 13_656
OW6 O5 3.365(19) 4_654
OW6 OW6 3.46(7) 21
OW6 OW8 3.55(4) 13_656
OW6 OW8 3.55(4) 4_654
OW6 O7 3.67(3) 3_556
OW6 O7 3.67(3) 18
OW6 OW5 3.75(4) 13_656
OW6 W2 3.92(2) 16_556
OW6 OW3 4.01(3) 3_556
OW6 OW3 4.01(3) 18
OW6 OW6 4.03(8) 19
OW7 O5 3.12(4) 13_656
OW7 O5 3.12(4) 8_556
OW7 O1 3.31(5) 14_556
OW7 O1 3.31(5) 13_656
OW7 O2 3.55(7) 2_655
OW7 OW7 3.97(11) 3_655
OW7 OW7 3.97(12) 2_545
OW7 W2 4.01(6) 20_655
OW7 K2 4.03(7) 2_655
OW7 W1 4.27(6) 14_556
OW7 W1 4.27(6) 13_656
OW7 O8 4.36(6) 20_655
OW8 O5 2.67(2) 19_665
OW8 OW3 3.06(3) 14_655
OW8 OW3 3.06(3) 15_655
OW8 O1 3.12(4) 2_655
OW8 OW6 3.55(4) 13_656
OW8 OW6 3.55(4) 7_656
OW8 OW2 3.68(4) 15_546
OW8 W2 4.210(8) 7_656
OW8 W2 4.210(8) 13_656
OW8 O7 4.229(15) 15_655
OW8 O7 4.229(15) 14_655
